data_4105068
loop_
_publ_author_name
'Hiroyuki Imai'
'Tomoyuki Akutagawa'
'Fumito Kudo'
'Mitsuhiro Ito'
'Kazuhiro Toyoda'
'Shin-ichiro Noro'
'Leroy Cronin'
'Takayoshi Nakamura'

_publ_contact_author_address
;
Research Insitutute for Electronic Science
Hokkaido University
N20W10 Kita-ku
Sapporo 001-0020, Japan
;
_publ_contact_author_email takuta@es.hokudai.ac.jp
_publ_contact_author_fax 81(11)7069418
_publ_contact_author_name 'Tomoyuki Akutagawa'
_publ_contact_author_phone 81(11)7069420
_publ_section_title
;
 Structure, Magnetism, and Ionic Conductivity of the Gigantic
 {Mo176}-Wheel Assembly: Na15Fe3Co16[Mo176O528H3(H2O)80]Cl27.450H2O
;
_journal_name_full 'Journal of the American Chemical Society'
_journal_page_first 13578
_journal_page_last 13579
_journal_paper_doi 10.1021/ja9048042
_journal_volume 131
_journal_year 2009
_chemical_formula_moiety 'H1060 Cl27 Co16 Fe3 Mo176 Na15 O1058'
_chemical_formula_sum 'Co10 H600 Mo88 Na10 O400'
_chemical_formula_weight 16266.72
_space_group_IT_number 11
_symmetry_cell_setting monoclinic
_symmetry_space_group_name_Hall '-P 2yb'
_symmetry_space_group_name_H-M 'P 1 21/m 1'
_audit_conform_dict_location ftp://ftp.iucr.org/pub/cif_core.dic
_audit_conform_dict_name cif_core.dic
_audit_conform_dict_version 2.3
_audit_creation_date 2009-06-12T17:01:19-00:00
_audit_creation_method 'WinGX routine CIF_UPDATE'
_cell_angle_alpha 90
_cell_angle_beta 120.2800(10)
_cell_angle_gamma 90
_cell_formula_units_Z 4
_cell_length_a 31.31990(10)
_cell_length_b 66.5281(6)
_cell_length_c 31.00200(10)
_cell_measurement_reflns_used 0
_cell_measurement_temperature 123(2)
_cell_measurement_theta_max 0
_cell_measurement_theta_min 0
_cell_volume 55784.5(8)
_computing_molecular_graphics 'Ortep-3 for Windows (Farrugia, 1997)'
_computing_publication_material 'WinGX publication routines (Farrugia, 1999)'
_computing_structure_refinement 'SHELXL-97 (Sheldrick, 1997)'
_computing_structure_solution 'SHELXS-97 (Sheldrick, 1997)'
_diffrn_measured_fraction_theta_full 0.982
_diffrn_measured_fraction_theta_max 0.982
_diffrn_radiation_probe x-ray
_diffrn_radiation_wavelength 0.689
_diffrn_reflns_av_R_equivalents 0.0545
_diffrn_reflns_limit_h_max 44
_diffrn_reflns_limit_h_min -44
_diffrn_reflns_limit_k_max 94
_diffrn_reflns_limit_k_min -94
_diffrn_reflns_limit_l_max 43
_diffrn_reflns_limit_l_min -43
_diffrn_reflns_number 703242
_diffrn_reflns_theta_full 29.26
_diffrn_reflns_theta_max 29.26
_diffrn_reflns_theta_min 2.08
_exptl_absorpt_coefficient_mu 1.924
_exptl_absorpt_correction_type none
_exptl_crystal_colour black
_exptl_crystal_density_diffrn 1.937
_exptl_crystal_description prism
_exptl_crystal_F_000 31504
_exptl_crystal_size_max 0.16
_exptl_crystal_size_mid 0.13
_exptl_crystal_size_min 0.04
_refine_diff_density_max 2.931
_refine_diff_density_min -1.403
_refine_ls_extinction_method none
_refine_ls_goodness_of_fit_ref 1.014
_refine_ls_hydrogen_treatment mixed
_refine_ls_matrix_type full
_refine_ls_number_parameters 4381
_refine_ls_number_reflns 165164
_refine_ls_number_restraints 0
_refine_ls_restrained_S_all 1.014
_refine_ls_R_factor_gt 0.0752
_refine_ls_shift/su_max 3.817
_refine_ls_structure_factor_coef Fsqd
_refine_ls_weighting_details 'calc w=1/[\s^2^(Fo^2^)+(0.1450P)^2^+369.6058P] where P=(Fo^2^+2Fc^2^)/3'
_refine_ls_weighting_scheme calc
_refine_ls_wR_factor_ref 0.2627
_reflns_number_gt 108942
_reflns_number_total 165164
_reflns_threshold_expression >2sigma(I)
_cod_data_source_file ja9048042_si_002.cif
_cod_data_source_block imai138a
_cod_original_cell_volume 55784.5(6)
_cod_original_formula_sum 'H600 Co10 Mo88 Na10 O400'
_cod_database_code 4105068

loop_
_symmetry_equiv_pos_as_xyz
'x, y, z'
'-x, y+1/2, -z'
'-x, -y, -z'
'x, -y-1/2, z'

loop_
_atom_site_label
_atom_site_type_symbol
_atom_site_fract_x
_atom_site_fract_y
_atom_site_fract_z
_atom_site_U_iso_or_equiv
_atom_site_adp_type
_atom_site_occupancy
_atom_site_calc_flag
_atom_site_refinement_flags
_atom_site_disorder_group
_atom_site_disorder_assembly
M1A Mo 0.12980(14) 0.25 -0.0300(2) 0.0457(14) Uani 0.65(4) d SP 1 .
M1B Mo 0.1277(6) 0.25 -0.0243(7) 0.106(6) Uani 0.35(4) d SP 2 .
M2A Mo 0.1663(5) 0.20073(3) 0.03712(18) 0.071(2) Uani 0.71(4) d P 1 .
M2B Mo 0.1475(9) 0.20128(10) 0.0412(3) 0.058(3) Uani 0.29(4) d P 2 .
M3A Mo 0.1810(7) 0.15260(12) 0.0903(4) 0.085(2) Uani 0.64(5) d P 1 .
M3B Mo 0.1719(3) 0.15398(11) 0.0941(3) 0.038(3) Uani 0.36(5) d P 2 .
M4A Mo 0.2019(3) 0.09921(7) 0.1297(2) 0.0456(11) Uani 0.52(2) d P 1 .
M4B Mo 0.1878(4) 0.10149(6) 0.13612(17) 0.0502(16) Uani 0.48(2) d P 2 .
M5A Mo 0.2837(5) 0.07750(18) 0.2556(3) 0.069(3) Uani 0.43(3) d P 1 .
M5B Mo 0.2649(5) 0.08189(9) 0.26152(11) 0.065(2) Uani 0.57(3) d P 2 .
M6A Mo 0.3480(5) 0.05672(14) 0.37626(13) 0.083(3) Uani 0.52(2) d P 1 .
M6B Mo 0.3271(5) 0.06042(7) 0.37779(15) 0.065(2) Uani 0.45(2) d P 2 .
M7A Mo 0.39145(18) 0.03375(6) 0.49999(5) 0.0702(12) Uani 0.820(13) d P 1 .
M7B Mo 0.3682(6) 0.04012(17) 0.5000(2) 0.057(3) Uani 0.180(13) d P 2 .
M8A Mo 0.4755(7) 0.0557(2) 0.62406(18) 0.072(3) Uani 0.37(3) d P 1 .
M8B Mo 0.4525(6) 0.06012(9) 0.62242(11) 0.082(3) Uani 0.63(3) d P 2 .
M9A Mo 0.5274(8) 0.07768(17) 0.7441(3) 0.071(3) Uani 0.46(3) d P 1 .
M9B Mo 0.5030(5) 0.08195(8) 0.73846(10) 0.061(2) Uani 0.54(3) d P 2 .
M10A Mo 0.5700(5) 0.09954(7) 0.8694(2) 0.0520(16) Uani 0.66(3) d P 1 .
M10B Mo 0.5486(7) 0.10169(7) 0.86321(18) 0.0417(19) Uani 0.34(3) d P 2 .
M11A Mo 0.5921(16) 0.15252(16) 0.9100(5) 0.082(4) Uani 0.58(6) d P 1 .
M11B Mo 0.5779(3) 0.15391(10) 0.9060(2) 0.041(3) Uani 0.42(6) d P 2 .
M12A Mo 0.6293(7) 0.20075(4) 0.96294(19) 0.071(2) Uani 0.71(4) d P 1 .
M12B Mo 0.6066(11) 0.20123(10) 0.9587(3) 0.058(3) Uani 0.29(4) d P 2 .
M13A Mo 0.65974(14) 0.25 1.0299(2) 0.0482(12) Uani 0.72(3) d SP 1 .
M13B Mo 0.6494(16) 0.25 1.0227(10) 0.108(6) Uani 0.28(3) d SP 2 .
M14A Mo -0.1864(3) 0.22410(3) 0.00744(19) 0.0615(15) Uani 0.527(12) d P 1 A
M14B Mo -0.1545(3) 0.22364(3) 0.02154(12) 0.0531(15) Uani 0.473(12) d P 2 A
M15A Mo -0.1736(2) 0.16815(2) 0.00221(9) 0.0383(7) Uani 0.88(3) d P 1 .
M15B Mo -0.151(3) 0.1699(3) 0.0121(14) 0.061(9) Uani 0.12(3) d P 2 .
M16 Mo -0.11755(4) 0.132557(11) 0.11120(3) 0.0553(2) Uani 1 d . . .
M17A Mo -0.0955(2) 0.09253(5) 0.19819(10) 0.0516(13) Uani 0.430(8) d P 1 .
M17B Mo -0.06437(17) 0.09717(3) 0.20699(6) 0.0531(10) Uani 0.570(8) d P 2 .
M18A Mo -0.0257(3) 0.05389(8) 0.29645(11) 0.0420(10) Uani 0.72(3) d P 1 .
M18B Mo -0.0066(12) 0.0579(2) 0.3003(3) 0.051(4) Uani 0.28(3) d P 2 .
M19A Mo 0.0150(7) 0.0527(3) 0.4302(4) 0.046(4) Uani 0.098(12) d P 1 .
M19B Mo 0.0400(2) 0.05823(4) 0.43516(6) 0.0749(13) Uani 0.902(12) d P 2 .
M20A Mo 0.0845(7) 0.0527(3) 0.5696(4) 0.049(4) Uani 0.108(13) d P 1 .
M20B Mo 0.10491(18) 0.05825(4) 0.56483(6) 0.0743(14) Uani 0.892(13) d P 2 .
M21A Mo 0.1782(2) 0.05397(8) 0.70355(11) 0.0430(10) Uani 0.75(3) d P 1 .
M21B Mo 0.1939(9) 0.05806(19) 0.6993(2) 0.047(3) Uani 0.25(3) d P 2 .
M22A Mo 0.20628(14) 0.09252(5) 0.80188(10) 0.0512(13) Uani 0.428(8) d P 1 .
M22B Mo 0.22857(14) 0.09718(3) 0.79306(6) 0.0531(10) Uani 0.572(8) d P 2 .
M23A Mo 0.27129(4) 0.132549(12) 0.88880(3) 0.0528(4) Uani 0.969(4) d P 1 .
M23B Mo 0.2486(17) 0.1311(6) 0.897(2) 0.099(19) Uani 0.031(4) d P 2 .
M24A Mo 0.32428(11) 0.168167(16) 0.99778(9) 0.0391(7) Uani 0.899(18) d P 1 .
M24B Mo 0.3384(14) 0.1699(3) 0.9872(11) 0.054(8) Uani 0.101(18) d P 2 .
M25A Mo 0.30633(16) 0.22411(3) 0.99248(19) 0.0632(15) Uani 0.543(12) d P 1 .
M25B Mo 0.3241(2) 0.22362(3) 0.97845(12) 0.0510(15) Uani 0.457(12) d P 2 .
M26 Mo -0.06650(3) 0.220864(10) -0.21275(3) 0.04399(17) Uani 1 d . . .
M27 Mo -0.04420(3) 0.167400(10) -0.17685(3) 0.04189(16) Uani 1 d . . .
M28 Mo -0.01929(3) 0.115300(9) -0.12336(2) 0.03848(14) Uani 1 d . . .
M29 Mo 0.00797(3) 0.067589(9) -0.05380(2) 0.03782(14) Uani 1 d . . .
M30 Mo 0.05554(3) 0.026503(9) 0.04745(2) 0.03717(14) Uani 1 d . . .
M31 Mo 0.11975(3) -0.002062(9) 0.16494(2) 0.03955(15) Uani 1 d . . .
M32 Mo 0.18400(3) -0.023685(10) 0.29482(3) 0.04285(16) Uani 1 d . . .
M33 Mo 0.24360(3) -0.037723(10) 0.42790(3) 0.04436(17) Uani 1 d . . .
M34 Mo 0.31570(3) -0.037719(10) 0.57210(3) 0.04447(17) Uani 1 d . . .
M35 Mo 0.38917(3) -0.023684(10) 0.70518(3) 0.04287(16) Uani 1 d . . .
M36 Mo 0.45478(3) -0.002064(9) 0.83504(2) 0.03955(15) Uani 1 d . . .
M37 Mo 0.50810(3) 0.026506(9) 0.95256(2) 0.03712(14) Uani 1 d . . .
M38 Mo 0.56178(3) 0.067580(9) 1.05381(2) 0.03781(14) Uani 1 d . . .
M39 Mo 0.60404(3) 0.115304(9) 1.12335(2) 0.03823(14) Uani 1 d . . .
M40 Mo 0.63265(3) 0.167399(10) 1.17684(3) 0.04185(16) Uani 1 d . . .
M41 Mo 0.64623(3) 0.220859(10) 1.21275(3) 0.04397(17) Uani 1 d . . .
M42 Mo -0.17066(3) 0.221906(10) -0.20771(3) 0.04094(15) Uani 1 d . . .
M43 Mo -0.15641(3) 0.167054(10) -0.18900(2) 0.04064(15) Uani 1 d . . .
M44 Mo -0.13026(3) 0.113144(9) -0.13354(2) 0.03780(14) Uani 1 d . . .
M45 Mo -0.09665(3) 0.069041(9) -0.05019(2) 0.03687(14) Uani 1 d . . .
M46 Mo -0.04905(3) 0.029527(9) 0.05013(2) 0.03613(14) Uani 1 d . . .
M47 Mo 0.01121(3) -0.003822(9) 0.16006(2) 0.03858(15) Uani 1 d . . .
M48 Mo 0.07739(3) -0.025810(9) 0.29403(2) 0.04094(16) Uani 1 d . . .
M49 Mo 0.13856(3) -0.033106(9) 0.43026(2) 0.04090(16) Uani 1 d . . .
M50 Mo 0.20829(3) -0.033108(9) 0.56975(2) 0.04087(16) Uani 1 d . . .
M51 Mo 0.28335(3) -0.025810(9) 0.70595(2) 0.04104(16) Uani 1 d . . .
M52 Mo 0.35115(3) -0.003821(9) 0.83994(2) 0.03859(15) Uani 1 d . . .
M53 Mo 0.40083(3) 0.029530(9) 0.94988(2) 0.03605(14) Uani 1 d . . .
M54 Mo 0.45354(3) 0.069044(9) 1.05022(2) 0.03686(14) Uani 1 d . . .
M55 Mo 0.50327(3) 0.113141(9) 1.13351(2) 0.03777(14) Uani 1 d . . .
M56 Mo 0.53263(3) 0.167044(10) 1.18899(2) 0.04063(15) Uani 1 d . . .
M57 Mo 0.53707(3) 0.221906(10) 1.20771(3) 0.0406(2) Uani 0.996(3) d P . .
M58 Mo 0.02400(4) 0.25 -0.13495(4) 0.0441(2) Uani 1 d S . .
M59 Mo 0.04574(3) 0.203416(10) -0.08859(3) 0.04314(16) Uani 1 d . . .
M60 Mo 0.08718(3) 0.115219(10) 0.00382(3) 0.04133(15) Uani 1 d . . .
M61 Mo 0.11111(3) 0.069102(10) 0.05312(3) 0.03862(14) Uani 1 d . . .
M62 Mo 0.16784(3) 0.048131(10) 0.16599(3) 0.04467(17) Uani 1 d . . .
M63 Mo 0.27855(3) 0.010558(13) 0.38399(3) 0.05075(19) Uani 1 d . . .
M64 Mo 0.33426(3) -0.007644(12) 0.49999(3) 0.04717(17) Uani 1 d . . .
M65 Mo 0.39454(3) 0.010570(13) 0.61601(3) 0.05083(19) Uani 1 d . . .
M66 Mo 0.50187(3) 0.048123(10) 0.83401(3) 0.04481(17) Uani 1 d . . .
M67 Mo 0.55799(3) 0.069095(10) 0.94691(3) 0.03865(14) Uani 1 d . . .
M68 Mo 0.58336(3) 0.115215(10) 0.99616(3) 0.04130(15) Uani 1 d . . .
M69 Mo 0.63432(3) 0.203413(10) 1.08857(3) 0.04321(16) Uani 1 d . . .
M70 Mo 0.65898(4) 0.25 1.13495(4) 0.0439(2) Uani 1 d S . .
M71 Mo -0.16489(3) 0.202207(10) -0.09482(3) 0.03996(15) Uani 1 d . . .
M72 Mo -0.16344(3) 0.151989(9) -0.09249(3) 0.03792(14) Uani 1 d . . .
M73 Mo -0.12449(3) 0.115645(9) -0.00655(2) 0.03793(14) Uani 1 d . . .
M74 Mo -0.03736(3) 0.048723(10) 0.16603(3) 0.04347(17) Uani 1 d . . .
M75 Mo 0.00743(3) 0.014263(10) 0.25634(2) 0.03965(15) Uani 1 d . . .
M76 Mo 0.06748(3) 0.013218(10) 0.38071(3) 0.04283(16) Uani 1 d . . .
M77 Mo 0.18676(3) 0.013221(10) 0.61929(3) 0.04288(16) Uani 1 d . . .
M78 Mo 0.25112(3) 0.014265(10) 0.74366(2) 0.03954(15) Uani 1 d . . .
M79 Mo 0.29662(3) 0.048721(10) 0.83399(3) 0.04349(17) Uani 1 d . . .
M80 Mo 0.38205(3) 0.115649(9) 1.00654(2) 0.03775(14) Uani 1 d . . .
M81 Mo 0.42904(3) 0.151994(9) 1.09248(2) 0.03781(14) Uani 1 d . . .
M82 Mo 0.42993(3) 0.202208(10) 1.09483(3) 0.04010(15) Uani 1 d . . .
M83 Mo -0.07817(4) 0.25 -0.12152(4) 0.0476(2) Uani 1 d S . .
M84 Mo -0.04633(3) 0.154288(12) -0.07379(3) 0.04634(17) Uani 1 d . . .
M85 Mo 0.00657(3) 0.073503(11) 0.06115(3) 0.04532(17) Uani 1 d . . .
M86 Mo 0.11898(3) 0.018980(10) 0.26256(3) 0.04793(18) Uani 1 d . . .
M87 Mo 0.22613(3) 0.000430(10) 0.49999(3) 0.04778(18) Uani 1 d . . .
M88 Mo 0.35641(3) 0.018981(10) 0.73745(3) 0.04777(18) Uani 1 d . . .
M89 Mo 0.44537(3) 0.073502(11) 0.93885(3) 0.04533(17) Uani 1 d . . .
M90 Mo 0.52750(3) 0.154289(12) 1.07380(3) 0.04636(17) Uani 1 d . . .
M91 Mo 0.54339(4) 0.25 1.12154(4) 0.0478(2) Uani 1 d S . .
O11 O 0.1634(5) 0.25 -0.0581(6) 0.079(4) Uani 1 d S . .
O21 O 0.2050(3) 0.19470(12) 0.0145(4) 0.094(3) Uani 1 d . . .
O22 O 0.1041(4) 0.20960(16) 0.0483(4) 0.092(3) Uani 1 d . . .
O31 O 0.2247(3) 0.14907(19) 0.0631(4) 0.099(3) Uani 1 d . . .
O32 O 0.1285(4) 0.15215(14) 0.1070(3) 0.083(2) Uani 1 d . . .
O51 O 0.3179(4) 0.0694(2) 0.2342(5) 0.132(5) Uani 1 d . . .
O52 O 0.2208(6) 0.08743(19) 0.2699(5) 0.130(5) Uani 1 d . . .
O61 O 0.3900(5) 0.0438(3) 0.3705(5) 0.142(6) Uani 1 d . . .
O62 O 0.2866(7) 0.0671(2) 0.3887(5) 0.158(6) Uani 1 d . . .
O71 O 0.4386(4) 0.02001(19) 0.4999(5) 0.109(4) Uani 1 d . . .
O72 O 0.3243(4) 0.04785(13) 0.5002(4) 0.085(3) Uani 1 d . . .
O81 O 0.5192(4) 0.0437(3) 0.6295(4) 0.138(5) Uani 1 d . . .
O82 O 0.3978(6) 0.0676(2) 0.6120(6) 0.158(6) Uani 1 d . . .
O91 O 0.5835(6) 0.0696(2) 0.7658(5) 0.131(5) Uani 1 d . . .
O92 O 0.4515(5) 0.08730(19) 0.7297(5) 0.137(5) Uani 1 d . . .
O101 O 0.6304(3) 0.09089(12) 0.8913(3) 0.068(2) Uani 1 d . . .
O121 O 0.6907(4) 0.19473(12) 0.9854(5) 0.094(3) Uani 1 d . . .
O122 O 0.5558(3) 0.20973(16) 0.9517(4) 0.091(3) Uani 1 d . . .
O123 O 0.6619(4) 0.1486(2) 0.9368(4) 0.105(4) Uani 1 d . . .
O211 O -0.2428(5) 0.22301(17) -0.0186(6) 0.124(5) Uani 1 d . . .
O212 O -0.0993(4) 0.22180(16) 0.0376(4) 0.108(4) Uani 1 d . . .
O221 O -0.2347(3) 0.16308(11) -0.0282(3) 0.0580(16) Uani 1 d . . .
O222 O -0.0891(3) 0.17385(12) 0.0348(3) 0.0638(19) Uani 1 d . . .
O241 O -0.1415(4) 0.0826(2) 0.1871(4) 0.120(4) Uani 1 d . . .
O242 O -0.0120(5) 0.1030(2) 0.2175(4) 0.132(5) Uani 1 d . . .
O261 O -0.0290(3) 0.04373(15) 0.4234(3) 0.083(3) Uani 1 d . . .
O262 O 0.0940(5) 0.06547(16) 0.4368(4) 0.116(4) Uani 1 d . . .
O271 O 0.0473(3) 0.04378(15) 0.5765(3) 0.085(3) Uani 1 d . . .
O272 O 0.1569(5) 0.06544(16) 0.5625(4) 0.111(4) Uani 1 d . . .
O281 O 0.1375(3) 0.04314(13) 0.7172(4) 0.084(3) Uani 1 d . . .
O282 O 0.2395(3) 0.06531(12) 0.6895(3) 0.077(2) Uani 1 d . . .
O291 O 0.1710(4) 0.0827(2) 0.8125(4) 0.121(4) Uani 1 d . . .
O292 O 0.2705(6) 0.1028(2) 0.7825(5) 0.134(5) Uani 1 d . . .
O321 O 0.2759(4) 0.22313(17) 1.0196(6) 0.119(4) Uani 1 d . . .
O322 O 0.3624(5) 0.22162(16) 0.9619(4) 0.105(4) Uani 1 d . . .
O501 O 0.4325(2) 0.04691(7) 0.90841(19) 0.0379(12) Uani 1 d . . .
O502 O -0.1499(3) 0.25 -0.1817(3) 0.0413(18) Uani 1 d S . .
O503 O 0.4257(4) 0.04951(14) 0.5525(3) 0.085(3) Uani 1 d . . .
O504 O 0.0486(2) -0.00475(8) 0.23751(19) 0.0416(13) Uani 1 d . . .
O505 O 0.3736(4) 0.04944(14) 0.4474(3) 0.087(3) Uani 1 d . . .
O506 O 0.0241(2) 0.04685(7) 0.09158(19) 0.0371(11) Uani 1 d . . .
O507 O 0.3112(2) -0.00471(8) 0.76253(19) 0.0406(12) Uani 1 d . . .
O508 O 0.2992(4) 0.06049(14) 0.3082(3) 0.098(3) Uani 1 d . . .
O509 O 0.1103(2) -0.03429(8) 0.3596(2) 0.0420(13) Uani 1 d . . .
O510 O -0.1708(2) 0.17673(8) -0.0600(2) 0.0404(12) Uani 1 d . . .
O511 O 0.2394(3) 0.09086(12) 0.1091(3) 0.068(2) Uani 1 d . . .
O512 O 0.2509(2) -0.03426(8) 0.6404(2) 0.0424(13) Uani 1 d . . .
O514 O 0.5320(3) 0.25 1.1819(3) 0.0422(18) Uani 1 d S . .
O515 O -0.0479(2) 0.12498(7) -0.0712(2) 0.0412(12) Uani 1 d . . .
O516 O 0.4914(4) 0.06032(14) 0.6917(3) 0.098(3) Uani 1 d . . .
O517 O -0.0573(2) 0.05670(7) 0.01729(19) 0.0394(12) Uani 1 d . . .
O518 O -0.1654(2) 0.19343(8) -0.2101(2) 0.0435(13) Uani 1 d . . .
O519 O 0.0308(2) 0.05135(8) -0.0789(2) 0.0458(14) Uani 1 d . . .
O520 O 0.4254(2) 0.05673(7) 0.98264(19) 0.0387(12) Uani 1 d . . .
O521 O 0.6046(4) 0.17418(12) 0.9531(3) 0.092(3) Uani 1 d . . .
O522 O 0.5034(2) 0.14422(8) 1.1370(2) 0.0417(13) Uani 1 d . . .
O523 O 0.6097(2) 0.05138(8) 1.0790(2) 0.0461(14) Uani 1 d . . .
O524 O 0.4874(2) 0.08849(8) 1.1023(2) 0.0390(12) Uani 1 d . . .
O525 O 0.3892(2) 0.17680(8) 1.0597(2) 0.0409(12) Uani 1 d . . .
O526 O 0.3489(2) -0.03548(8) 0.6411(2) 0.0450(14) Uani 1 d . . .
O527 O -0.1334(2) 0.14419(8) -0.1367(2) 0.0428(13) Uani 1 d . . .
O528 O 0.2055(4) 0.20753(14) 0.0975(4) 0.125(5) Uani 1 d . . .
O529 O -0.0140(2) 0.08865(8) -0.0989(2) 0.0412(12) Uani 1 d . . .
O530 O 0.6522(2) 0.23254(8) 1.0794(2) 0.0478(14) Uani 1 d . . .
O531 O 0.5438(2) 0.07198(8) 0.8768(2) 0.0453(13) Uani 1 d . . .
O532 O 0.0624(2) -0.01651(8) 0.1571(2) 0.0428(13) Uani 1 d . . .
O533 O 0.2228(4) 0.16541(12) 0.1439(3) 0.092(3) Uani 1 d . . .
O534 O 0.0728(2) 0.23248(8) -0.0792(2) 0.0479(14) Uani 1 d . . .
O535 O 0.0201(3) 0.05780(8) 0.1839(2) 0.0490(15) Uani 1 d . . .
O536 O 0.3120(5) 0.09957(18) 0.2902(4) 0.157(7) Uani 1 d . . .
O537 O 0.3668(6) 0.08132(19) 0.3911(3) 0.174(8) Uani 1 d . . .
O538 O 0.0960(2) -0.00915(8) 0.4185(2) 0.0444(13) Uani 1 d . . .
O539 O 0.6427(2) 0.18054(8) 1.1252(2) 0.0452(13) Uani 1 d . . .
O540 O 0.4763(7) 0.08132(19) 0.6091(4) 0.177(8) Uani 1 d . . .
O541 O 0.3846(3) 0.03588(9) 0.7198(3) 0.0555(16) Uani 1 d . . .
O542 O 0.1944(2) -0.04872(8) 0.4372(2) 0.0463(14) Uani 1 d . . .
O543 O 0.5225(7) 0.09949(17) 0.7103(4) 0.156(7) Uani 1 d . . .
O544 O 0.2401(2) 0.04155(8) 0.7628(2) 0.0461(14) Uani 1 d . . .
O545 O 0.1774(2) -0.00924(8) 0.5815(2) 0.0445(13) Uani 1 d . . .
O546 O 0.5788(4) 0.16540(12) 0.8562(3) 0.092(3) Uani 1 d . . .
O547 O -0.1190(2) 0.08919(8) -0.0187(2) 0.0403(12) Uani 1 d . . .
O548 O 0.6090(2) 0.22458(8) 1.2435(2) 0.0482(15) Uani 1 d . . .
O549 O 0.6084(5) 0.20741(13) 0.9021(4) 0.113(4) Uani 1 d . . .
O550 O 0.5847(2) 0.08871(8) 1.0986(2) 0.0411(12) Uani 1 d . . .
O551 O 0.0505(3) 0.02833(10) 0.4164(2) 0.0547(17) Uani 1 d . . .
O552 O 0.1373(2) 0.09721(8) 0.0622(2) 0.0434(13) Uani 1 d . . .
O553 O 0.5449(2) 0.19352(8) 1.2102(2) 0.0435(13) Uani 1 d . . .
O554 O 0.4305(2) 0.05276(8) 1.0745(2) 0.0458(14) Uani 1 d . . .
O555 O 0.1653(3) 0.03583(9) 0.2807(3) 0.0544(16) Uani 1 d . . .
O556 O -0.1441(2) 0.05275(8) -0.0747(2) 0.0456(13) Uani 1 d . . .
O557 O -0.1641(7) 0.22755(13) 0.0719(5) 0.165(7) Uani 1 d . . .
O558 O -0.1347(3) 0.22465(8) -0.2435(2) 0.0481(14) Uani 1 d . . .
O559 O 0.4052(2) -0.01647(8) 0.8427(2) 0.0430(13) Uani 1 d . . .
O560 O 0.3364(3) 0.01386(11) 0.4565(2) 0.0551(16) Uani 1 d . . .
O561 O -0.1197(4) 0.14652(11) 0.1568(3) 0.074(2) Uani 1 d . . .
O562 O -0.0845(8) 0.11424(17) 0.2367(4) 0.198(10) Uani 1 d . . .
O563 O 0.5234(2) 0.12495(7) 1.0712(2) 0.0417(13) Uani 1 d . . .
O564 O 0.1671(2) 0.07197(8) 0.1230(2) 0.0460(14) Uani 1 d . . .
O565 O 0.2078(2) -0.03550(8) 0.3590(2) 0.0447(13) Uani 1 d . . .
O566 O 0.1340(3) 0.02834(10) 0.5837(2) 0.0559(17) Uani 1 d . . .
O567 O 0.0197(5) 0.08113(14) 0.4431(3) 0.124(5) Uani 1 d . . .
O568 O 0.0765(5) 0.08112(14) 0.5570(3) 0.121(5) Uani 1 d . . .
O569 O 0.3096(3) 0.19399(8) 0.9810(3) 0.0581(18) Uani 1 d . . .
O570 O 0.4950(2) 0.10954(8) 1.1827(2) 0.0471(14) Uani 1 d . . .
O571 O 0.1797(6) 0.11448(16) 0.7628(4) 0.180(8) Uani 1 d . . .
O572 O 0.2813(3) -0.05740(10) 0.4376(2) 0.0598(18) Uani 1 d . . .
O573 O 0.1515(2) -0.02106(9) 0.1581(2) 0.0481(14) Uani 1 d . . .
O574 O 0.3389(2) 0.04354(8) 0.90027(19) 0.0395(12) Uani 1 d . . .
O575 O 0.5798(3) 0.12598(9) 0.8782(2) 0.0584(17) Uani 1 d . . .
O576 O 0.2236(3) 0.14657(11) 0.8433(3) 0.072(2) Uani 1 d . . .
O577 O 0.3435(3) -0.05757(10) 0.5627(2) 0.0607(18) Uani 1 d . . .
O578 O -0.1150(2) 0.08840(8) -0.1025(2) 0.0396(12) Uani 1 d . . .
O579 O 0.2638(5) 0.22745(13) 0.9273(5) 0.160(7) Uani 1 d . . .
O580 O 0.3329(4) 0.25 1.0057(4) 0.077(4) Uani 1 d S . .
O581 O 0.4930(2) -0.02106(9) 0.8416(2) 0.0475(14) Uani 1 d . . .
O582 O -0.0833(2) 0.15930(7) -0.04694(19) 0.0388(12) Uani 1 d . . .
O583 O -0.1711(3) 0.19395(9) 0.0191(3) 0.0600(18) Uani 1 d . . .
O584 O -0.0721(2) 0.17598(8) -0.1236(2) 0.0416(12) Uani 1 d . . .
O585 O -0.1092(3) 0.03244(11) 0.1493(3) 0.0596(17) Uani 1 d . . .
O586 O 0.3366(3) 0.05790(9) 0.8162(2) 0.0495(15) Uani 1 d . . .
O587 O 0.2414(3) 0.03237(11) 0.8505(3) 0.0596(17) Uani 1 d . . .
O588 O -0.0228(2) 0.08588(7) -0.00541(19) 0.0387(12) Uani 1 d . . .
O589 O 0.2409(2) 0.09487(16) 0.0055(2) 0.075(3) Uani 1 d . . .
O590 O 0.2574(2) -0.04873(8) 0.5630(2) 0.0464(14) Uani 1 d . . .
O591 O -0.0469(3) 0.07708(9) 0.2627(2) 0.0602(19) Uani 1 d . . .
O592 O 0.3206(2) 0.11601(8) 0.9565(2) 0.0446(13) Uani 1 d . . .
O593 O 0.0864(3) 0.20172(11) -0.1325(3) 0.0630(18) Uani 1 d . . .
O594 O -0.1725(6) 0.25 -0.0056(4) 0.078(4) Uani 1 d S . .
O595 O -0.1799(2) 0.21762(8) -0.1502(2) 0.0416(12) Uani 1 d . . .
O596 O 0.1134(2) 0.04414(8) 0.09111(19) 0.0395(12) Uani 1 d . . .
O597 O -0.0034(3) -0.00515(11) 0.3622(2) 0.0571(16) Uani 1 d . . .
O598 O 0.4827(2) 0.08590(7) 1.00555(19) 0.0391(12) Uani 1 d . . .
O599 O 0.6427(3) 0.22881(9) 0.9873(3) 0.0636(19) Uani 1 d . . .
O600 O 0.0107(2) 0.20712(9) -0.0624(2) 0.0450(13) Uani 1 d . . .
O601 O 0.7188(3) 0.20165(11) 1.1326(3) 0.0612(18) Uani 1 d . . .
O602 O 0.6630(3) 0.10362(11) 1.0291(3) 0.0609(18) Uani 1 d . . .
O603 O -0.0614(2) 0.04349(8) 0.09967(19) 0.0396(12) Uani 1 d . . .
O604 O 0.6088(2) 0.12058(8) 1.0629(2) 0.0415(12) Uani 1 d . . .
O605 O 0.1905(3) 0.07719(9) 0.7374(2) 0.0606(19) Uani 1 d . . .
O606 O 0.1555(3) 0.22889(9) 0.0129(3) 0.065(2) Uani 1 d . . .
O607 O 0.3819(2) 0.00856(7) 0.9012(2) 0.0390(12) Uani 1 d . . .
O608 O 0.3998(2) 0.08916(7) 1.0185(2) 0.0401(12) Uani 1 d . . .
O609 O 0.7351(2) 0.09487(16) 0.9943(2) 0.076(3) Uani 1 d . . .
O610 O 0.3750(3) -0.02393(12) 0.5000(3) 0.0623(18) Uani 1 d . . .
O611 O 0.5224(2) 0.04420(8) 0.90907(19) 0.0394(12) Uani 1 d . . .
O612 O 0.6876(3) 0.14922(11) 1.0960(3) 0.0670(19) Uani 1 d . . .
O613 O 0.3193(2) -0.02265(8) 0.8470(2) 0.0468(14) Uani 1 d . . .
O614 O -0.1874(2) 0.10950(8) -0.1824(2) 0.0464(14) Uani 1 d . . .
O615 O 0.0914(3) 0.14923(11) -0.0960(3) 0.0664(19) Uani 1 d . . .
O616 O 0.3844(2) 0.02061(8) 0.9902(2) 0.0420(12) Uani 1 d . . .
O617 O 0.1346(3) -0.00522(11) 0.6381(3) 0.0579(17) Uani 1 d . . .
O618 O 0.2204(3) 0.12532(11) 0.9191(3) 0.070(2) Uani 1 d . . .
O619 O -0.0195(2) 0.00858(7) 0.0986(2) 0.0395(12) Uani 1 d . . .
O620 O 0.2933(3) 0.16320(11) 1.0279(3) 0.0590(17) Uani 1 d . . .
O621 O 0.0458(2) 0.12057(8) -0.0630(2) 0.0408(12) Uani 1 d . . .
O622 O 0.4389(3) 0.02955(12) 0.6339(2) 0.069(2) Uani 1 d . . .
O623 O 0.1819(2) -0.02284(7) 0.4999(2) 0.0436(13) Uani 1 d . . .
O624 O 0.3053(3) 0.02946(12) 0.3660(2) 0.068(2) Uani 1 d . . .
O625 O 0.4151(2) 0.12319(8) 0.9797(2) 0.0424(13) Uani 1 d . . .
O626 O 0.5436(3) 0.09517(11) 0.8050(3) 0.071(2) Uani 1 d . . .
O627 O 0.4377(2) -0.03924(9) 0.7329(2) 0.0527(16) Uani 1 d . . .
O628 O 0.5511(2) 0.17595(8) 1.1235(2) 0.0418(12) Uani 1 d . . .
O629 O 0.5791(3) 0.03437(12) 0.8663(3) 0.0656(19) Uani 1 d . . .
O630 O -0.1801(3) 0.21654(8) -0.0575(2) 0.0481(14) Uani 1 d . . .
O632 O -0.0276(2) -0.02268(8) 0.1528(2) 0.0467(14) Uani 1 d . . .
O633 O 0.0500(3) 0.06516(12) 0.3105(4) 0.080(2) Uani 1 d . . .
O634 O 0.5168(2) 0.05675(8) 1.0700(2) 0.0413(13) Uani 1 d . . .
O636 O 0.1340(3) 0.10369(11) -0.0289(3) 0.0604(17) Uani 1 d . . .
O637 O -0.1358(2) 0.11598(8) 0.0435(2) 0.0456(14) Uani 1 d . . .
O638 O 0.5972(2) 0.15899(8) 1.2103(2) 0.0459(14) Uani 1 d . . .
O639 O 0.5712(4) 0.25 0.9971(4) 0.060(2) Uani 1 d S . .
O640 O -0.1132(2) 0.15904(8) -0.2104(2) 0.0457(14) Uani 1 d . . .
O641 O 0.0742(4) 0.25 0.0027(4) 0.060(2) Uani 1 d S . .
O642 O 0.1434(3) 0.10792(11) 0.1523(3) 0.069(2) Uani 1 d . . .
O643 O 0.1406(2) 0.05821(9) 0.0264(2) 0.0477(14) Uani 1 d . . .
O644 O -0.0645(2) 0.12320(8) 0.0200(2) 0.0426(13) Uani 1 d . . .
O645 O 0.2129(3) 0.03430(12) 0.1336(3) 0.0661(19) Uani 1 d . . .
O646 O 0.2389(3) 0.09511(11) 0.1951(3) 0.068(2) Uani 1 d . . .
O647 O 0.4700(2) 0.21763(8) 1.1501(2) 0.0411(12) Uani 1 d . . .
O648 O -0.1988(3) 0.12529(11) 0.0809(3) 0.071(2) Uani 1 d . . .
O649 O 0.1422(2) -0.00087(8) 0.3163(2) 0.0412(12) Uani 1 d . . .
O650 O 0.2518(3) 0.10672(11) 0.8604(3) 0.072(2) Uani 1 d . . .
O651 O 0.2387(2) -0.00402(9) 0.3275(2) 0.0485(14) Uani 1 d . . .
O652 O 0.1168(3) 0.02531(9) 0.3851(2) 0.0523(16) Uani 1 d . . .
O653 O -0.1083(3) 0.10680(11) 0.1395(3) 0.073(2) Uani 1 d . . .
O654 O -0.1058(2) 0.02063(8) 0.0097(2) 0.0420(12) Uani 1 d . . .
O655 O -0.0593(3) 0.13719(12) 0.1220(3) 0.075(2) Uani 1 d . . .
O656 O 0.4639(2) 0.15926(7) 1.04702(19) 0.0385(12) Uani 1 d . . .
O657 O 0.3186(4) 0.13724(13) 0.8782(3) 0.078(2) Uani 1 d . . .
O658 O 0.4834(3) 0.25 1.0764(3) 0.053(2) Uani 1 d S . .
O659 O 0.5215(3) 0.15186(14) 0.8928(3) 0.083(2) Uani 1 d . . .
O660 O 0.1391(3) -0.04874(14) 0.6539(3) 0.078(2) Uani 1 d . . .
O661 O 0.4115(2) -0.00404(9) 0.6725(2) 0.0478(14) Uani 1 d . . .
O662 O 0.1934(2) -0.00988(8) 0.4316(2) 0.0422(13) Uani 1 d . . .
O663 O -0.0145(3) -0.04862(14) 0.3459(3) 0.077(2) Uani 1 d . . .
O664 O 0.3375(3) -0.00937(15) 0.3820(3) 0.078(2) Uani 1 d . . .
O665 O 0.0290(3) -0.04154(9) 0.2666(2) 0.0513(15) Uani 1 d . . .
O666 O 0.1493(2) -0.00348(7) 0.2395(2) 0.0415(13) Uani 1 d . . .
O667 O -0.0802(3) 0.04304(13) 0.2825(4) 0.083(3) Uani 1 d . . .
O668 O 0.4686(2) 0.02093(7) 0.97994(19) 0.0383(12) Uani 1 d . . .
O669 O 0.1514(3) 0.17417(12) 0.0469(3) 0.088(3) Uani 1 d . . .
O671 O 0.0800(2) 0.00830(7) 0.0989(2) 0.0399(12) Uani 1 d . . .
O672 O 0.0793(2) 0.02003(7) 0.1893(2) 0.0406(12) Uani 1 d . . .
O673 O 0.7217(5) 0.25 1.0583(6) 0.082(4) Uani 1 d S . .
O674 O 0.4552(3) -0.00947(15) 0.6179(3) 0.077(2) Uani 1 d . . .
O675 O 0.3901(2) 0.02003(7) 0.81075(19) 0.0400(12) Uani 1 d . . .
O676 O 0.1913(3) 0.01967(8) 0.4999(2) 0.0513(15) Uani 1 d . . .
O677 O 0.3260(2) -0.00092(8) 0.6838(2) 0.0424(13) Uani 1 d . . .
O678 O 0.2048(3) -0.03917(9) 0.2669(2) 0.0539(16) Uani 1 d . . .
O679 O 0.4811(2) 0.00834(7) 0.9009(2) 0.0402(12) Uani 1 d . . .
O680 O 0.2621(3) -0.04163(9) 0.7333(2) 0.0507(15) Uani 1 d . . .
O681 O -0.0111(2) 0.02097(7) 0.02007(19) 0.0393(12) Uani 1 d . . .
O682 O 0.3775(2) 0.21650(8) 1.0576(2) 0.0479(14) Uani 1 d . . .
O683 O 0.3457(2) -0.03584(8) 0.7258(2) 0.0430(13) Uani 1 d . . .
O684 O 0.1199(2) -0.03584(8) 0.2741(2) 0.0442(13) Uani 1 d . . .
O685 O -0.0531(2) 0.05679(8) -0.0698(2) 0.0427(13) Uani 1 d . . .
O686 O 0.0504(2) 0.12061(8) 0.0273(2) 0.0460(14) Uani 1 d . . .
O687 O -0.0928(3) 0.25 -0.0765(3) 0.052(2) Uani 1 d S . .
O688 O 0.2621(2) -0.00991(8) 0.5683(2) 0.0431(13) Uani 1 d . . .
O689 O 0.2317(3) 0.02526(9) 0.6147(2) 0.0525(16) Uani 1 d . . .
O690 O 0.0106(2) 0.16145(10) -0.0301(2) 0.0508(15) Uani 1 d . . .
O691 O -0.2281(3) 0.22683(9) -0.2545(2) 0.0518(15) Uani 1 d . . .
O692 O 0.4098(2) -0.00350(7) 0.76044(19) 0.0415(13) Uani 1 d . . .
O693 O 0.6515(2) 0.22141(8) 1.1511(2) 0.0440(13) Uani 1 d . . .
O694 O 0.5731(2) 0.20720(9) 1.0626(2) 0.0447(13) Uani 1 d . . .
O695 O 0.6031(3) 0.13482(9) 0.9727(2) 0.0539(16) Uani 1 d . . .
O696 O 0.2168(2) -0.00014(9) 0.7591(2) 0.0466(13) Uani 1 d . . .
O697 O 0.4077(2) 0.14585(8) 1.1306(2) 0.0470(14) Uani 1 d . . .
O698 O 0.6141(2) 0.05829(9) 0.9734(2) 0.0490(14) Uani 1 d . . .
O699 O 0.5767(3) 0.25 1.0899(3) 0.0406(17) Uani 1 d S . .
O700 O 0.0673(2) 0.08233(8) 0.0847(2) 0.0409(12) Uani 1 d . . .
O701 O 0.5407(2) 0.16156(10) 1.0301(2) 0.0504(15) Uani 1 d . . .
O702 O -0.2229(2) 0.14589(8) -0.1303(2) 0.0452(13) Uani 1 d . . .
O703 O 0.5714(2) 0.11201(8) 1.1617(2) 0.0397(12) Uani 1 d . . .
O704 O -0.0903(2) 0.11202(8) -0.1618(2) 0.0400(12) Uani 1 d . . .
O705 O 0.5230(2) 0.12064(8) 0.9726(2) 0.0459(14) Uani 1 d . . .
O706 O 0.0662(3) 0.04804(11) 0.4998(2) 0.0636(19) Uani 1 d . . .
O707 O -0.1413(2) 0.12309(7) -0.07905(19) 0.0382(11) Uani 1 d . . .
O708 O 0.7043(2) 0.22448(9) 1.2601(2) 0.0555(17) Uani 1 d . . .
O709 O -0.1020(2) 0.20330(8) -0.0638(2) 0.0439(13) Uani 1 d . . .
O710 O 0.6870(3) 0.15590(9) 1.2127(2) 0.0534(16) Uani 1 d . . .
O711 O 0.5261(3) 0.22692(9) 1.2544(2) 0.0542(16) Uani 1 d . . .
O712 O 0.4620(2) 0.20328(9) 1.0639(2) 0.0445(13) Uani 1 d . . .
O713 O 0.1643(2) 0.02145(8) 0.1780(2) 0.0438(13) Uani 1 d . . .
O714 O -0.1668(2) 0.17595(8) -0.1338(2) 0.0407(12) Uani 1 d . . .
O715 O 0.3530(2) -0.01376(9) 0.5709(2) 0.0460(14) Uani 1 d . . .
O716 O -0.0002(3) 0.06049(10) 0.3600(2) 0.062(2) Uani 1 d . . .
O717 O -0.0651(3) 0.19322(8) -0.2065(2) 0.0466(14) Uani 1 d . . .
O718 O 0.0150(2) 0.02782(8) 0.3172(2) 0.0457(14) Uani 1 d . . .
O719 O 0.4378(2) 0.12313(7) 1.07912(19) 0.0377(11) Uani 1 d . . .
O720 O 0.5206(3) 0.15597(9) 1.2309(2) 0.0522(16) Uani 1 d . . .
O721 O 0.5594(2) 0.22250(8) 1.1470(2) 0.0411(12) Uani 1 d . . .
O722 O 0.5260(2) 0.05499(7) 0.98428(19) 0.0393(12) Uani 1 d . . .
O723 O 0.0711(2) 0.01659(8) 0.0075(2) 0.0410(12) Uani 1 d . . .
O724 O -0.1546(2) 0.14417(8) -0.0267(2) 0.0409(12) Uani 1 d . . .
O725 O 0.4466(2) 0.05827(8) 0.8186(2) 0.0509(15) Uani 1 d . . .
O726 O 0.0759(2) 0.03111(7) 0.2745(2) 0.0395(12) Uani 1 d . . .
O727 O 0.4858(2) 0.02147(8) 0.8218(2) 0.0445(13) Uani 1 d . . .
O728 O 0.0418(2) 0.05508(7) 0.01578(19) 0.0390(12) Uani 1 d . . .
O729 O 0.1976(2) 0.02786(8) 0.6827(2) 0.0458(14) Uani 1 d . . .
O730 O 0.2773(2) 0.01226(8) 0.4999(2) 0.0438(13) Uani 1 d . . .
O731 O 0.6345(3) 0.25 1.1862(3) 0.047(2) Uani 1 d S . .
O732 O 0.0477(4) 0.25 -0.1731(4) 0.057(2) Uani 1 d S . .
O733 O -0.0423(2) -0.00008(9) 0.2409(2) 0.0460(13) Uani 1 d . . .
O734 O 0.1080(3) -0.05108(9) 0.4424(2) 0.0566(17) Uani 1 d . . .
O735 O 0.4668(2) 0.17593(8) 1.1337(2) 0.0413(12) Uani 1 d . . .
O736 O 0.6638(2) 0.11309(9) 1.1685(2) 0.0487(14) Uani 1 d . . .
O737 O -0.1516(3) 0.15457(8) 0.0595(2) 0.0505(15) Uani 1 d . . .
O738 O 0.1398(3) 0.06039(10) 0.6401(2) 0.062(2) Uani 1 d . . .
O739 O 0.2365(2) -0.00242(8) 0.6838(2) 0.0407(12) Uani 1 d . . .
O740 O 0.0528(2) -0.00242(7) 0.31616(19) 0.0410(12) Uani 1 d . . .
O741 O -0.0045(3) 0.11299(9) -0.1682(2) 0.0491(14) Uani 1 d . . .
O742 O 0.2263(3) 0.05661(10) 0.2130(2) 0.0615(19) Uani 1 d . . .
O743 O 0.1283(3) 0.05837(8) 0.1816(2) 0.0509(15) Uani 1 d . . .
O744 O 0.2357(3) 0.02279(9) 0.3924(2) 0.0558(16) Uani 1 d . . .
O745 O 0.5635(2) 0.01667(8) 0.9926(2) 0.0428(13) Uani 1 d . . .
O746 O -0.0126(2) 0.01906(7) 0.18420(19) 0.0383(12) Uani 1 d . . .
O747 O 0.5744(2) 0.08477(8) 1.00864(19) 0.0385(12) Uani 1 d . . .
O748 O 0.3923(2) 0.08667(9) 0.9069(2) 0.0508(15) Uani 1 d . . .
O749 O -0.0561(3) 0.22457(9) -0.2603(2) 0.0552(16) Uani 1 d . . .
O750 O -0.0146(2) 0.08675(9) 0.0932(2) 0.0505(15) Uani 1 d . . .
O751 O 0.2884(2) 0.15461(8) 0.9405(2) 0.0510(15) Uani 1 d . . .
O752 O 0.2821(2) -0.01375(9) 0.4290(2) 0.0466(14) Uani 1 d . . .
O753 O -0.0690(3) 0.07016(9) 0.1675(2) 0.0551(17) Uani 1 d . . .
O754 O -0.0517(4) 0.25 -0.1863(3) 0.047(2) Uani 1 d S . .
O755 O 0.7207(3) 0.25 1.1732(4) 0.059(2) Uani 1 d S . .
O756 O 0.4829(2) 0.08235(8) 0.9154(2) 0.0397(12) Uani 1 d . . .
O757 O 0.5132(3) 0.05661(10) 0.7868(2) 0.0597(18) Uani 1 d . . .
O758 O -0.0875(2) 0.22252(8) -0.1470(2) 0.0424(13) Uani 1 d . . .
O759 O 0.1657(3) -0.05102(9) 0.5581(2) 0.0544(16) Uani 1 d . . .
O760 O -0.0261(3) 0.15595(9) -0.2127(2) 0.0522(15) Uani 1 d . . .
O761 O 0.3723(2) 0.14414(8) 1.0267(2) 0.0409(12) Uani 1 d . . .
O762 O 0.2815(2) -0.02682(8) 0.5000(2) 0.0471(14) Uani 1 d . . .
O763 O 0.1307(3) 0.13481(9) 0.0272(2) 0.0537(16) Uani 1 d . . .
O764 O 0.5986(2) 0.14545(8) 1.1273(2) 0.0415(12) Uani 1 d . . .
O765 O 0.3016(2) 0.03115(7) 0.7257(2) 0.0402(12) Uani 1 d . . .
O766 O -0.0230(2) 0.04157(8) 0.2369(2) 0.0446(13) Uani 1 d . . .
O767 O -0.0287(2) 0.14545(8) -0.1272(2) 0.0419(13) Uani 1 d . . .
O768 O 0.3033(2) 0.01905(7) 0.81562(19) 0.0384(12) Uani 1 d . . .
O769 O -0.0127(3) 0.25 -0.0896(3) 0.0408(17) Uani 1 d S . .
O770 O 0.2016(3) 0.12603(9) 0.1218(2) 0.0563(17) Uani 1 d . . .
O771 O 0.0657(2) 0.08478(8) -0.0087(2) 0.0393(12) Uani 1 d . . .
O772 O 0.6413(2) 0.19322(8) 1.2067(2) 0.0479(14) Uani 1 d . . .
O773 O 0.3801(3) 0.01383(11) 0.5435(2) 0.0554(16) Uani 1 d . . .
O774 O 0.2633(3) 0.07023(9) 0.8323(2) 0.0552(17) Uani 1 d . . .
O775 O 0.0001(2) 0.22140(8) -0.1514(2) 0.0458(14) Uani 1 d . . .
O776 O 0.6407(2) 0.19605(9) 1.0383(2) 0.0507(15) Uani 1 d . . .
O777 O 0.1024(3) 0.19612(9) -0.0383(2) 0.0516(15) Uani 1 d . . .
O778 O 0.5751(2) 0.09723(8) 0.9379(2) 0.0431(13) Uani 1 d . . .
O779 O 0.0175(2) 0.18053(8) -0.1252(2) 0.0448(13) Uani 1 d . . .
O780 O 0.3433(3) 0.02270(9) 0.6076(2) 0.0571(17) Uani 1 d . . .
O781 O -0.2101(2) 0.15602(9) -0.2307(2) 0.0511(15) Uani 1 d . . .
O901 O 0.7918(2) 0.10870(10) 0.9453(3) 0.0549(16) Uani 1 d . . .
O902 O 0.3463(3) 0.10868(10) 0.0545(3) 0.0553(16) Uani 1 d . . .
O903 O 0.4910(3) 0.10801(11) 0.8477(3) 0.070(2) Uani 1 d . . .
O904 O 0.3942(3) 0.19636(11) 0.1422(3) 0.0562(16) Uani 1 d . . .
O906 O 0.3761(3) 0.17387(12) 0.9651(3) 0.0646(19) Uani 1 d . . .
O907 O 0.7521(3) 0.19646(11) 0.8579(3) 0.0564(16) Uani 1 d . . .
O908 O 0.8969(5) 0.06089(13) 0.8173(3) 0.126(5) Uani 1 d . . .
O001 O 0.2133(4) -0.06257(14) 0.1897(3) 0.085(4) Uani 0.92(3) d P . .
O002 O 0.6720(4) 0.02403(16) 1.0505(3) 0.088(4) Uani 0.97(3) d P . .
O003 O 0.5236(4) -0.06248(15) 0.8101(3) 0.086(4) Uani 0.93(3) d P . .
O004 O 0.1216(4) 0.02399(16) -0.0502(3) 0.091(4) Uani 0.99(3) d P . .
O005 O 0.1030(4) -0.00005(18) 0.7064(4) 0.099(5) Uani 1.00(3) d . . .
O006 O 0.1885(4) 0.15440(18) -0.0378(4) 0.080(5) Uani 0.80(3) d P . .
O007 O 0.7263(4) 0.15436(18) 1.0376(4) 0.082(5) Uani 0.83(3) d P . .
O008 O 0.5797(5) 0.06087(13) 1.1827(3) 0.129(7) Uani 1.00(3) d . . .
O009 O 0.2583(4) -0.00013(18) 1.0166(4) 0.060(4) Uani 0.66(3) d P . .
O010 O 0.3886(4) 0.0823(2) 0.1312(5) 0.127(7) Uani 0.96(3) d P . .
O011 O 0.7585(4) 0.0822(2) 0.8693(5) 0.120(7) Uani 0.95(3) d P . .
O012 O 0.7018(5) 0.1897(2) 0.7509(5) 0.123(6) Uani 1.00(4) d . . .
O013 O 0.3003(6) 0.0691(2) 0.9505(5) 0.124(7) Uani 0.91(3) d P . .
O014 O 0.5109(5) 0.0089(3) 0.7464(5) 0.119(8) Uani 0.80(3) d P . .
O015 O 0.4513(5) 0.1900(2) 0.2486(5) 0.125(7) Uani 1.00(4) d . . .
O016 O -0.1499(4) 0.0690(2) 0.0495(5) 0.125(7) Uani 0.90(3) d P . .
O017 O 0.3035(4) 0.1838(2) 0.1167(4) 0.081(5) Uani 0.72(3) d P . .
O018 O 0.6867(5) 0.1839(2) 0.8836(4) 0.104(6) Uani 0.87(3) d P . .
O019 O -0.2427(6) 0.25 -0.1413(9) 0.112(10) Uani 0.83(5) d SP . .
O020 O 0.3967(8) 0.25 1.1398(8) 0.125(10) Uani 0.95(5) d SP . .
O021 O 0.2646(6) 0.0091(3) 0.2535(5) 0.118(8) Uani 0.77(3) d P . .
O022 O 0.6325(6) 0.1249(2) 1.2754(4) 0.087(7) Uani 0.62(3) d P . .
O023 O -0.1434(7) 0.1249(2) -0.2757(4) 0.087(7) Uani 0.59(3) d P . .
O024 O 0.7113(6) 0.0858(2) 1.1173(6) 0.119(8) Uani 0.72(3) d P . .
O025 O 0.3061(7) -0.06782(16) 0.8192(4) 0.183(11) Uani 0.96(4) d P . .
O026 O 0.0947(7) 0.0858(3) -0.1169(5) 0.116(8) Uani 0.70(3) d P . .
O027 O 0.1883(7) -0.0069(3) 0.0900(5) 0.181(11) Uani 0.86(4) d P . .
O028 O 0.5987(6) -0.0070(3) 0.9101(5) 0.198(12) Uani 0.92(4) d P . .
O029 O -0.0137(9) -0.06784(17) 0.1807(5) 0.172(11) Uani 0.87(3) d P . .
O030 O 0.2071(7) -0.0785(3) 0.6526(5) 0.140(9) Uani 0.82(4) d P . .
O031 O 0.0370(7) 0.1945(3) -0.2391(6) 0.187(11) Uani 1.00(5) d . . .
O032 O 0.0552(7) -0.0788(2) 0.3479(5) 0.144(9) Uani 0.87(4) d P . .
O033 O 0.7761(5) 0.1950(3) 1.2398(6) 0.176(10) Uani 1.00(4) d . . .
O034 O 0.8543(10) 0.0850(2) 0.7357(6) 0.133(10) Uani 0.61(3) d P . .
O035 O 0.2573(6) 0.0559(2) 0.9775(6) 0.032(5) Uani 0.30(2) d P . .
O036 O 0.6201(8) 0.0851(2) 1.2641(6) 0.144(12) Uani 0.62(3) d P . .
O037 O 0.0743(6) -0.0083(4) 0.5002(5) 0.164(12) Uani 0.83(4) d P . .
O038 O -0.0328(7) 0.0003(3) 0.4339(6) 0.195(13) Uani 1.00(5) d . . .
O039 O 0.2176(10) -0.08587(18) 0.4996(7) 0.238(15) Uani 1.00(5) d . . .
O040 O 0.4622(6) -0.0510(3) 0.6382(8) 0.186(11) Uani 1.00(5) d . . .
O041 O 0.3251(8) -0.0511(3) 0.3627(8) 0.185(11) Uani 1.00(5) d . . .
O042 O 0.0265(8) 0.1500(3) 0.1571(7) 0.050(8) Uani 0.29(2) d P . .
O043 O -0.0493(7) 0.0518(5) 0.4998(7) 0.185(16) Uani 0.68(4) d P . .
O044 O 0.1175(11) 0.1232(7) 0.8439(10) 0.46(4) Uani 1.00(6) d . . .
O045 O -0.2199(6) 0.0561(2) 0.0219(6) 0.030(5) Uani 0.30(2) d P . .
O046 O 0.3022(10) -0.0766(2) 0.6559(7) 0.102(10) Uani 0.47(3) d P . .
O047 O 0.5566(10) 0.1855(3) 0.3247(6) 0.222(14) Uani 1.00(5) d . . .
O048 O 0.3699(8) 0.1500(3) 0.8425(8) 0.039(7) Uani 0.25(2) d P . .
O049 O -0.0528(11) 0.1812(3) -0.3105(8) 0.200(15) Uani 0.82(4) d P . .
O050 O 0.7335(9) 0.1857(3) 0.6745(6) 0.180(14) Uani 0.72(4) d P . .
O051 O 0.8530(9) 0.0765(2) 0.6569(7) 0.241(9) Uani 1 d . . .
O052 O -0.1458(10) 0.1898(3) 0.1403(7) 0.249(10) Uani 1 d . . .
O053 O 0.3087(7) 0.1291(3) 0.1165(8) 0.221(10) Uani 1 d . . .

loop_
_atom_site_aniso_label
_atom_site_aniso_U_11
_atom_site_aniso_U_22
_atom_site_aniso_U_33
_atom_site_aniso_U_23
_atom_site_aniso_U_13
_atom_site_aniso_U_12
M1A 0.041(2) 0.0318(14) 0.066(2) 0 0.0287(18) 0
M1B 0.126(11) 0.027(3) 0.078(5) 0 -0.014(6) 0
M2A 0.071(4) 0.0349(6) 0.0686(11) 0.0065(6) 0.0071(16) -0.0108(10)
M2B 0.056(6) 0.0393(16) 0.053(2) 0.0018(14) 0.008(2) -0.015(2)
M3A 0.107(4) 0.0440(12) 0.0522(19) 0.0065(12) 0.001(2) -0.009(2)
M3B 0.047(3) 0.0322(16) 0.0313(19) -0.0065(13) 0.0169(14) -0.0097(12)
M4A 0.0521(17) 0.0401(10) 0.0340(11) 0.0008(8) 0.0138(10) -0.0084(10)
M4B 0.065(3) 0.0384(10) 0.0307(11) -0.0028(8) 0.0120(12) -0.0102(13)
M5A 0.071(4) 0.063(3) 0.0395(17) 0.0101(17) 0.003(2) -0.019(3)
M5B 0.082(4) 0.0507(14) 0.0325(9) -0.0010(8) 0.0080(11) -0.0214(18)
M6A 0.087(5) 0.098(3) 0.0268(10) 0.0111(12) 0.0014(15) -0.038(3)
M6B 0.072(4) 0.0610(18) 0.0343(12) 0.0006(10) 0.0065(15) -0.0234(18)
M7A 0.075(2) 0.0905(15) 0.0275(5) 0.0000(6) 0.0131(6) -0.0322(15)
M7B 0.053(6) 0.080(4) 0.028(2) 0.000(2) 0.013(2) -0.010(4)
M8A 0.086(6) 0.096(3) 0.0264(14) -0.0112(15) 0.022(2) -0.035(4)
M8B 0.125(6) 0.0689(18) 0.0348(9) -0.0031(9) 0.0291(16) -0.034(3)
M9A 0.108(8) 0.065(2) 0.0405(16) -0.0118(16) 0.037(3) -0.031(4)
M9B 0.091(5) 0.0496(14) 0.0314(9) 0.0023(8) 0.0221(14) -0.0180(19)
M10A 0.074(4) 0.0424(8) 0.0366(10) -0.0028(7) 0.0254(18) -0.0148(15)
M10B 0.049(5) 0.0381(12) 0.0283(13) 0.0039(9) 0.0125(18) -0.0047(16)
M11A 0.147(11) 0.0442(14) 0.053(2) -0.0067(13) 0.049(4) -0.014(3)
M11B 0.051(5) 0.0335(15) 0.033(2) 0.0053(12) 0.017(2) -0.0035(10)
M12A 0.126(6) 0.0355(6) 0.0682(12) -0.0064(6) 0.061(2) -0.0179(13)
M12B 0.094(9) 0.0388(16) 0.052(2) -0.0016(13) 0.044(3) -0.019(3)
M13A 0.056(3) 0.0310(11) 0.068(2) 0 0.0395(13) 0
M13B 0.242(18) 0.030(4) 0.070(7) 0 0.092(10) 0
M14A 0.110(4) 0.0298(7) 0.0709(18) 0.0099(8) 0.065(3) 0.0141(11)
M14B 0.095(4) 0.0266(7) 0.0448(13) -0.0049(6) 0.0410(18) -0.0059(11)
M15A 0.0548(16) 0.0262(4) 0.0366(7) 0.0022(3) 0.0250(8) 0.0035(5)
M15B 0.09(3) 0.039(4) 0.061(8) 0.014(5) 0.047(14) 0.018(9)
M16 0.0896(6) 0.0368(3) 0.0354(4) 0.0042(3) 0.0284(4) 0.0173(4)
M17A 0.077(3) 0.0447(11) 0.0340(11) 0.0108(8) 0.0291(15) 0.0229(15)
M17B 0.081(2) 0.0351(7) 0.0334(7) 0.0019(5) 0.0217(9) 0.0152(10)
M18A 0.055(2) 0.0378(10) 0.0269(6) 0.0015(5) 0.0163(8) 0.0111(12)
M18B 0.074(9) 0.040(3) 0.0267(15) 0.0014(14) 0.017(3) 0.015(4)
M19A 0.039(8) 0.053(6) 0.020(4) 0.003(3) -0.003(4) 0.002(5)
M19B 0.121(3) 0.0518(9) 0.0272(5) 0.0008(5) 0.0190(9) 0.0320(14)
M20A 0.067(7) 0.055(6) 0.021(3) -0.004(3) 0.019(4) 0.000(6)
M20B 0.108(2) 0.0513(9) 0.0268(5) -0.0007(5) 0.0068(7) 0.0308(12)
M21A 0.0506(14) 0.0386(10) 0.0269(6) -0.0014(5) 0.0101(6) 0.0105(9)
M21B 0.062(6) 0.038(2) 0.0250(16) 0.0010(14) 0.011(2) 0.010(3)
M22A 0.0517(18) 0.0444(11) 0.0339(11) -0.0106(8) 0.0042(10) 0.0114(11)
M22B 0.0707(18) 0.0346(7) 0.0328(7) -0.0018(5) 0.0104(8) 0.0134(8)
M23A 0.0640(8) 0.0361(4) 0.0340(4) -0.0041(3) 0.0067(4) 0.0127(4)
M23B 0.10(3) 0.09(2) 0.17(5) -0.10(3) 0.12(3) -0.05(2)
M24A 0.0419(9) 0.0265(4) 0.0372(7) -0.0025(3) 0.0112(4) 0.0012(3)
M24B 0.059(10) 0.037(4) 0.052(7) -0.012(4) 0.018(8) 0.004(6)
M25A 0.0516(15) 0.0304(7) 0.0731(18) -0.0096(8) 0.0059(14) 0.0042(7)
M25B 0.055(2) 0.0259(7) 0.0440(13) 0.0045(6) 0.0042(11) -0.0012(8)
M26 0.0679(5) 0.0327(3) 0.0323(3) -0.0004(2) 0.0259(3) 0.0001(3)
M27 0.0634(5) 0.0319(3) 0.0308(3) -0.0023(2) 0.0241(3) -0.0006(3)
M28 0.0541(4) 0.0311(3) 0.0264(3) -0.0033(2) 0.0175(3) 0.0004(3)
M29 0.0527(4) 0.0284(3) 0.0258(3) -0.0053(2) 0.0149(3) 0.0004(2)
M30 0.0506(4) 0.0264(3) 0.0268(3) -0.0052(2) 0.0139(3) 0.0009(2)
M31 0.0547(4) 0.0274(3) 0.0279(3) -0.0035(2) 0.0145(3) 0.0043(3)
M32 0.0584(4) 0.0330(3) 0.0266(3) -0.0033(2) 0.0136(3) 0.0090(3)
M33 0.0610(5) 0.0330(3) 0.0282(3) -0.0009(2) 0.0144(3) 0.0098(3)
M34 0.0595(4) 0.0331(3) 0.0280(3) 0.0007(2) 0.0125(3) 0.0110(3)
M35 0.0562(4) 0.0330(3) 0.0268(3) 0.0034(2) 0.0116(3) 0.0123(3)
M36 0.0526(4) 0.0274(3) 0.0277(3) 0.0033(2) 0.0122(3) 0.0078(3)
M37 0.0486(4) 0.0266(3) 0.0267(3) 0.0051(2) 0.0121(3) 0.0061(2)
M38 0.0479(4) 0.0284(3) 0.0259(3) 0.0054(2) 0.0103(3) 0.0057(2)
M39 0.0443(4) 0.0312(3) 0.0266(3) 0.0032(2) 0.0085(3) 0.0036(2)
M40 0.0452(4) 0.0320(3) 0.0310(3) 0.0024(2) 0.0064(3) 0.0019(3)
M41 0.0473(4) 0.0327(3) 0.0323(3) 0.0003(2) 0.0056(3) 0.0006(3)
M42 0.0557(4) 0.0310(3) 0.0268(3) -0.0001(2) 0.0140(3) -0.0005(3)
M43 0.0561(4) 0.0307(3) 0.0265(3) -0.0018(2) 0.0146(3) -0.0010(3)
M44 0.0509(4) 0.0285(3) 0.0256(3) -0.0030(2) 0.0131(3) -0.0011(2)
M45 0.0488(4) 0.0265(3) 0.0262(3) -0.0043(2) 0.0122(3) -0.0011(2)
M46 0.0496(4) 0.0251(2) 0.0257(3) -0.0039(2) 0.0131(3) -0.0008(2)
M47 0.0548(4) 0.0254(3) 0.0258(3) -0.0035(2) 0.0131(3) 0.0012(2)
M48 0.0583(4) 0.0262(3) 0.0263(3) -0.0029(2) 0.0125(3) 0.0019(3)
M49 0.0580(4) 0.0263(3) 0.0264(3) -0.0009(2) 0.0124(3) 0.0005(3)
M50 0.0579(4) 0.0263(3) 0.0266(3) 0.0009(2) 0.0126(3) 0.0014(3)
M51 0.0584(4) 0.0263(3) 0.0265(3) 0.0029(2) 0.0126(3) 0.0046(3)
M52 0.0532(4) 0.0254(3) 0.0260(3) 0.0035(2) 0.0117(3) 0.0047(2)
M53 0.0479(4) 0.0253(2) 0.0257(3) 0.0040(2) 0.0118(3) 0.0033(2)
M54 0.0498(4) 0.0264(3) 0.0262(3) 0.0046(2) 0.0131(3) 0.0030(2)
M55 0.0493(4) 0.0286(3) 0.0259(3) 0.0030(2) 0.0120(3) 0.0017(2)
M56 0.0530(4) 0.0307(3) 0.0266(3) 0.0019(2) 0.0115(3) 0.0009(3)
M57 0.0531(5) 0.0310(3) 0.0266(4) 0.0000(2) 0.0119(3) -0.0004(3)
M58 0.0600(6) 0.0318(4) 0.0443(6) 0 0.0291(5) 0
M59 0.0555(4) 0.0319(3) 0.0414(4) -0.0001(3) 0.0240(3) -0.0009(3)
M60 0.0525(4) 0.0342(3) 0.0304(3) -0.0021(2) 0.0158(3) -0.0040(3)
M61 0.0484(4) 0.0319(3) 0.0287(3) -0.0038(2) 0.0143(3) -0.0005(3)
M62 0.0559(4) 0.0341(3) 0.0290(3) -0.0025(2) 0.0103(3) -0.0024(3)
M63 0.0614(5) 0.0513(4) 0.0265(3) -0.0006(3) 0.0125(3) -0.0044(3)
M64 0.0533(4) 0.0510(4) 0.0271(3) 0.0000(3) 0.0127(3) 0.0047(3)
M65 0.0618(5) 0.0513(4) 0.0265(3) 0.0006(3) 0.0127(3) -0.0038(3)
M66 0.0638(5) 0.0339(3) 0.0292(3) 0.0026(2) 0.0180(3) -0.0002(3)
M67 0.0475(4) 0.0321(3) 0.0287(3) 0.0039(2) 0.0135(3) 0.0032(3)
M68 0.0506(4) 0.0344(3) 0.0304(3) 0.0022(2) 0.0140(3) -0.0017(3)
M69 0.0486(4) 0.0319(3) 0.0413(4) 0.0004(3) 0.0169(3) -0.0009(3)
M70 0.0451(6) 0.0316(4) 0.0445(6) 0 0.0149(5) 0
M71 0.0556(4) 0.0289(3) 0.0326(3) -0.0001(2) 0.0201(3) 0.0000(3)
M72 0.0495(4) 0.0286(3) 0.0302(3) -0.0001(2) 0.0160(3) 0.0008(2)
M73 0.0523(4) 0.0272(3) 0.0300(3) -0.0012(2) 0.0176(3) 0.0020(2)
M74 0.0650(5) 0.0303(3) 0.0275(3) -0.0001(2) 0.0177(3) 0.0089(3)
M75 0.0537(4) 0.0309(3) 0.0260(3) -0.0012(2) 0.0139(3) 0.0040(3)
M76 0.0597(4) 0.0325(3) 0.0257(3) -0.0005(2) 0.0138(3) 0.0067(3)
M77 0.0568(4) 0.0327(3) 0.0258(3) 0.0006(2) 0.0109(3) 0.0073(3)
M78 0.0506(4) 0.0309(3) 0.0259(3) 0.0011(2) 0.0109(3) 0.0052(3)
M79 0.0561(4) 0.0306(3) 0.0273(3) 0.0003(2) 0.0088(3) 0.0092(3)
M80 0.0457(4) 0.0273(3) 0.0299(3) 0.0012(2) 0.0114(3) 0.0029(2)
M81 0.0470(4) 0.0285(3) 0.0301(3) 0.0002(2) 0.0137(3) 0.0007(2)
M82 0.0478(4) 0.0288(3) 0.0326(3) 0.0000(2) 0.0120(3) -0.0002(2)
M83 0.0505(6) 0.0605(6) 0.0274(5) 0 0.0165(4) 0
M84 0.0509(4) 0.0541(4) 0.0312(3) -0.0144(3) 0.0186(3) -0.0070(3)
M85 0.0519(4) 0.0403(3) 0.0410(4) -0.0201(3) 0.0214(3) -0.0088(3)
M86 0.0588(5) 0.0306(3) 0.0510(4) -0.0137(3) 0.0252(4) -0.0019(3)
M87 0.0597(5) 0.0270(3) 0.0532(5) 0.0001(3) 0.0260(4) 0.0029(3)
M88 0.0584(5) 0.0306(3) 0.0507(4) 0.0133(3) 0.0248(4) 0.0114(3)
M89 0.0497(4) 0.0404(3) 0.0409(4) 0.0202(3) 0.0191(3) 0.0116(3)
M90 0.0441(4) 0.0543(4) 0.0314(3) 0.0142(3) 0.0122(3) 0.0073(3)
M91 0.0448(6) 0.0607(6) 0.0273(5) 0 0.0104(4) 0
O11 0.079(8) 0.053(6) 0.131(11) 0 0.072(8) 0
O21 0.067(5) 0.044(4) 0.157(10) 0.008(5) 0.045(6) -0.003(4)
O22 0.117(8) 0.093(7) 0.072(6) -0.007(5) 0.051(6) -0.005(6)
O31 0.052(5) 0.163(10) 0.074(6) 0.035(6) 0.026(4) -0.011(5)
O32 0.095(7) 0.085(6) 0.070(6) -0.016(5) 0.044(5) 0.001(5)
O51 0.086(8) 0.150(12) 0.140(11) 0.057(9) 0.041(8) 0.017(7)
O52 0.214(15) 0.104(9) 0.114(9) -0.025(7) 0.112(11) -0.003(9)
O61 0.085(8) 0.252(18) 0.088(8) -0.005(10) 0.042(7) -0.037(10)
O62 0.199(16) 0.127(11) 0.106(10) -0.021(8) 0.046(11) 0.033(11)
O71 0.085(7) 0.138(10) 0.115(9) -0.001(7) 0.059(7) -0.013(7)
O72 0.102(7) 0.066(5) 0.082(6) -0.002(4) 0.043(5) -0.005(5)
O81 0.085(8) 0.247(17) 0.076(7) 0.001(9) 0.036(6) -0.032(10)
O82 0.174(14) 0.144(12) 0.120(11) 0.008(9) 0.048(10) 0.069(11)
O91 0.150(12) 0.139(11) 0.143(11) -0.058(9) 0.103(10) -0.043(9)
O92 0.113(9) 0.099(8) 0.113(10) 0.019(7) -0.007(7) 0.024(7)
O101 0.075(5) 0.067(5) 0.071(5) -0.001(4) 0.044(4) -0.002(4)
O121 0.128(8) 0.043(4) 0.161(10) -0.009(5) 0.110(8) -0.011(5)
O122 0.076(6) 0.101(7) 0.069(6) 0.009(5) 0.016(5) -0.001(5)
O123 0.076(6) 0.178(11) 0.073(6) -0.041(7) 0.046(5) -0.052(7)
O211 0.137(10) 0.091(7) 0.215(14) 0.038(8) 0.141(11) 0.023(7)
O212 0.084(7) 0.091(7) 0.088(7) 0.000(6) -0.002(5) -0.014(5)
O221 0.060(4) 0.060(4) 0.053(4) 0.002(3) 0.028(3) 0.003(3)
O222 0.067(5) 0.080(5) 0.041(4) -0.014(3) 0.025(3) -0.018(4)
O241 0.083(7) 0.197(13) 0.089(7) 0.061(8) 0.050(6) 0.040(8)
O242 0.131(10) 0.123(10) 0.085(8) 0.004(7) 0.011(7) -0.060(8)
O261 0.078(6) 0.106(7) 0.061(5) 0.017(5) 0.032(4) 0.030(5)
O262 0.145(10) 0.084(7) 0.079(7) -0.008(5) 0.028(7) -0.027(7)
O271 0.071(5) 0.106(7) 0.066(5) -0.016(5) 0.026(5) 0.014(5)
O272 0.158(11) 0.085(7) 0.069(6) 0.004(5) 0.042(7) -0.021(7)
O281 0.079(6) 0.070(5) 0.116(8) 0.002(5) 0.060(6) 0.009(4)
O282 0.096(6) 0.056(4) 0.082(6) 0.011(4) 0.047(5) 0.004(4)
O291 0.075(6) 0.199(13) 0.087(7) -0.061(8) 0.040(6) -0.023(7)
O292 0.197(14) 0.120(10) 0.096(8) -0.003(7) 0.082(9) -0.058(9)
O321 0.072(6) 0.096(8) 0.198(13) -0.041(8) 0.073(8) -0.016(5)
O322 0.163(11) 0.091(7) 0.082(7) -0.004(5) 0.079(8) -0.016(7)
O501 0.051(3) 0.026(2) 0.029(3) 0.0013(18) 0.014(2) 0.002(2)
O502 0.057(5) 0.030(3) 0.027(4) 0 0.014(3) 0
O503 0.114(7) 0.087(6) 0.026(3) -0.001(3) 0.015(4) -0.038(5)
O504 0.061(4) 0.029(2) 0.025(3) -0.0009(19) 0.015(2) 0.005(2)
O505 0.114(7) 0.089(6) 0.029(3) 0.001(4) 0.014(4) -0.041(5)
O506 0.048(3) 0.026(2) 0.029(3) -0.0024(18) 0.014(2) 0.002(2)
O507 0.053(3) 0.030(2) 0.025(2) 0.0007(19) 0.010(2) 0.003(2)
O508 0.126(8) 0.081(6) 0.038(4) 0.005(4) 0.004(4) -0.046(5)
O509 0.060(4) 0.030(2) 0.028(3) -0.0029(19) 0.016(3) 0.004(2)
O510 0.056(3) 0.030(2) 0.037(3) 0.000(2) 0.024(3) 0.001(2)
O511 0.063(5) 0.063(4) 0.074(5) 0.002(4) 0.031(4) -0.002(4)
O512 0.057(3) 0.029(2) 0.030(3) 0.003(2) 0.014(3) 0.006(2)
O514 0.060(5) 0.030(3) 0.025(4) 0 0.013(3) 0
O515 0.064(4) 0.026(2) 0.033(3) -0.0022(19) 0.024(3) -0.001(2)
O516 0.158(9) 0.081(6) 0.037(4) -0.003(4) 0.034(5) -0.047(6)
O517 0.055(3) 0.026(2) 0.027(3) -0.0064(18) 0.014(2) -0.002(2)
O518 0.060(4) 0.032(2) 0.029(3) -0.001(2) 0.015(3) 0.001(2)
O519 0.062(4) 0.037(3) 0.032(3) -0.007(2) 0.019(3) 0.002(2)
O520 0.053(3) 0.027(2) 0.025(2) 0.0053(18) 0.012(2) 0.002(2)
O521 0.173(10) 0.049(4) 0.069(5) -0.016(4) 0.071(6) -0.038(5)
O522 0.059(4) 0.029(2) 0.027(3) -0.0003(19) 0.014(2) 0.000(2)
O523 0.056(4) 0.037(3) 0.029(3) 0.007(2) 0.010(3) 0.009(2)
O524 0.045(3) 0.032(2) 0.032(3) 0.003(2) 0.014(2) 0.001(2)
O525 0.047(3) 0.030(2) 0.034(3) -0.001(2) 0.012(2) 0.001(2)
O526 0.056(4) 0.034(3) 0.027(3) 0.003(2) 0.008(2) 0.007(2)
O527 0.057(4) 0.028(2) 0.031(3) 0.000(2) 0.014(3) 0.000(2)
O528 0.119(8) 0.060(5) 0.087(7) 0.015(5) -0.029(6) -0.029(5)
O529 0.056(3) 0.033(2) 0.031(3) -0.006(2) 0.018(3) -0.001(2)
O530 0.061(4) 0.030(2) 0.054(4) 0.004(2) 0.031(3) 0.001(2)
O531 0.061(4) 0.039(3) 0.028(3) 0.001(2) 0.017(3) -0.006(3)
O532 0.057(3) 0.028(2) 0.033(3) -0.004(2) 0.015(3) 0.002(2)
O533 0.107(7) 0.051(4) 0.063(5) 0.010(4) 0.001(5) -0.023(4)
O534 0.058(4) 0.030(2) 0.054(4) -0.003(2) 0.026(3) -0.004(2)
O535 0.069(4) 0.035(3) 0.029(3) -0.005(2) 0.014(3) -0.003(3)
O536 0.198(13) 0.103(8) 0.056(6) 0.014(5) -0.020(7) -0.087(9)
O537 0.251(16) 0.123(9) 0.040(5) 0.012(5) -0.006(7) -0.119(10)
O538 0.059(4) 0.038(3) 0.026(3) -0.001(2) 0.013(3) 0.001(2)
O539 0.053(3) 0.033(3) 0.035(3) 0.002(2) 0.012(3) 0.003(2)
O540 0.32(2) 0.119(9) 0.044(5) -0.020(5) 0.057(9) -0.129(12)
O541 0.071(4) 0.039(3) 0.054(4) 0.011(3) 0.029(3) 0.009(3)
O542 0.061(4) 0.031(2) 0.030(3) -0.002(2) 0.011(3) 0.005(2)
O543 0.296(18) 0.101(8) 0.057(6) -0.018(5) 0.078(9) -0.104(10)
O544 0.057(4) 0.034(3) 0.028(3) 0.000(2) 0.007(2) 0.013(2)
O545 0.055(3) 0.037(3) 0.026(3) 0.001(2) 0.009(2) 0.002(2)
O546 0.168(10) 0.051(4) 0.060(5) -0.007(4) 0.061(6) -0.027(5)
O547 0.055(3) 0.031(2) 0.029(3) -0.0023(19) 0.017(2) 0.000(2)
O548 0.062(4) 0.034(3) 0.030(3) -0.002(2) 0.009(3) 0.001(2)
O549 0.230(13) 0.058(5) 0.080(6) -0.010(4) 0.098(8) -0.035(7)
O550 0.049(3) 0.032(2) 0.031(3) 0.006(2) 0.012(2) 0.002(2)
O551 0.073(4) 0.050(3) 0.029(3) 0.004(2) 0.016(3) 0.024(3)
O552 0.052(3) 0.034(3) 0.031(3) 0.002(2) 0.011(2) -0.003(2)
O553 0.059(4) 0.033(3) 0.026(3) 0.002(2) 0.012(2) 0.004(2)
O554 0.065(4) 0.031(2) 0.031(3) 0.005(2) 0.016(3) 0.001(2)
O555 0.064(4) 0.041(3) 0.050(4) -0.010(3) 0.023(3) 0.000(3)
O556 0.061(4) 0.033(3) 0.032(3) -0.004(2) 0.015(3) -0.004(2)
O557 0.41(2) 0.038(4) 0.135(10) -0.007(5) 0.201(14) -0.002(8)
O558 0.070(4) 0.032(3) 0.033(3) 0.001(2) 0.020(3) 0.002(3)
O559 0.061(4) 0.028(2) 0.030(3) 0.0030(19) 0.016(3) 0.005(2)
O560 0.063(4) 0.064(4) 0.024(3) 0.000(3) 0.012(3) -0.012(3)
O561 0.126(7) 0.047(4) 0.048(4) 0.006(3) 0.042(5) 0.022(4)
O562 0.44(3) 0.087(7) 0.078(7) 0.038(6) 0.136(12) 0.146(12)
O563 0.047(3) 0.026(2) 0.034(3) 0.0019(19) 0.008(2) 0.001(2)
O564 0.057(4) 0.038(3) 0.031(3) 0.000(2) 0.013(3) -0.007(2)
O565 0.064(4) 0.034(3) 0.027(3) -0.002(2) 0.017(3) 0.006(2)
O566 0.068(4) 0.050(3) 0.030(3) -0.006(2) 0.011(3) 0.019(3)
O567 0.219(12) 0.077(6) 0.035(4) 0.005(4) 0.033(6) 0.078(7)
O568 0.184(11) 0.075(6) 0.035(4) -0.003(4) 0.004(5) 0.070(6)
O569 0.062(4) 0.028(3) 0.058(4) -0.003(3) 0.010(3) 0.001(3)
O570 0.066(4) 0.035(3) 0.035(3) 0.003(2) 0.022(3) 0.001(3)
O571 0.223(14) 0.089(7) 0.063(6) -0.032(5) -0.049(7) 0.104(8)
O572 0.082(5) 0.047(3) 0.038(3) -0.002(3) 0.021(3) 0.018(3)
O573 0.065(4) 0.038(3) 0.034(3) -0.002(2) 0.019(3) 0.007(3)
O574 0.046(3) 0.032(2) 0.026(3) 0.0002(19) 0.008(2) 0.003(2)
O575 0.088(5) 0.041(3) 0.044(4) -0.003(3) 0.031(4) -0.012(3)
O576 0.083(5) 0.048(4) 0.048(4) -0.004(3) 0.006(4) 0.017(3)
O577 0.080(5) 0.045(3) 0.040(3) 0.000(3) 0.018(3) 0.018(3)
O578 0.053(3) 0.031(2) 0.031(3) -0.004(2) 0.019(2) -0.001(2)
O579 0.142(10) 0.039(4) 0.125(9) 0.006(5) -0.061(7) 0.007(5)
O580 0.064(6) 0.035(4) 0.071(7) 0 -0.011(5) 0
O581 0.058(4) 0.038(3) 0.032(3) 0.003(2) 0.012(3) 0.011(2)
O582 0.055(3) 0.029(2) 0.028(3) -0.0035(19) 0.018(2) -0.003(2)
O583 0.106(6) 0.029(3) 0.058(4) 0.004(3) 0.052(4) 0.005(3)
O584 0.057(3) 0.035(3) 0.030(3) -0.001(2) 0.019(3) 0.002(2)
O585 0.065(4) 0.068(4) 0.045(4) 0.010(3) 0.027(3) 0.006(3)
O586 0.070(4) 0.037(3) 0.029(3) 0.005(2) 0.016(3) 0.003(3)
O587 0.054(4) 0.070(4) 0.043(4) -0.010(3) 0.016(3) -0.003(3)
O588 0.055(3) 0.027(2) 0.028(3) -0.0045(18) 0.017(2) -0.001(2)
O589 0.017(3) 0.165(9) 0.036(3) 0.031(4) 0.007(2) 0.004(4)
O590 0.067(4) 0.030(2) 0.032(3) 0.001(2) 0.018(3) 0.006(2)
O591 0.099(5) 0.042(3) 0.031(3) 0.004(2) 0.027(3) 0.025(3)
O592 0.055(3) 0.029(2) 0.033(3) 0.000(2) 0.010(3) 0.005(2)
O593 0.079(5) 0.053(4) 0.074(5) 0.002(3) 0.051(4) 0.008(3)
O594 0.159(12) 0.037(5) 0.074(7) 0 0.085(8) 0
O595 0.056(3) 0.032(2) 0.031(3) 0.000(2) 0.017(3) -0.003(2)
O596 0.051(3) 0.030(2) 0.028(3) -0.0028(19) 0.013(2) 0.001(2)
O597 0.059(4) 0.066(4) 0.040(3) 0.007(3) 0.020(3) -0.002(3)
O598 0.052(3) 0.027(2) 0.028(3) 0.0058(18) 0.012(2) 0.004(2)
O599 0.097(6) 0.030(3) 0.081(5) 0.002(3) 0.057(5) 0.002(3)
O600 0.057(4) 0.040(3) 0.037(3) -0.008(2) 0.022(3) -0.002(2)
O601 0.049(4) 0.054(4) 0.070(5) 0.001(3) 0.022(4) 0.008(3)
O602 0.051(4) 0.069(4) 0.053(4) -0.005(3) 0.019(3) 0.004(3)
O603 0.057(3) 0.030(2) 0.026(3) 0.0011(19) 0.017(2) 0.003(2)
O604 0.049(3) 0.035(3) 0.034(3) 0.004(2) 0.016(2) 0.000(2)
O605 0.078(5) 0.043(3) 0.030(3) -0.002(2) 0.004(3) 0.021(3)
O606 0.065(4) 0.030(3) 0.080(5) -0.002(3) 0.021(4) 0.000(3)
O607 0.049(3) 0.029(2) 0.029(3) 0.0036(19) 0.012(2) 0.007(2)
O608 0.050(3) 0.027(2) 0.030(3) 0.0015(19) 0.010(2) 0.003(2)
O609 0.037(3) 0.166(9) 0.038(3) -0.034(4) 0.028(3) -0.032(4)
O610 0.057(4) 0.079(5) 0.042(4) -0.001(3) 0.019(3) 0.013(4)
O611 0.053(3) 0.031(2) 0.028(3) 0.0034(19) 0.016(2) 0.003(2)
O612 0.073(5) 0.054(4) 0.074(5) -0.007(4) 0.037(4) -0.001(3)
O613 0.063(4) 0.033(3) 0.028(3) 0.002(2) 0.011(3) 0.002(2)
O614 0.054(4) 0.036(3) 0.034(3) -0.004(2) 0.012(3) -0.002(2)
O615 0.067(5) 0.058(4) 0.077(5) 0.010(4) 0.038(4) 0.007(3)
O616 0.057(3) 0.029(2) 0.035(3) 0.004(2) 0.019(3) 0.001(2)
O617 0.060(4) 0.064(4) 0.043(4) -0.009(3) 0.021(3) -0.011(3)
O618 0.056(4) 0.053(4) 0.078(5) 0.000(4) 0.016(4) 0.005(3)
O619 0.052(3) 0.028(2) 0.031(3) -0.0032(19) 0.015(2) 0.005(2)
O620 0.058(4) 0.061(4) 0.051(4) -0.005(3) 0.022(3) 0.000(3)
O621 0.048(3) 0.037(3) 0.033(3) -0.003(2) 0.016(2) -0.003(2)
O622 0.079(5) 0.080(5) 0.029(3) -0.004(3) 0.015(3) -0.025(4)
O623 0.065(4) 0.024(2) 0.029(3) -0.0002(19) 0.014(3) -0.001(2)
O624 0.077(5) 0.079(5) 0.030(3) 0.003(3) 0.014(3) -0.026(4)
O625 0.056(3) 0.030(2) 0.034(3) 0.002(2) 0.018(3) 0.002(2)
O626 0.115(6) 0.052(4) 0.041(4) -0.006(3) 0.037(4) -0.027(4)
O627 0.062(4) 0.046(3) 0.030(3) 0.003(2) 0.009(3) 0.018(3)
O628 0.048(3) 0.033(2) 0.029(3) 0.002(2) 0.008(2) 0.002(2)
O629 0.068(5) 0.067(5) 0.066(5) 0.005(4) 0.037(4) 0.011(4)
O630 0.074(4) 0.029(2) 0.045(3) 0.000(2) 0.033(3) 0.001(3)
O632 0.066(4) 0.033(3) 0.028(3) -0.003(2) 0.014(3) -0.001(2)
O633 0.083(6) 0.057(4) 0.089(6) -0.013(4) 0.036(5) -0.009(4)
O634 0.060(4) 0.028(2) 0.027(3) 0.0057(19) 0.016(2) 0.009(2)
O636 0.065(4) 0.068(4) 0.051(4) 0.006(3) 0.031(4) 0.010(3)
O637 0.067(4) 0.031(2) 0.035(3) 0.000(2) 0.023(3) 0.006(2)
O638 0.057(4) 0.033(3) 0.029(3) 0.005(2) 0.009(3) 0.002(2)
O639 0.069(6) 0.063(6) 0.041(5) 0 0.023(5) 0
O640 0.070(4) 0.034(3) 0.029(3) -0.005(2) 0.021(3) -0.002(3)
O641 0.066(6) 0.064(6) 0.040(5) 0 0.019(5) 0
O642 0.097(6) 0.058(4) 0.060(5) -0.026(3) 0.044(4) -0.027(4)
O643 0.061(4) 0.041(3) 0.037(3) 0.001(2) 0.021(3) 0.003(3)
O644 0.053(3) 0.031(2) 0.036(3) -0.002(2) 0.016(3) -0.001(2)
O645 0.060(4) 0.065(4) 0.068(5) -0.005(4) 0.028(4) 0.008(3)
O646 0.081(5) 0.051(4) 0.039(4) 0.005(3) 0.005(3) -0.020(3)
O647 0.050(3) 0.031(2) 0.034(3) 0.001(2) 0.015(2) -0.002(2)
O648 0.097(6) 0.056(4) 0.079(5) 0.000(4) 0.059(5) 0.003(4)
O649 0.058(3) 0.031(2) 0.027(3) -0.0035(19) 0.016(2) 0.006(2)
O650 0.087(5) 0.050(4) 0.042(4) -0.008(3) 0.005(4) 0.024(4)
O651 0.058(4) 0.047(3) 0.026(3) -0.001(2) 0.010(3) 0.005(3)
O652 0.070(4) 0.034(3) 0.034(3) -0.001(2) 0.012(3) -0.005(3)
O653 0.121(7) 0.052(4) 0.043(4) 0.008(3) 0.038(4) 0.034(4)
O654 0.052(3) 0.030(2) 0.034(3) -0.005(2) 0.015(3) -0.002(2)
O655 0.080(5) 0.068(5) 0.048(4) -0.009(4) 0.012(4) 0.009(4)
O656 0.046(3) 0.030(2) 0.028(3) 0.0022(19) 0.010(2) 0.000(2)
O657 0.116(7) 0.068(5) 0.048(4) 0.009(4) 0.040(5) 0.021(5)
O658 0.045(5) 0.069(6) 0.032(4) 0 0.011(4) 0
O659 0.079(6) 0.088(6) 0.067(5) 0.017(5) 0.026(5) 0.014(5)
O660 0.069(5) 0.086(6) 0.064(5) 0.007(4) 0.023(4) 0.002(4)
O661 0.061(4) 0.046(3) 0.025(3) 0.002(2) 0.013(3) 0.005(3)
O662 0.061(4) 0.031(2) 0.027(3) -0.0025(19) 0.016(3) -0.002(2)
O663 0.087(6) 0.084(6) 0.065(5) -0.007(4) 0.041(5) -0.007(5)
O664 0.073(5) 0.109(7) 0.048(4) 0.002(4) 0.027(4) 0.019(5)
O665 0.066(4) 0.036(3) 0.033(3) -0.002(2) 0.011(3) 0.002(3)
O666 0.059(4) 0.029(2) 0.027(3) -0.0047(19) 0.015(2) 0.003(2)
O667 0.073(5) 0.070(5) 0.111(7) -0.007(5) 0.050(5) 0.006(4)
O668 0.052(3) 0.029(2) 0.024(2) 0.0046(18) 0.013(2) 0.004(2)
O669 0.092(6) 0.050(4) 0.066(5) 0.015(4) -0.002(4) -0.024(4)
O671 0.048(3) 0.028(2) 0.034(3) -0.004(2) 0.015(2) 0.003(2)
O672 0.057(3) 0.026(2) 0.030(3) -0.0044(19) 0.016(2) 0.002(2)
O673 0.071(8) 0.053(6) 0.136(12) 0 0.062(8) 0
O674 0.069(5) 0.103(7) 0.051(4) 0.000(4) 0.023(4) 0.017(5)
O675 0.053(3) 0.027(2) 0.028(3) 0.0040(19) 0.012(2) 0.005(2)
O676 0.065(4) 0.031(3) 0.053(4) 0.000(2) 0.027(3) 0.001(3)
O677 0.054(3) 0.030(2) 0.029(3) 0.005(2) 0.011(2) 0.010(2)
O678 0.079(5) 0.046(3) 0.032(3) -0.003(2) 0.024(3) 0.017(3)
O679 0.054(3) 0.028(2) 0.030(3) 0.0025(19) 0.016(2) 0.006(2)
O680 0.073(4) 0.037(3) 0.036(3) 0.002(2) 0.022(3) 0.001(3)
O681 0.052(3) 0.028(2) 0.025(2) -0.0034(18) 0.011(2) 0.000(2)
O682 0.052(3) 0.031(2) 0.043(3) 0.000(2) 0.010(3) 0.001(2)
O683 0.056(3) 0.029(2) 0.033(3) 0.004(2) 0.014(3) 0.012(2)
O684 0.064(4) 0.028(2) 0.033(3) -0.004(2) 0.018(3) 0.009(2)
O685 0.057(3) 0.030(2) 0.028(3) -0.0049(19) 0.012(2) 0.004(2)
O686 0.067(4) 0.033(3) 0.034(3) -0.006(2) 0.022(3) -0.007(2)
O687 0.053(5) 0.069(6) 0.036(4) 0 0.025(4) 0
O688 0.058(4) 0.030(2) 0.028(3) 0.0032(19) 0.013(3) 0.002(2)
O689 0.077(4) 0.034(3) 0.036(3) 0.000(2) 0.020(3) -0.002(3)
O690 0.048(3) 0.059(4) 0.041(3) -0.016(3) 0.020(3) -0.007(3)
O691 0.063(4) 0.040(3) 0.037(3) 0.001(2) 0.014(3) 0.000(3)
O692 0.055(3) 0.028(2) 0.026(3) 0.0051(19) 0.010(2) 0.008(2)
O693 0.053(3) 0.030(2) 0.038(3) -0.001(2) 0.015(3) 0.000(2)
O694 0.045(3) 0.040(3) 0.038(3) 0.007(2) 0.013(3) 0.006(2)
O695 0.071(4) 0.044(3) 0.040(3) -0.004(3) 0.023(3) -0.016(3)
O696 0.049(3) 0.048(3) 0.034(3) -0.001(2) 0.014(3) 0.004(3)
O697 0.063(4) 0.035(3) 0.042(3) -0.001(2) 0.026(3) -0.001(3)
O698 0.056(4) 0.041(3) 0.040(3) -0.003(2) 0.017(3) 0.001(3)
O699 0.051(5) 0.028(3) 0.034(4) 0 0.015(4) 0
O700 0.050(3) 0.033(2) 0.029(3) -0.006(2) 0.012(2) -0.002(2)
O701 0.050(4) 0.059(4) 0.043(3) 0.016(3) 0.023(3) 0.009(3)
O702 0.051(3) 0.033(3) 0.043(3) 0.001(2) 0.017(3) -0.003(2)
O703 0.045(3) 0.032(2) 0.028(3) 0.0039(19) 0.008(2) 0.002(2)
O704 0.055(3) 0.032(2) 0.029(3) -0.0043(19) 0.018(2) -0.003(2)
O705 0.057(4) 0.034(3) 0.033(3) 0.006(2) 0.013(3) 0.000(2)
O706 0.083(5) 0.057(4) 0.032(3) 0.000(3) 0.016(3) 0.021(4)
O707 0.052(3) 0.029(2) 0.030(3) -0.0042(19) 0.017(2) -0.003(2)
O708 0.056(4) 0.041(3) 0.044(4) -0.001(3) 0.007(3) -0.001(3)
O709 0.050(3) 0.039(3) 0.034(3) 0.003(2) 0.015(3) 0.000(2)
O710 0.061(4) 0.039(3) 0.042(3) 0.002(2) 0.013(3) 0.005(3)
O711 0.076(5) 0.040(3) 0.035(3) -0.002(2) 0.020(3) -0.002(3)
O712 0.050(3) 0.041(3) 0.034(3) -0.001(2) 0.015(3) -0.003(2)
O713 0.057(4) 0.032(2) 0.034(3) -0.001(2) 0.016(3) -0.001(2)
O714 0.055(3) 0.030(2) 0.034(3) 0.000(2) 0.020(3) 0.001(2)
O715 0.056(4) 0.046(3) 0.023(3) 0.005(2) 0.011(2) 0.008(3)
O716 0.095(5) 0.056(4) 0.027(3) 0.009(3) 0.026(3) 0.030(4)
O717 0.074(4) 0.034(3) 0.031(3) -0.005(2) 0.026(3) -0.001(3)
O718 0.068(4) 0.037(3) 0.026(3) 0.002(2) 0.020(3) 0.009(3)
O719 0.044(3) 0.030(2) 0.030(3) 0.0042(19) 0.012(2) 0.000(2)
O720 0.077(4) 0.038(3) 0.032(3) 0.005(2) 0.020(3) 0.002(3)
O721 0.048(3) 0.035(3) 0.030(3) 0.001(2) 0.011(2) 0.001(2)
O722 0.053(3) 0.028(2) 0.026(3) 0.0041(18) 0.012(2) 0.005(2)
O723 0.051(3) 0.031(2) 0.034(3) -0.007(2) 0.017(3) 0.000(2)
O724 0.058(3) 0.030(2) 0.036(3) 0.002(2) 0.025(3) 0.006(2)
O725 0.063(4) 0.032(3) 0.040(3) 0.002(2) 0.013(3) 0.002(2)
O726 0.053(3) 0.029(2) 0.032(3) -0.0031(19) 0.018(2) 0.004(2)
O727 0.063(4) 0.032(3) 0.033(3) 0.003(2) 0.020(3) 0.002(2)
O728 0.053(3) 0.027(2) 0.029(3) -0.0043(19) 0.016(2) 0.002(2)
O729 0.054(3) 0.037(3) 0.027(3) -0.001(2) 0.006(2) 0.009(2)
O730 0.057(4) 0.034(3) 0.027(3) -0.001(2) 0.011(2) -0.001(2)
O731 0.050(5) 0.030(4) 0.040(4) 0 0.007(4) 0
O732 0.079(7) 0.042(4) 0.069(6) 0 0.052(6) 0
O733 0.056(4) 0.048(3) 0.033(3) 0.001(2) 0.021(3) 0.004(3)
O734 0.080(5) 0.036(3) 0.033(3) -0.003(2) 0.012(3) -0.008(3)
O735 0.049(3) 0.033(2) 0.032(3) -0.002(2) 0.012(2) 0.000(2)
O736 0.056(4) 0.039(3) 0.032(3) 0.002(2) 0.008(3) 0.005(2)
O737 0.083(5) 0.030(3) 0.042(3) 0.005(2) 0.034(3) 0.011(3)
O738 0.073(4) 0.056(4) 0.026(3) -0.009(3) 0.002(3) 0.024(3)
O739 0.056(3) 0.029(2) 0.027(3) 0.0027(19) 0.014(2) 0.006(2)
O740 0.060(3) 0.027(2) 0.027(3) -0.0032(18) 0.014(2) 0.003(2)
O741 0.070(4) 0.040(3) 0.037(3) 0.000(2) 0.027(3) 0.004(3)
O742 0.071(4) 0.044(3) 0.036(3) 0.005(3) 0.002(3) -0.011(3)
O743 0.078(4) 0.032(3) 0.039(3) -0.004(2) 0.027(3) -0.002(3)
O744 0.075(5) 0.041(3) 0.036(3) -0.004(2) 0.017(3) 0.000(3)
O745 0.057(3) 0.030(2) 0.038(3) 0.007(2) 0.020(3) 0.006(2)
O746 0.053(3) 0.029(2) 0.026(2) -0.0026(18) 0.015(2) 0.004(2)
O747 0.046(3) 0.032(2) 0.026(2) 0.0037(19) 0.010(2) 0.001(2)
O748 0.058(4) 0.042(3) 0.048(4) 0.019(3) 0.023(3) 0.012(3)
O749 0.083(5) 0.044(3) 0.048(4) 0.002(3) 0.039(4) 0.002(3)
O750 0.061(4) 0.043(3) 0.046(3) -0.020(3) 0.026(3) -0.007(3)
O751 0.058(4) 0.029(3) 0.042(3) -0.005(2) 0.007(3) 0.006(2)
O752 0.056(4) 0.045(3) 0.024(3) -0.003(2) 0.010(2) 0.005(3)
O753 0.089(5) 0.040(3) 0.032(3) 0.003(2) 0.027(3) 0.019(3)
O754 0.075(6) 0.033(4) 0.037(4) 0 0.030(4) 0
O755 0.048(5) 0.040(4) 0.074(7) 0 0.019(5) 0
O756 0.051(3) 0.031(2) 0.029(3) 0.0060(19) 0.014(2) 0.003(2)
O757 0.096(5) 0.044(3) 0.038(3) -0.005(3) 0.034(4) -0.015(3)
O758 0.059(4) 0.033(3) 0.031(3) -0.001(2) 0.020(3) 0.000(2)
O759 0.079(5) 0.037(3) 0.034(3) 0.002(2) 0.019(3) -0.006(3)
O760 0.077(5) 0.039(3) 0.043(3) -0.002(2) 0.032(3) 0.001(3)
O761 0.044(3) 0.031(2) 0.036(3) -0.001(2) 0.012(2) 0.004(2)
O762 0.063(4) 0.035(3) 0.028(3) 0.001(2) 0.012(3) 0.006(2)
O763 0.065(4) 0.043(3) 0.040(3) 0.004(2) 0.016(3) -0.009(3)
O764 0.040(3) 0.034(3) 0.033(3) 0.004(2) 0.006(2) 0.005(2)
O765 0.050(3) 0.029(2) 0.030(3) 0.0020(19) 0.011(2) 0.007(2)
O766 0.066(4) 0.035(3) 0.028(3) 0.002(2) 0.020(3) 0.012(2)
O767 0.061(4) 0.033(3) 0.030(3) -0.005(2) 0.022(3) 0.001(2)
O768 0.051(3) 0.027(2) 0.026(2) 0.0046(18) 0.011(2) 0.007(2)
O769 0.055(5) 0.027(3) 0.036(4) 0 0.020(4) 0
O770 0.064(4) 0.041(3) 0.041(3) 0.005(3) 0.009(3) -0.008(3)
O771 0.052(3) 0.031(2) 0.030(3) -0.0031(19) 0.017(2) -0.004(2)
O772 0.058(4) 0.033(3) 0.030(3) 0.005(2) 0.005(3) 0.005(2)
O773 0.064(4) 0.065(4) 0.025(3) 0.001(3) 0.014(3) -0.008(3)
O774 0.066(4) 0.041(3) 0.031(3) -0.003(2) 0.005(3) 0.015(3)
O775 0.064(4) 0.030(2) 0.043(3) 0.000(2) 0.026(3) -0.001(2)
O776 0.062(4) 0.033(3) 0.050(4) -0.001(2) 0.022(3) -0.001(3)
O777 0.068(4) 0.034(3) 0.052(4) 0.001(2) 0.030(3) -0.002(3)
O778 0.059(4) 0.035(3) 0.029(3) 0.001(2) 0.018(3) -0.002(2)
O779 0.060(4) 0.034(3) 0.034(3) -0.001(2) 0.019(3) 0.001(2)
O780 0.081(5) 0.041(3) 0.036(3) 0.004(2) 0.019(3) 0.003(3)
O781 0.063(4) 0.038(3) 0.035(3) -0.004(2) 0.013(3) -0.001(3)
O901 0.050(4) 0.054(4) 0.051(4) -0.011(3) 0.018(3) -0.007(3)
O902 0.065(4) 0.054(4) 0.050(4) 0.012(3) 0.032(3) 0.005(3)
O903 0.069(5) 0.058(4) 0.061(5) 0.027(4) 0.016(4) 0.000(3)
O904 0.058(4) 0.061(4) 0.050(4) 0.000(3) 0.028(3) 0.001(3)
O906 0.055(4) 0.083(5) 0.045(4) 0.014(4) 0.017(3) -0.002(4)
O907 0.054(4) 0.058(4) 0.054(4) 0.002(3) 0.024(3) 0.000(3)
O908 0.226(13) 0.047(4) 0.039(4) -0.010(3) 0.018(6) -0.009(6)
O001 0.119(9) 0.072(6) 0.047(5) -0.010(4) 0.029(5) 0.016(5)
O002 0.092(8) 0.097(8) 0.063(6) 0.018(5) 0.030(5) 0.017(5)
O003 0.100(8) 0.078(7) 0.052(6) 0.006(4) 0.017(5) 0.030(5)
O004 0.097(8) 0.101(8) 0.066(6) -0.017(5) 0.035(5) -0.006(5)
O005 0.095(8) 0.129(10) 0.060(6) 0.000(6) 0.028(5) 0.025(6)
O006 0.064(7) 0.088(8) 0.073(8) -0.019(6) 0.024(6) -0.006(5)
O007 0.085(8) 0.097(9) 0.075(8) 0.015(6) 0.047(6) 0.011(6)
O008 0.228(15) 0.052(5) 0.042(5) 0.010(4) 0.021(6) -0.003(6)
O009 0.052(7) 0.078(8) 0.045(6) -0.002(5) 0.021(5) 0.019(5)
O010 0.089(8) 0.164(13) 0.129(11) 0.105(10) 0.056(8) 0.052(8)
O011 0.104(9) 0.155(12) 0.118(10) -0.092(9) 0.068(8) -0.044(8)
O012 0.122(11) 0.151(13) 0.094(9) -0.013(8) 0.054(8) -0.006(8)
O013 0.165(14) 0.118(11) 0.138(12) -0.065(9) 0.114(11) -0.069(9)
O014 0.075(9) 0.169(16) 0.091(10) -0.064(10) 0.026(7) 0.013(8)
O015 0.121(11) 0.143(12) 0.103(10) 0.007(8) 0.051(8) 0.005(8)
O016 0.072(8) 0.118(11) 0.141(13) 0.066(9) 0.021(7) -0.001(6)
O017 0.059(7) 0.116(11) 0.062(8) -0.008(7) 0.026(6) -0.036(7)
O018 0.101(9) 0.140(12) 0.074(8) 0.005(7) 0.047(7) -0.042(8)
O019 0.078(12) 0.060(10) 0.18(2) 0 0.054(13) 0
O020 0.18(2) 0.078(11) 0.18(2) 0 0.138(18) 0
O021 0.118(12) 0.165(16) 0.095(11) 0.063(10) 0.071(10) 0.075(11)
O022 0.114(13) 0.065(8) 0.034(7) 0.023(5) 0.001(7) 0.012(7)
O023 0.153(16) 0.056(8) 0.031(7) -0.022(5) 0.031(8) -0.009(8)
O024 0.114(13) 0.100(12) 0.082(11) 0.034(8) 0.005(8) 0.037(9)
O025 0.27(2) 0.061(7) 0.071(8) 0.030(5) -0.024(9) -0.037(9)
O026 0.162(17) 0.116(14) 0.067(10) -0.040(9) 0.056(10) 0.004(11)
O027 0.202(18) 0.27(2) 0.062(8) -0.063(10) 0.059(10) -0.163(16)
O028 0.165(15) 0.29(2) 0.062(8) 0.058(10) 0.002(8) -0.119(14)
O029 0.37(3) 0.057(7) 0.066(8) -0.030(6) 0.094(13) -0.072(11)
O030 0.191(18) 0.124(14) 0.066(9) 0.017(8) 0.035(10) -0.025(11)
O031 0.168(16) 0.27(2) 0.145(15) -0.047(14) 0.093(13) 0.011(14)
O032 0.185(18) 0.123(13) 0.080(10) -0.010(8) 0.035(10) -0.033(11)
O033 0.102(11) 0.25(2) 0.144(14) 0.050(13) 0.040(9) 0.068(11)
O034 0.27(3) 0.050(9) 0.074(11) 0.012(7) 0.083(14) 0.027(11)
O035 0.030(9) 0.042(9) 0.022(8) -0.006(6) 0.014(7) -0.011(6)
O036 0.19(2) 0.051(9) 0.077(12) -0.018(7) -0.021(11) 0.024(10)
O037 0.118(13) 0.29(3) 0.062(9) -0.004(11) 0.033(8) -0.092(14)
O038 0.171(18) 0.29(3) 0.121(15) 0.008(14) 0.071(13) 0.013(16)
O039 0.40(3) 0.044(7) 0.174(18) -0.002(8) 0.076(19) -0.029(11)
O040 0.152(16) 0.139(15) 0.24(2) 0.033(13) 0.077(15) 0.022(11)
O041 0.25(2) 0.132(14) 0.22(2) -0.021(13) 0.153(19) -0.010(13)
O042 0.053(14) 0.050(12) 0.031(11) -0.012(8) 0.009(9) 0.000(9)
O043 0.082(13) 0.38(4) 0.089(14) 0.013(18) 0.043(11) -0.044(17)
O044 0.40(4) 0.86(9) 0.23(3) -0.32(4) 0.25(3) -0.43(5)
O045 0.026(9) 0.036(9) 0.027(9) 0.000(6) 0.012(7) -0.005(6)
O046 0.19(2) 0.036(8) 0.060(12) 0.021(7) 0.049(13) 0.026(10)
O047 0.39(3) 0.148(16) 0.109(13) -0.013(10) 0.107(16) -0.058(17)
O048 0.049(14) 0.041(12) 0.025(11) 0.014(8) 0.017(10) 0.012(9)
O049 0.39(4) 0.103(14) 0.133(17) -0.013(11) 0.15(2) -0.014(17)
O050 0.21(2) 0.124(17) 0.073(12) 0.022(10) -0.023(12) -0.030(15)
O051 0.34(2) 0.101(11) 0.180(17) -0.057(11) 0.055(16) 0.008(13)
O052 0.48(3) 0.114(12) 0.195(17) 0.025(12) 0.20(2) 0.083(16)
O053 0.197(16) 0.26(2) 0.31(2) 0.153(18) 0.198(17) 0.112(15)

loop_
_atom_type_symbol
_atom_type_description
_atom_type_scat_dispersion_real
_atom_type_scat_dispersion_imag
_atom_type_scat_source
H H 0 0 'International Tables Vol C Tables 4.2.6.8 and 6.1.1.4'
Co Co 0.3498 0.9225 'International Tables Vol C Tables 4.2.6.8 and 6.1.1.4'
Mo Mo -1.8594 0.6505 'International Tables Vol C Tables 4.2.6.8 and 6.1.1.4'
Na Na 0.0312 0.0235 'International Tables Vol C Tables 4.2.6.8 and 6.1.1.4'
O O 0.0101 0.0057 'International Tables Vol C Tables 4.2.6.8 and 6.1.1.4'

loop_
_geom_angle_atom_site_label_1
_geom_angle_atom_site_label_2
_geom_angle_atom_site_label_3
_geom_angle
_geom_angle_site_symmetry_1
_geom_angle_site_symmetry_3
O11 M1A O606 102.6(4) . 4_565
O11 M1A O606 102.6(4) . .
O606 M1A O606 101.2(5) 4_565 .
O11 M1A O534 98.8(5) . .
O606 M1A O534 152.8(3) 4_565 .
O606 M1A O534 90.2(3) . .
O11 M1A O534 98.8(5) . 4_565
O606 M1A O534 90.2(3) 4_565 4_565
O606 M1A O534 152.8(3) . 4_565
O534 M1A O534 70.0(4) . 4_565
O11 M1A O641 174.4(6) . .
O606 M1A O641 80.9(3) 4_565 .
O606 M1A O641 80.9(3) . .
O534 M1A O641 76.6(3) . .
O534 M1A O641 76.6(3) 4_565 .
O606 M1B O606 107.1(9) 4_565 .
O606 M1B O11 97.4(10) 4_565 .
O606 M1B O11 97.4(10) . .
O606 M1B O534 158.4(8) 4_565 .
O606 M1B O534 91.2(3) . .
O11 M1B O534 91.3(10) . .
O606 M1B O534 91.2(3) 4_565 4_565
O606 M1B O534 158.4(8) . 4_565
O11 M1B O534 91.3(10) . 4_565
O534 M1B O534 68.7(5) . 4_565
O606 M1B O641 88.3(11) 4_565 .
O606 M1B O641 88.3(11) . .
O11 M1B O641 170.2(9) . .
O534 M1B O641 80.6(7) . .
O534 M1B O641 80.6(7) 4_565 .
O528 M2A O21 104.0(10) . .
O528 M2A O669 99.9(5) . .
O21 M2A O669 97.4(6) . .
O528 M2A O606 93.2(4) . .
O21 M2A O606 94.9(7) . .
O669 M2A O606 159.3(9) . .
O528 M2A O777 166.0(11) . .
O21 M2A O777 89.2(5) . .
O669 M2A O777 82.8(4) . .
O606 M2A O777 80.7(3) . .
O528 M2A O22 87.8(8) . .
O21 M2A O22 167.2(5) . .
O669 M2A O22 85.2(8) . .
O606 M2A O22 79.3(6) . .
O777 M2A O22 78.7(6) . .
O22 M2B O669 110.8(14) . .
O22 M2B O528 107.4(10) . .
O669 M2B O528 98.5(8) . .
O22 M2B O606 92.5(8) . .
O669 M2B O606 153.3(16) . .
O528 M2B O606 85.9(7) . .
O22 M2B O777 95.8(10) . .
O669 M2B O777 85.8(4) . .
O528 M2B O777 152.8(17) . .
O606 M2B O777 79.0(4) . .
O22 M2B O21 165.9(6) . .
O669 M2B O21 79.9(10) . .
O528 M2B O21 79.0(12) . .
O606 M2B O21 75.2(9) . .
O777 M2B O21 75.4(8) . .
O533 M3A O669 100.0(5) . .
O533 M3A O31 96.8(11) . .
O669 M3A O31 89.1(9) . .
O533 M3A O770 93.8(4) . .
O669 M3A O770 166.2(5) . .
O31 M3A O770 88.9(10) . .
O533 M3A O32 94.7(12) . .
O669 M3A O32 91.4(11) . .
O31 M3A O32 168.3(6) . .
O770 M3A O32 87.9(8) . .
O533 M3A O763 175.8(4) . .
O669 M3A O763 84.2(4) . .
O31 M3A O763 83.9(9) . .
O770 M3A O763 82.1(3) . .
O32 M3A O763 84.5(7) . .
O32 M3B O533 108.8(6) . .
O32 M3B O669 104.6(6) . .
O533 M3B O669 100.6(5) . .
O32 M3B O770 95.0(5) . .
O533 M3B O770 90.3(5) . .
O669 M3B O770 152.9(5) . .
O32 M3B O763 91.3(5) . .
O533 M3B O763 157.8(6) . .
O669 M3B O763 82.7(4) . .
O770 M3B O763 78.3(3) . .
O32 M3B O31 164.8(6) . .
O533 M3B O31 84.5(5) . .
O669 M3B O31 79.1(5) . .
O770 M3B O31 77.3(4) . .
O763 M3B O31 74.5(4) . .
O511 M4A O646 101.8(6) . .
O511 M4A O770 103.4(5) . .
O646 M4A O770 105.3(4) . .
O511 M4A O552 96.2(5) . .
O646 M4A O552 153.2(6) . .
O770 M4A O552 89.4(3) . .
O511 M4A O564 96.1(5) . .
O646 M4A O564 89.3(3) . .
O770 M4A O564 152.4(6) . .
O552 M4A O564 69.0(2) . .
O511 M4A O642 173.3(4) . .
O646 M4A O642 81.7(5) . .
O770 M4A O642 81.0(5) . .
O552 M4A O642 78.7(4) . .
O564 M4A O642 78.1(4) . .
O642 M4B O646 101.4(6) . .
O642 M4B O770 100.0(6) . .
O646 M4B O770 105.5(5) . .
O642 M4B O564 94.2(6) . .
O646 M4B O564 90.3(3) . .
O770 M4B O564 156.0(6) . .
O642 M4B O552 94.5(6) . .
O646 M4B O552 155.4(7) . .
O770 M4B O552 89.7(3) . .
O564 M4B O552 69.8(2) . .
O642 M4B O511 174.0(4) . .
O646 M4B O511 82.2(7) . .
O770 M4B O511 83.5(6) . .
O564 M4B O511 80.8(5) . .
O552 M4B O511 80.5(5) . .
O51 M5A O536 107.1(10) . .
O51 M5A O508 103.0(11) . .
O536 M5A O508 98.3(6) . .
O51 M5A O646 96.0(8) . .
O536 M5A O646 89.0(6) . .
O508 M5A O646 156.4(12) . .
O51 M5A O742 93.2(10) . .
O536 M5A O742 158.0(15) . .
O508 M5A O742 84.9(3) . .
O646 M5A O742 80.3(3) . .
O51 M5A O52 167.9(7) . .
O536 M5A O52 82.1(11) . .
O508 M5A O52 82.9(9) . .
O646 M5A O52 75.9(8) . .
O742 M5A O52 76.8(7) . .
O52 M5B O536 110.2(10) . .
O52 M5B O508 104.6(8) . .
O536 M5B O508 96.2(6) . .
O52 M5B O646 97.5(8) . .
O536 M5B O646 91.7(4) . .
O508 M5B O646 152.1(9) . .
O52 M5B O742 93.7(7) . .
O536 M5B O742 155.6(12) . .
O508 M5B O742 81.5(4) . .
O646 M5B O742 80.3(3) . .
O52 M5B O51 167.4(6) . .
O536 M5B O51 81.6(10) . .
O508 M5B O51 77.5(7) . .
O646 M5B O51 77.3(6) . .
O742 M5B O51 74.1(6) . .
O61 M6A O537 110.0(11) . .
O61 M6A O508 100.8(8) . .
O537 M6A O508 98.4(6) . .
O61 M6A O505 95.5(8) . .
O537 M6A O505 92.4(5) . .
O508 M6A O505 155.9(9) . .
O61 M6A O624 90.8(7) . .
O537 M6A O624 158.6(13) . .
O508 M6A O624 81.7(4) . .
O505 M6A O624 80.4(3) . .
O61 M6A O62 166.3(7) . .
O537 M6A O62 82.4(10) . .
O508 M6A O62 82.5(8) . .
O505 M6A O62 77.6(7) . .
O624 M6A O62 76.4(7) . .
O62 M6B O537 106.3(10) . .
O62 M6B O508 107.2(9) . .
O537 M6B O508 97.5(5) . .
O62 M6B O505 95.7(7) . .
O537 M6B O505 89.5(5) . .
O508 M6B O505 152.9(8) . .
O62 M6B O624 95.1(8) . .
O537 M6B O624 157.1(11) . .
O508 M6B O624 83.3(3) . .
O505 M6B O624 80.3(3) . .
O62 M6B O61 167.7(8) . .
O537 M6B O61 82.5(9) . .
O508 M6B O61 79.6(7) . .
O505 M6B O61 75.4(6) . .
O624 M6B O61 75.1(5) . .
O71 M7A O503 101.1(6) . .
O71 M7A O505 100.5(6) . .
O503 M7A O505 105.1(4) . .
O71 M7A O773 95.3(5) . .
O503 M7A O773 90.2(3) . .
O505 M7A O773 155.3(4) . .
O71 M7A O560 95.4(5) . .
O503 M7A O560 154.8(4) . .
O505 M7A O560 90.3(3) . .
O773 M7A O560 69.3(3) . .
O71 M7A O72 172.3(5) . .
O503 M7A O72 83.4(5) . .
O505 M7A O72 84.1(5) . .
O773 M7A O72 78.4(4) . .
O560 M7A O72 78.4(4) . .
O72 M7B O503 112.3(9) . .
O72 M7B O505 113.1(9) . .
O503 M7B O505 100.8(7) . .
O72 M7B O773 98.6(7) . .
O503 M7B O773 86.4(5) . .
O505 M7B O773 141.3(10) . .
O72 M7B O560 98.6(7) . .
O503 M7B O560 141.7(10) . .
O505 M7B O560 86.5(5) . .
O773 M7B O560 66.5(4) . .
O81 M8A O540 113.8(11) . .
O81 M8A O516 103.9(9) . .
O540 M8A O516 95.9(8) . .
O81 M8A O503 99.8(10) . .
O540 M8A O503 90.8(6) . .
O516 M8A O503 150.3(12) . .
O81 M8A O622 94.2(10) . .
O540 M8A O622 151.7(15) . .
O516 M8A O622 80.8(4) . .
O503 M8A O622 79.7(3) . .
O81 M8A O82 167.5(8) . .
O540 M8A O82 77.8(12) . .
O516 M8A O82 78.6(9) . .
O503 M8A O82 74.5(8) . .
O622 M8A O82 73.9(7) . .
O82 M8B O540 103.6(11) . .
O82 M8B O516 103.5(10) . .
O540 M8B O516 99.2(5) . .
O82 M8B O503 93.7(8) . .
O540 M8B O503 91.4(5) . .
O516 M8B O503 156.9(10) . .
O82 M8B O622 92.5(9) . .
O540 M8B O622 162.5(13) . .
O516 M8B O622 83.3(3) . .
O503 M8B O622 80.6(3) . .
O82 M8B O81 167.9(7) . .
O540 M8B O81 86.0(11) . .
O516 M8B O81 81.8(8) . .
O503 M8B O81 78.5(7) . .
O622 M8B O81 77.2(6) . .
O91 M9A O543 105.9(10) . .
O91 M9A O516 102.1(10) . .
O543 M9A O516 99.3(6) . .
O91 M9A O626 95.4(8) . .
O543 M9A O626 89.3(6) . .
O516 M9A O626 157.4(11) . .
O91 M9A O757 92.7(9) . .
O543 M9A O757 159.6(14) . .
O516 M9A O757 84.7(3) . .
O626 M9A O757 80.4(3) . .
O91 M9A O92 168.1(6) . .
O543 M9A O92 83.2(11) . .
O516 M9A O92 83.6(9) . .
O626 M9A O92 76.7(7) . .
O757 M9A O92 77.4(7) . .
O92 M9B O543 111.0(9) . .
O92 M9B O516 104.7(7) . .
O543 M9B O516 96.0(6) . .
O92 M9B O626 98.3(8) . .
O543 M9B O626 91.2(4) . .
O516 M9B O626 151.4(9) . .
O92 M9B O757 94.4(7) . .
O543 M9B O757 154.2(11) . .
O516 M9B O757 81.2(3) . .
O626 M9B O757 80.4(3) . .
O92 M9B O91 168.0(6) . .
O543 M9B O91 80.4(9) . .
O516 M9B O91 77.0(7) . .
O626 M9B O91 77.0(6) . .
O757 M9B O91 74.0(5) . .
O626 M10A O101 100.6(6) . .
O626 M10A O575 106.5(4) . .
O101 M10A O575 101.3(6) . .
O626 M10A O778 155.3(6) . .
O101 M10A O778 93.9(5) . .
O575 M10A O778 89.8(3) . .
O626 M10A O531 89.6(3) . .
O101 M10A O531 94.4(5) . .
O575 M10A O531 154.7(6) . .
O778 M10A O531 69.3(2) . .
O626 M10A O903 83.5(6) . .
O101 M10A O903 172.8(3) . .
O575 M10A O903 83.0(6) . .
O778 M10A O903 80.2(5) . .
O531 M10A O903 79.6(5) . .
O903 M10B O626 103.8(7) . .
O903 M10B O575 102.3(7) . .
O626 M10B O575 103.7(6) . .
O903 M10B O531 97.0(7) . .
O626 M10B O531 89.7(4) . .
O575 M10B O531 153.0(8) . .
O903 M10B O778 97.2(7) . .
O626 M10B O778 152.4(9) . .
O575 M10B O778 88.9(3) . .
O531 M10B O778 70.0(2) . .
O903 M10B O101 174.6(4) . .
O626 M10B O101 79.9(7) . .
O575 M10B O101 80.4(7) . .
O531 M10B O101 79.0(5) . .
O778 M10B O101 78.1(5) . .
O546 M11A O521 99.8(6) . .
O546 M11A O123 98.8(16) . .
O521 M11A O123 90.7(13) . .
O546 M11A O575 94.1(4) . .
O521 M11A O575 166.0(5) . .
O123 M11A O575 89.4(15) . .
O546 M11A O659 93.3(17) . .
O521 M11A O659 90.7(16) . .
O123 M11A O659 167.4(6) . .
O575 M11A O659 86.3(11) . .
O546 M11A O695 174.9(17) . .
O521 M11A O695 84.0(4) . .
O123 M11A O695 84.6(12) . .
O575 M11A O695 82.1(4) . .
O659 M11A O695 83.1(10) . .
O659 M11B O546 108.7(6) . .
O659 M11B O521 105.4(7) . .
O546 M11B O521 100.2(5) . .
O659 M11B O575 94.4(5) . .
O546 M11B O575 90.4(5) . .
O521 M11B O575 152.9(6) . .
O659 M11B O695 91.1(5) . .
O546 M11B O695 158.1(6) . .
O521 M11B O695 82.8(4) . .
O575 M11B O695 78.5(3) . .
O659 M11B O123 164.2(6) . .
O546 M11B O123 84.8(6) . .
O521 M11B O123 79.5(5) . .
O575 M11B O123 76.8(4) . .
O695 M11B O123 74.4(4) . .
O121 M12A O549 103.5(10) . .
O121 M12A O521 97.5(6) . .
O549 M12A O521 99.5(5) . .
O121 M12A O599 95.0(7) . .
O549 M12A O599 93.8(4) . .
O521 M12A O599 159.1(9) . .
O121 M12A O776 89.4(6) . .
O549 M12A O776 166.5(11) . .
O521 M12A O776 82.7(4) . .
O599 M12A O776 80.7(3) . .
O121 M12A O122 167.4(5) . .
O549 M12A O122 88.1(8) . .
O521 M12A O122 85.4(8) . .
O599 M12A O122 79.0(6) . .
O776 M12A O122 78.7(6) . .
O122 M12B O521 110.8(14) . .
O122 M12B O549 107.5(10) . .
O521 M12B O549 98.4(8) . .
O122 M12B O599 92.0(8) . .
O521 M12B O599 153.6(16) . .
O549 M12B O599 86.5(7) . .
O122 M12B O776 95.5(10) . .
O521 M12B O776 85.7(4) . .
O549 M12B O776 153.2(18) . .
O599 M12B O776 78.9(4) . .
O122 M12B O121 165.6(6) . .
O521 M12B O121 80.2(11) . .
O549 M12B O121 79.0(12) . .
O599 M12B O121 75.3(9) . .
O776 M12B O121 75.7(8) . .
O673 M13A O599 102.7(4) . .
O673 M13A O599 102.7(4) . 4_565
O599 M13A O599 101.6(5) . 4_565
O673 M13A O530 98.5(5) . .
O599 M13A O530 90.1(3) . .
O599 M13A O530 152.7(3) 4_565 .
O673 M13A O530 98.5(5) . 4_565
O599 M13A O530 152.7(3) . 4_565
O599 M13A O530 90.1(3) 4_565 4_565
O530 M13A O530 69.8(4) . 4_565
O673 M13A O639 174.3(6) . .
O599 M13A O639 80.8(3) . .
O599 M13A O639 80.8(3) 4_565 .
O530 M13A O639 76.9(3) . .
O530 M13A O639 76.9(3) 4_565 .
O599 M13B O599 108.9(11) . 4_565
O599 M13B O673 95.4(14) . .
O599 M13B O673 95.4(14) 4_565 .
O599 M13B O530 158.9(8) . 4_565
O599 M13B O530 91.2(3) 4_565 4_565
O673 M13B O530 88.8(14) . 4_565
O599 M13B O530 91.2(3) . .
O599 M13B O530 158.9(8) 4_565 .
O673 M13B O530 88.8(14) . .
O530 M13B O530 68.2(6) 4_565 .
O599 M13B O639 90.8(16) . .
O599 M13B O639 90.8(16) 4_565 .
O673 M13B O639 169.3(11) . .
O530 M13B O639 82.3(10) 4_565 .
O530 M13B O639 82.3(10) . .
O211 M14A O557 107.2(8) . .
O211 M14A O594 105.2(7) . .
O557 M14A O594 97.0(5) . .
O211 M14A O583 98.7(5) . .
O557 M14A O583 90.2(4) . .
O594 M14A O583 151.6(6) . .
O211 M14A O630 96.9(6) . .
O557 M14A O630 155.0(8) . .
O594 M14A O630 82.8(3) . .
O583 M14A O630 79.4(2) . .
O211 M14A O212 170.2(6) . .
O557 M14A O212 81.0(7) . .
O594 M14A O212 78.5(6) . .
O583 M14A O212 75.6(4) . .
O630 M14A O212 74.4(4) . .
O212 M14B O557 113.1(8) . .
O212 M14B O594 104.4(6) . .
O557 M14B O594 96.4(5) . .
O212 M14B O583 99.1(5) . .
O557 M14B O583 91.2(4) . .
O594 M14B O583 149.9(6) . .
O212 M14B O630 93.5(5) . .
O557 M14B O630 152.9(8) . .
O594 M14B O630 81.2(3) . .
O583 M14B O630 79.0(2) . .
O212 M14B O211 168.1(6) . .
O557 M14B O211 78.1(8) . .
O594 M14B O211 77.3(6) . .
O583 M14B O211 76.0(4) . .
O630 M14B O211 75.0(4) . .
O221 M15A O583 103.1(4) . .
O221 M15A O737 102.4(4) . .
O583 M15A O737 104.8(3) . .
O221 M15A O510 96.0(3) . .
O583 M15A O510 89.6(3) . .
O737 M15A O510 153.2(4) . .
O221 M15A O724 95.6(3) . .
O583 M15A O724 153.2(4) . .
O737 M15A O724 89.4(3) . .
O510 M15A O724 69.3(2) . .
O221 M15A O222 172.4(3) . .
O583 M15A O222 81.0(4) . .
O737 M15A O222 82.4(4) . .
O510 M15A O222 77.6(3) . .
O724 M15A O222 78.5(3) . .
O222 M15B O583 102(3) . .
O222 M15B O737 103(3) . .
O583 M15B O737 104.8(11) . .
O222 M15B O510 94(2) . .
O583 M15B O510 90.1(8) . .
O737 M15B O510 154(4) . .
O222 M15B O724 95.1(18) . .
O583 M15B O724 154(3) . .
O737 M15B O724 89.3(11) . .
O510 M15B O724 69.6(8) . .
O222 M15B O221 172.5(10) . .
O583 M15B O221 82(2) . .
O737 M15B O221 81(3) . .
O510 M15B O221 79(2) . .
O724 M15B O221 79(2) . .
O655 M16 O561 102.8(4) . .
O655 M16 O653 100.1(4) . .
O561 M16 O653 99.7(3) . .
O655 M16 O737 96.2(4) . .
O561 M16 O737 92.1(3) . .
O653 M16 O737 157.2(3) . .
O655 M16 O637 90.9(3) . .
O561 M16 O637 164.9(4) . .
O653 M16 O637 83.8(3) . .
O737 M16 O637 80.0(2) . .
O655 M16 O648 168.6(3) . .
O561 M16 O648 87.5(4) . .
O653 M16 O648 82.9(4) . .
O737 M16 O648 78.2(3) . .
O637 M16 O648 78.4(3) . .
O241 M17A O562 111.0(9) . .
O241 M17A O653 107.0(5) . .
O562 M17A O653 96.4(4) . .
O241 M17A O591 99.1(5) . .
O562 M17A O591 87.5(4) . .
O653 M17A O591 150.0(5) . .
O241 M17A O753 97.8(6) . .
O562 M17A O753 150.0(8) . .
O653 M17A O753 82.2(3) . .
O591 M17A O753 79.9(2) . .
O241 M17A O242 169.3(6) . .
O562 M17A O242 77.8(8) . .
O653 M17A O242 77.2(4) . .
O591 M17A O242 74.6(4) . .
O753 M17A O242 72.8(4) . .
O242 M17B O562 110.4(9) . .
O242 M17B O653 104.1(5) . .
O562 M17B O653 96.0(4) . .
O242 M17B O591 100.6(5) . .
O562 M17B O591 89.6(4) . .
O653 M17B O591 150.9(4) . .
O242 M17B O753 95.1(6) . .
O562 M17B O753 154.2(8) . .
O653 M17B O753 81.6(3) . .
O591 M17B O753 81.1(2) . .
O242 M17B O241 169.7(7) . .
O562 M17B O241 79.4(8) . .
O653 M17B O241 77.3(4) . .
O591 M17B O241 75.7(4) . .
O753 M17B O241 75.0(4) . .
O667 M18A O716 102.7(6) . .
O667 M18A O591 100.8(5) . .
O716 M18A O591 105.2(4) . .
O667 M18A O718 96.1(5) . .
O716 M18A O718 90.0(3) . .
O591 M18A O718 154.0(5) . .
O667 M18A O766 95.3(5) . .
O716 M18A O766 153.9(5) . .
O591 M18A O766 89.5(3) . .
O718 M18A O766 69.3(2) . .
O667 M18A O633 172.7(4) . .
O716 M18A O633 82.3(5) . .
O591 M18A O633 82.8(5) . .
O718 M18A O633 78.4(4) . .
O766 M18A O633 78.3(4) . .
O633 M18B O716 102.7(13) . .
O633 M18B O591 104.5(14) . .
O716 M18B O591 106.7(7) . .
O633 M18B O766 93.6(11) . .
O716 M18B O766 152.6(15) . .
O591 M18B O766 90.0(4) . .
O633 M18B O718 92.9(10) . .
O716 M18B O718 88.8(5) . .
O591 M18B O718 153.2(15) . .
O766 M18B O718 68.3(3) . .
O633 M18B O667 170.4(5) . .
O716 M18B O667 82.2(13) . .
O591 M18B O667 81.6(13) . .
O766 M18B O667 78.9(10) . .
O718 M18B O667 78.9(10) . .
O261 M19A O567 114.2(9) . .
O261 M19A O706 107.0(10) . .
O567 M19A O706 89.5(8) . .
O261 M19A O716 105.2(8) . .
O567 M19A O716 85.7(7) . .
O706 M19A O716 146.5(12) . .
O261 M19A O551 102.7(11) . .
O567 M19A O551 142.9(13) . .
O706 M19A O551 83.1(4) . .
O716 M19A O551 81.0(5) . .
O567 M19B O262 100.2(7) . .
O567 M19B O706 99.4(3) . .
O262 M19B O706 100.1(5) . .
O567 M19B O716 92.3(3) . .
O262 M19B O716 92.6(5) . .
O706 M19B O716 161.0(4) . .
O567 M19B O551 169.0(6) . .
O262 M19B O551 89.1(5) . .
O706 M19B O551 84.8(3) . .
O716 M19B O551 81.2(2) . .
O567 M19B O261 90.5(6) . .
O262 M19B O261 168.1(5) . .
O706 M19B O261 83.3(4) . .
O716 M19B O261 81.6(4) . .
O551 M19B O261 79.8(4) . .
O271 M20A O568 114.0(9) . .
O271 M20A O706 107.2(10) . .
O568 M20A O706 89.7(8) . .
O271 M20A O738 105.0(9) . .
O568 M20A O738 85.6(8) . .
O706 M20A O738 146.5(13) . .
O271 M20A O566 102.8(12) . .
O568 M20A O566 142.9(14) . .
O706 M20A O566 83.4(5) . .
O738 M20A O566 80.6(5) . .
O568 M20B O272 100.4(7) . .
O568 M20B O706 99.2(3) . .
O272 M20B O706 99.6(5) . .
O568 M20B O738 92.3(3) . .
O272 M20B O738 93.3(5) . .
O706 M20B O738 160.8(4) . .
O568 M20B O566 168.5(6) . .
O272 M20B O566 89.3(5) . .
O706 M20B O566 85.0(3) . .
O738 M20B O566 81.0(2) . .
O568 M20B O271 90.1(6) . .
O272 M20B O271 168.5(4) . .
O706 M20B O271 83.1(4) . .
O738 M20B O271 81.6(4) . .
O566 M20B O271 79.8(4) . .
O281 M21A O738 101.8(5) . .
O281 M21A O605 100.8(5) . .
O738 M21A O605 105.5(4) . .
O281 M21A O729 95.7(5) . .
O738 M21A O729 89.9(3) . .
O605 M21A O729 154.5(5) . .
O281 M21A O544 95.6(5) . .
O738 M21A O544 154.0(5) . .
O605 M21A O544 89.8(3) . .
O729 M21A O544 69.2(2) . .
O281 M21A O282 173.0(4) . .
O738 M21A O282 82.8(5) . .
O605 M21A O282 82.8(5) . .
O729 M21A O282 79.0(4) . .
O544 M21A O282 78.4(4) . .
O282 M21B O738 104.3(11) . .
O282 M21B O605 104.9(12) . .
O738 M21B O605 106.2(7) . .
O282 M21B O544 94.2(10) . .
O738 M21B O544 151.2(14) . .
O605 M21B O544 89.7(4) . .
O282 M21B O729 94.2(9) . .
O738 M21B O729 88.4(5) . .
O605 M21B O729 151.8(14) . .
O544 M21B O729 68.0(3) . .
O282 M21B O281 170.8(5) . .
O738 M21B O281 80.7(12) . .
O605 M21B O281 80.7(11) . .
O544 M21B O281 78.4(9) . .
O729 M21B O281 78.0(9) . .
O291 M22A O571 111.5(9) . .
O291 M22A O650 107.3(5) . .
O571 M22A O650 96.2(4) . .
O291 M22A O605 99.1(5) . .
O571 M22A O605 86.9(4) . .
O650 M22A O605 150.0(5) . .
O291 M22A O774 98.7(6) . .
O571 M22A O774 148.6(8) . .
O650 M22A O774 82.3(3) . .
O605 M22A O774 79.9(2) . .
O291 M22A O292 169.5(6) . .
O571 M22A O292 76.7(8) . .
O650 M22A O292 77.5(5) . .
O605 M22A O292 74.2(4) . .
O774 M22A O292 72.4(4) . .
O292 M22B O571 109.4(9) . .
O292 M22B O650 104.5(6) . .
O571 M22B O650 96.5(4) . .
O292 M22B O605 100.1(5) . .
O571 M22B O605 89.7(4) . .
O650 M22B O605 150.9(4) . .
O292 M22B O774 94.5(6) . .
O571 M22B O774 155.6(8) . .
O650 M22B O774 81.6(3) . .
O605 M22B O774 81.1(2) . .
O292 M22B O291 169.6(7) . .
O571 M22B O291 80.4(8) . .
O650 M22B O291 77.3(4) . .
O605 M22B O291 75.7(4) . .
O774 M22B O291 75.5(4) . .
O657 M23A O576 102.9(4) . .
O657 M23A O650 100.6(4) . .
O576 M23A O650 99.7(3) . .
O657 M23A O751 96.4(4) . .
O576 M23A O751 91.6(3) . .
O650 M23A O751 156.8(3) . .
O657 M23A O592 90.9(3) . .
O576 M23A O592 164.7(4) . .
O650 M23A O592 84.0(3) . .
O751 M23A O592 80.1(2) . .
O657 M23A O618 168.5(3) . .
O576 M23A O618 87.3(4) . .
O650 M23A O618 82.6(4) . .
O751 M23A O618 77.8(3) . .
O592 M23A O618 78.4(3) . .
O618 M23B O576 122(3) . .
O618 M23B O751 102.8(18) . .
O576 M23B O751 90.3(19) . .
O618 M23B O650 106(2) . .
O576 M23B O650 93.1(19) . .
O751 M23B O650 144(2) . .
O618 M23B O592 96(3) . .
O576 M23B O592 143(2) . .
O751 M23B O592 77.4(16) . .
O650 M23B O592 78.0(15) . .
O620 M24A O569 102.4(4) . .
O620 M24A O751 101.7(4) . .
O569 M24A O751 104.7(3) . .
O620 M24A O525 96.5(3) . .
O569 M24A O525 89.5(3) . .
O751 M24A O525 153.7(4) . .
O620 M24A O761 96.0(3) . .
O569 M24A O761 153.6(4) . .
O751 M24A O761 89.8(3) . .
O525 M24A O761 69.4(2) . .
O620 M24A O906 172.9(3) . .
O569 M24A O906 81.4(4) . .
O751 M24A O906 82.9(4) . .
O525 M24A O906 77.4(3) . .
O761 M24A O906 78.5(3) . .
O906 M24B O569 104(2) . .
O906 M24B O751 105(2) . .
O569 M24B O751 103.3(12) . .
O906 M24B O525 95.5(18) . .
O569 M24B O525 89.4(7) . .
O751 M24B O525 152(3) . .
O906 M24B O761 96.7(16) . .
O569 M24B O761 152(3) . .
O751 M24B O761 89.2(11) . .
O525 M24B O761 69.6(6) . .
O906 M24B O620 173.0(8) . .
O569 M24B O620 80(2) . .
O751 M24B O620 79(2) . .
O525 M24B O620 78.4(17) . .
O761 M24B O620 78.0(18) . .
O321 M25A O579 107.8(8) . .
O321 M25A O580 104.3(7) . .
O579 M25A O580 97.4(5) . .
O321 M25A O569 98.6(5) . .
O579 M25A O569 89.9(4) . .
O580 M25A O569 152.4(6) . .
O321 M25A O682 96.2(6) . .
O579 M25A O682 155.0(8) . .
O580 M25A O682 82.9(3) . .
O569 M25A O682 79.5(2) . .
O321 M25A O322 170.1(6) . .
O579 M25A O322 80.6(7) . .
O580 M25A O322 79.4(6) . .
O569 M25A O322 75.6(4) . .
O682 M25A O322 74.9(4) . .
O322 M25B O579 112.0(8) . .
O322 M25B O580 105.4(6) . .
O579 M25B O580 96.6(5) . .
O322 M25B O569 99.0(5) . .
O579 M25B O569 90.9(4) . .
O580 M25B O569 149.4(6) . .
O322 M25B O682 94.1(5) . .
O579 M25B O682 153.3(8) . .
O580 M25B O682 81.1(3) . .
O569 M25B O682 79.0(2) . .
O322 M25B O321 168.3(6) . .
O579 M25B O321 78.9(8) . .
O580 M25B O321 76.6(6) . .
O569 M25B O321 75.8(4) . .
O682 M25B O321 74.7(4) . .
O749 M26 O717 103.4(3) . .
O749 M26 O558 102.2(3) . .
O717 M26 O558 98.6(3) . .
O749 M26 O775 105.1(3) . .
O717 M26 O775 87.7(3) . .
O558 M26 O775 149.7(3) . .
O749 M26 O754 96.1(3) . .
O717 M26 O754 154.8(3) . .
O558 M26 O754 92.6(3) . .
O775 M26 O754 71.8(3) . .
O749 M26 O758 168.4(3) . .
O717 M26 O758 87.7(2) . .
O558 M26 O758 72.5(2) . .
O775 M26 O758 78.2(2) . .
O754 M26 O758 74.1(3) . .
O760 M27 O717 103.9(3) . .
O760 M27 O640 99.9(3) . .
O717 M27 O640 88.9(3) . .
O760 M27 O779 102.7(3) . .
O717 M27 O779 87.1(3) . .
O640 M27 O779 157.3(2) . .
O760 M27 O767 98.5(3) . .
O717 M27 O767 157.6(2) . .
O640 M27 O767 88.6(2) . .
O779 M27 O767 86.6(2) . .
O760 M27 O584 167.2(3) . .
O717 M27 O584 87.7(2) . .
O640 M27 O584 74.5(2) . .
O779 M27 O584 83.1(2) . .
O767 M27 O584 70.1(2) . .
O741 M28 O529 103.9(3) . .
O741 M28 O704 101.0(3) . .
O529 M28 O704 89.0(2) . .
O741 M28 O621 102.5(3) . .
O529 M28 O621 86.9(2) . .
O704 M28 O621 156.4(2) . .
O741 M28 O767 97.8(3) . .
O529 M28 O767 158.2(2) . .
O704 M28 O767 89.3(2) . .
O621 M28 O767 86.0(2) . .
O741 M28 O515 167.2(2) . .
O529 M28 O515 88.1(2) . .
O704 M28 O515 74.3(2) . .
O621 M28 O515 82.3(2) . .
O767 M28 O515 70.5(2) . .
O519 M29 O529 102.6(3) . .
O519 M29 O685 104.3(3) . .
O529 M29 O685 98.7(3) . .
O519 M29 O771 104.2(3) . .
O529 M29 O771 87.4(2) . .
O685 M29 O771 148.7(2) . .
O519 M29 O728 96.5(2) . .
O529 M29 O728 154.8(2) . .
O685 M29 O728 92.3(2) . .
O771 M29 O728 71.9(2) . .
O519 M29 O588 168.6(2) . .
O529 M29 O588 88.6(2) . .
O685 M29 O588 71.9(2) . .
O771 M29 O588 77.6(2) . .
O728 M29 O588 73.29(19) . .
O723 M30 O671 103.5(3) . .
O723 M30 O681 105.2(3) . .
O671 M30 O681 98.5(2) . .
O723 M30 O596 103.2(3) . .
O671 M30 O596 87.7(2) . .
O681 M30 O596 148.5(2) . .
O723 M30 O728 94.5(2) . .
O671 M30 O728 155.4(2) . .
O681 M30 O728 92.8(2) . .
O596 M30 O728 71.7(2) . .
O723 M30 O506 167.2(2) . .
O671 M30 O506 89.4(2) . .
O681 M30 O506 71.9(2) . .
O596 M30 O506 77.4(2) . .
O728 M30 O506 73.37(19) . .
O573 M31 O671 104.0(3) . .
O573 M31 O532 100.4(3) . .
O671 M31 O532 89.0(2) . .
O573 M31 O713 102.5(3) . .
O671 M31 O713 86.9(2) . .
O532 M31 O713 157.1(2) . .
O573 M31 O666 98.7(3) . .
O671 M31 O666 157.2(2) . .
O532 M31 O666 88.9(2) . .
O713 M31 O666 86.2(2) . .
O573 M31 O672 167.6(2) . .
O671 M31 O672 87.3(2) . .
O532 M31 O672 74.3(2) . .
O713 M31 O672 82.9(2) . .
O666 M31 O672 70.3(2) . .
O678 M32 O565 103.6(3) . .
O678 M32 O684 100.3(3) . .
O565 M32 O684 88.2(3) . .
O678 M32 O651 102.1(3) . .
O565 M32 O651 87.5(3) . .
O684 M32 O651 157.6(2) . .
O678 M32 O666 98.9(3) . .
O565 M32 O666 157.4(2) . .
O684 M32 O666 88.4(2) . .
O651 M32 O666 87.2(2) . .
O678 M32 O649 167.9(3) . .
O565 M32 O649 87.2(2) . .
O684 M32 O649 74.3(2) . .
O651 M32 O649 83.6(2) . .
O666 M32 O649 70.4(2) . .
O572 M33 O565 103.3(3) . .
O572 M33 O542 103.2(3) . .
O565 M33 O542 98.3(3) . .
O572 M33 O752 104.8(3) . .
O565 M33 O752 88.0(2) . .
O542 M33 O752 149.1(2) . .
O572 M33 O762 96.4(3) . .
O565 M33 O762 154.8(2) . .
O542 M33 O762 92.3(3) . .
O752 M33 O762 71.8(2) . .
O572 M33 O662 168.4(3) . .
O565 M33 O662 88.0(2) . .
O542 M33 O662 72.0(2) . .
O752 M33 O662 78.1(2) . .
O762 M33 O662 73.6(2) . .
O577 M34 O590 102.7(3) . .
O577 M34 O526 102.9(3) . .
O590 M34 O526 98.3(3) . .
O577 M34 O715 105.4(3) . .
O590 M34 O715 149.1(2) . .
O526 M34 O715 87.9(2) . .
O577 M34 O762 96.8(3) . .
O590 M34 O762 92.3(3) . .
O526 M34 O762 154.8(2) . .
O715 M34 O762 71.8(2) . .
O577 M34 O688 168.5(3) . .
O590 M34 O688 72.2(2) . .
O526 M34 O688 88.1(2) . .
O715 M34 O688 77.8(2) . .
O762 M34 O688 73.4(2) . .
O627 M35 O526 103.4(3) . .
O627 M35 O683 100.3(3) . .
O526 M35 O683 88.2(3) . .
O627 M35 O661 102.0(3) . .
O526 M35 O661 87.5(3) . .
O683 M35 O661 157.8(2) . .
O627 M35 O692 99.1(3) . .
O526 M35 O692 157.5(2) . .
O683 M35 O692 88.5(2) . .
O661 M35 O692 87.2(2) . .
O627 M35 O677 168.0(3) . .
O526 M35 O677 87.1(2) . .
O683 M35 O677 74.2(2) . .
O661 M35 O677 83.8(2) . .
O692 M35 O677 70.5(2) . .
O581 M36 O679 104.3(3) . .
O581 M36 O559 100.3(3) . .
O679 M36 O559 89.3(2) . .
O581 M36 O727 103.0(3) . .
O679 M36 O727 86.7(2) . .
O559 M36 O727 156.7(2) . .
O581 M36 O692 98.4(3) . .
O679 M36 O692 157.2(2) . .
O559 M36 O692 88.7(2) . .
O727 M36 O692 86.2(2) . .
O581 M36 O675 167.3(2) . .
O679 M36 O675 87.3(2) . .
O559 M36 O675 74.2(2) . .
O727 M36 O675 82.6(2) . .
O692 M36 O675 70.3(2) . .
O745 M37 O679 103.8(3) . .
O745 M37 O668 105.2(3) . .
O679 M37 O668 98.5(3) . .
O745 M37 O611 103.2(3) . .
O679 M37 O611 87.8(2) . .
O668 M37 O611 148.4(2) . .
O745 M37 O722 94.2(2) . .
O679 M37 O722 155.3(2) . .
O668 M37 O722 92.8(2) . .
O611 M37 O722 71.6(2) . .
O745 M37 O501 166.9(2) . .
O679 M37 O501 89.3(2) . .
O668 M37 O501 71.8(2) . .
O611 M37 O501 77.4(2) . .
O722 M37 O501 73.41(19) . .
O523 M38 O550 102.8(3) . .
O523 M38 O634 104.2(3) . .
O550 M38 O634 98.7(3) . .
O523 M38 O747 104.2(3) . .
O550 M38 O747 87.3(2) . .
O634 M38 O747 148.8(2) . .
O523 M38 O722 96.5(2) . .
O550 M38 O722 154.7(2) . .
O634 M38 O722 92.2(2) . .
O747 M38 O722 72.0(2) . .
O523 M38 O598 168.8(2) . .
O550 M38 O598 88.3(2) . .
O634 M38 O598 72.0(2) . .
O747 M38 O598 77.6(2) . .
O722 M38 O598 73.4(2) . .
O736 M39 O550 104.4(3) . .
O736 M39 O703 100.9(3) . .
O550 M39 O703 89.0(2) . .
O736 M39 O604 102.7(3) . .
O550 M39 O604 86.8(2) . .
O703 M39 O604 156.4(2) . .
O736 M39 O764 97.4(3) . .
O550 M39 O764 158.1(2) . .
O703 M39 O764 89.4(2) . .
O604 M39 O764 86.0(2) . .
O736 M39 O563 167.0(2) . .
O550 M39 O563 87.8(2) . .
O703 M39 O563 74.3(2) . .
O604 M39 O563 82.3(2) . .
O764 M39 O563 70.7(2) . .
O710 M40 O772 104.0(3) . .
O710 M40 O638 100.2(3) . .
O772 M40 O638 88.8(3) . .
O710 M40 O539 102.4(3) . .
O772 M40 O539 87.3(3) . .
O638 M40 O539 157.3(2) . .
O710 M40 O764 98.4(3) . .
O772 M40 O764 157.6(2) . .
O638 M40 O764 88.4(2) . .
O539 M40 O764 86.7(2) . .
O710 M40 O628 167.1(3) . .
O772 M40 O628 87.7(2) . .
O638 M40 O628 74.3(2) . .
O539 M40 O628 83.2(2) . .
O764 M40 O628 70.1(2) . .
O708 M41 O772 103.3(3) . .
O708 M41 O548 102.4(3) . .
O772 M41 O548 98.2(3) . .
O708 M41 O693 105.0(3) . .
O772 M41 O693 88.0(3) . .
O548 M41 O693 149.8(3) . .
O708 M41 O731 96.3(3) . .
O772 M41 O731 154.9(3) . .
O548 M41 O731 92.8(3) . .
O693 M41 O731 71.7(3) . .
O708 M41 O721 168.7(3) . .
O772 M41 O721 87.6(2) . .
O548 M41 O721 72.6(2) . .
O693 M41 O721 78.2(2) . .
O731 M41 O721 74.1(3) . .
O691 M42 O518 103.6(3) . .
O691 M42 O558 99.5(3) . .
O518 M42 O558 89.1(2) . .
O691 M42 O595 103.2(3) . .
O518 M42 O595 86.9(2) . .
O558 M42 O595 157.2(3) . .
O691 M42 O502 98.9(3) . .
O518 M42 O502 157.4(3) . .
O558 M42 O502 88.8(3) . .
O595 M42 O502 86.3(3) . .
O691 M42 O758 166.7(3) . .
O518 M42 O758 88.0(2) . .
O558 M42 O758 74.0(2) . .
O595 M42 O758 83.4(2) . .
O502 M42 O758 69.8(3) . .
O781 M43 O518 103.1(3) . .
O781 M43 O640 103.0(3) . .
O518 M43 O640 98.9(3) . .
O781 M43 O714 104.9(3) . .
O518 M43 O714 87.7(2) . .
O640 M43 O714 149.0(3) . .
O781 M43 O527 95.7(3) . .
O518 M43 O527 155.2(2) . .
O640 M43 O527 92.3(2) . .
O714 M43 O527 71.8(2) . .
O781 M43 O584 168.2(2) . .
O518 M43 O584 88.4(2) . .
O640 M43 O584 72.0(2) . .
O714 M43 O584 78.0(2) . .
O527 M43 O584 74.1(2) . .
O614 M44 O578 102.7(3) . .
O614 M44 O704 103.5(3) . .
O578 M44 O704 98.7(2) . .
O614 M44 O707 104.5(3) . .
O578 M44 O707 87.9(2) . .
O704 M44 O707 149.0(2) . .
O614 M44 O527 95.6(3) . .
O578 M44 O527 155.5(2) . .
O704 M44 O527 92.6(2) . .
O707 M44 O527 71.7(2) . .
O614 M44 O515 168.1(2) . .
O578 M44 O515 89.0(2) . .
O704 M44 O515 72.1(2) . .
O707 M44 O515 77.8(2) . .
O527 M44 O515 73.8(2) . .
O556 M45 O578 103.4(3) . .
O556 M45 O685 100.9(3) . .
O578 M45 O685 88.6(2) . .
O556 M45 O547 102.0(3) . .
O578 M45 O547 86.2(2) . .
O685 M45 O547 157.1(2) . .
O556 M45 O517 98.4(3) . .
O578 M45 O517 158.0(2) . .
O685 M45 O517 89.8(2) . .
O547 M45 O517 86.9(2) . .
O556 M45 O588 167.9(2) . .
O578 M45 O588 88.0(2) . .
O685 M45 O588 75.0(2) . .
O547 M45 O588 82.5(2) . .
O517 M45 O588 70.5(2) . .
O654 M46 O619 103.9(3) . .
O654 M46 O681 102.2(3) . .
O619 M46 O681 89.5(2) . .
O654 M46 O603 101.4(3) . .
O619 M46 O603 86.5(2) . .
O681 M46 O603 156.3(2) . .
O654 M46 O517 96.9(2) . .
O619 M46 O517 159.1(2) . .
O681 M46 O517 88.5(2) . .
O603 M46 O517 86.9(2) . .
O654 M46 O506 167.2(2) . .
O619 M46 O506 88.6(2) . .
O681 M46 O506 74.6(2) . .
O603 M46 O506 82.0(2) . .
O517 M46 O506 70.9(2) . .
O632 M47 O619 103.4(3) . .
O632 M47 O532 103.8(3) . .
O619 M47 O532 99.5(3) . .
O632 M47 O746 103.7(3) . .
O619 M47 O746 87.0(2) . .
O532 M47 O746 149.3(2) . .
O632 M47 O504 94.6(3) . .
O619 M47 O504 155.1(2) . .
O532 M47 O504 92.7(2) . .
O746 M47 O504 71.9(2) . .
O632 M47 O672 166.8(2) . .
O619 M47 O672 89.8(2) . .
O532 M47 O672 72.5(2) . .
O746 M47 O672 77.7(2) . .
O504 M47 O672 73.2(2) . .
O665 M48 O509 103.2(3) . .
O665 M48 O684 103.0(3) . .
O509 M48 O684 99.2(3) . .
O665 M48 O740 104.6(3) . .
O509 M48 O740 87.6(2) . .
O684 M48 O740 149.2(3) . .
O665 M48 O504 95.6(3) . .
O509 M48 O504 155.0(2) . .
O684 M48 O504 92.4(2) . .
O740 M48 O504 71.6(2) . .
O665 M48 O649 168.2(2) . .
O509 M48 O649 88.4(2) . .
O684 M48 O649 72.7(2) . .
O740 M48 O649 77.5(2) . .
O504 M48 O649 73.9(2) . .
O734 M49 O509 103.9(3) . .
O734 M49 O542 100.1(3) . .
O509 M49 O542 88.5(2) . .
O734 M49 O538 101.9(3) . .
O509 M49 O538 86.8(2) . .
O542 M49 O538 158.0(3) . .
O734 M49 O623 98.9(3) . .
O509 M49 O623 157.2(2) . .
O542 M49 O623 88.9(2) . .
O538 M49 O623 87.2(2) . .
O734 M49 O662 167.4(3) . .
O509 M49 O662 87.5(2) . .
O542 M49 O662 74.7(2) . .
O538 M49 O662 83.7(2) . .
O623 M49 O662 69.9(2) . .
O759 M50 O512 103.7(3) . .
O759 M50 O590 100.4(3) . .
O512 M50 O590 88.2(2) . .
O759 M50 O545 101.5(3) . .
O512 M50 O545 86.9(2) . .
O590 M50 O545 158.1(3) . .
O759 M50 O623 99.1(3) . .
O512 M50 O623 157.1(2) . .
O590 M50 O623 89.0(2) . .
O545 M50 O623 87.2(2) . .
O759 M50 O688 167.8(3) . .
O512 M50 O688 87.4(2) . .
O590 M50 O688 74.4(2) . .
O545 M50 O688 84.0(2) . .
O623 M50 O688 70.0(2) . .
O680 M51 O512 103.1(3) . .
O680 M51 O683 103.0(3) . .
O512 M51 O683 99.2(3) . .
O680 M51 O739 104.5(3) . .
O512 M51 O739 87.6(2) . .
O683 M51 O739 149.3(2) . .
O680 M51 O507 95.9(3) . .
O512 M51 O507 154.9(2) . .
O683 M51 O507 92.3(2) . .
O739 M51 O507 71.7(2) . .
O680 M51 O677 168.4(3) . .
O512 M51 O677 88.4(2) . .
O683 M51 O677 72.6(2) . .
O739 M51 O677 77.7(2) . .
O507 M51 O677 73.8(2) . .
O613 M52 O607 103.6(3) . .
O613 M52 O559 104.1(3) . .
O607 M52 O559 99.5(2) . .
O613 M52 O768 103.6(3) . .
O607 M52 O768 87.2(2) . .
O559 M52 O768 149.0(2) . .
O613 M52 O507 94.5(2) . .
O607 M52 O507 155.0(2) . .
O559 M52 O507 92.6(2) . .
O768 M52 O507 71.6(2) . .
O613 M52 O675 166.8(2) . .
O607 M52 O675 89.5(2) . .
O559 M52 O675 72.3(2) . .
O768 M52 O675 77.5(2) . .
O507 M52 O675 73.3(2) . .
O616 M53 O607 103.9(3) . .
O616 M53 O668 102.2(3) . .
O607 M53 O668 89.5(2) . .
O616 M53 O574 101.3(3) . .
O607 M53 O574 86.5(2) . .
O668 M53 O574 156.5(2) . .
O616 M53 O520 97.1(2) . .
O607 M53 O520 158.9(2) . .
O668 M53 O520 88.6(2) . .
O574 M53 O520 86.9(2) . .
O616 M53 O501 167.3(2) . .
O607 M53 O501 88.6(2) . .
O668 M53 O501 74.9(2) . .
O574 M53 O501 81.9(2) . .
O520 M53 O501 70.6(2) . .
O554 M54 O524 103.8(3) . .
O554 M54 O634 100.9(3) . .
O524 M54 O634 88.6(2) . .
O554 M54 O608 102.1(3) . .
O524 M54 O608 86.2(2) . .
O634 M54 O608 157.0(2) . .
O554 M54 O520 98.3(3) . .
O524 M54 O520 157.7(2) . .
O634 M54 O520 89.9(2) . .
O608 M54 O520 86.6(2) . .
O554 M54 O598 167.9(2) . .
O524 M54 O598 87.7(2) . .
O634 M54 O598 75.0(2) . .
O608 M54 O598 82.4(2) . .
O520 M54 O598 70.5(2) . .
O570 M55 O524 103.0(3) . .
O570 M55 O703 103.5(3) . .
O524 M55 O703 98.8(2) . .
O570 M55 O719 104.5(3) . .
O524 M55 O719 87.8(2) . .
O703 M55 O719 149.0(2) . .
O570 M55 O522 95.3(3) . .
O524 M55 O522 155.5(2) . .
O703 M55 O522 92.5(2) . .
O719 M55 O522 71.7(2) . .
O570 M55 O563 168.0(2) . .
O524 M55 O563 88.8(2) . .
O703 M55 O563 72.0(2) . .
O719 M55 O563 77.9(2) . .
O522 M55 O563 74.1(2) . .
O720 M56 O553 103.2(3) . .
O720 M56 O638 103.0(3) . .
O553 M56 O638 98.9(3) . .
O720 M56 O735 104.8(3) . .
O553 M56 O735 87.8(2) . .
O638 M56 O735 149.0(3) . .
O720 M56 O522 95.5(3) . .
O553 M56 O522 155.3(2) . .
O638 M56 O522 92.3(2) . .
O735 M56 O522 71.8(2) . .
O720 M56 O628 168.2(2) . .
O553 M56 O628 88.3(2) . .
O638 M56 O628 72.2(2) . .
O735 M56 O628 77.8(2) . .
O522 M56 O628 74.2(2) . .
O711 M57 O553 103.9(3) . .
O711 M57 O548 99.8(3) . .
O553 M57 O548 88.8(3) . .
O711 M57 O647 102.9(3) . .
O553 M57 O647 87.1(2) . .
O548 M57 O647 157.3(3) . .
O711 M57 O514 98.6(3) . .
O553 M57 O514 157.5(3) . .
O548 M57 O514 88.8(3) . .
O647 M57 O514 86.5(3) . .
O711 M57 O721 166.7(3) . .
O553 M57 O721 88.0(2) . .
O548 M57 O721 74.1(2) . .
O647 M57 O721 83.5(2) . .
O514 M57 O721 69.9(3) . .
O732 M58 O534 101.0(4) . 4_565
O732 M58 O534 101.0(4) . .
O534 M58 O534 71.1(3) 4_565 .
O732 M58 O775 93.5(2) . .
O534 M58 O775 142.4(2) 4_565 .
O534 M58 O775 72.2(2) . .
O732 M58 O775 93.5(2) . 4_565
O534 M58 O775 72.2(2) 4_565 4_565
O534 M58 O775 142.4(2) . 4_565
O775 M58 O775 141.7(4) . 4_565
O732 M58 O754 101.5(4) . .
O534 M58 O754 137.5(2) 4_565 .
O534 M58 O754 137.5(2) . .
O775 M58 O754 70.86(19) . .
O775 M58 O754 70.86(19) 4_565 .
O732 M58 O769 175.8(4) . .
O534 M58 O769 82.3(3) 4_565 .
O534 M58 O769 82.3(3) . .
O775 M58 O769 85.15(19) . .
O775 M58 O769 85.15(19) 4_565 .
O754 M58 O769 74.4(3) . .
O600 M59 O777 103.1(3) . .
O600 M59 O779 101.1(3) . .
O777 M59 O779 106.2(3) . .
O600 M59 O534 96.6(3) . .
O777 M59 O534 88.6(3) . .
O779 M59 O534 153.6(3) . .
O600 M59 O775 93.4(3) . .
O777 M59 O775 153.5(3) . .
O779 M59 O775 90.5(2) . .
O534 M59 O775 68.9(2) . .
O600 M59 O593 171.8(3) . .
O777 M59 O593 84.2(3) . .
O779 M59 O593 80.2(3) . .
O534 M59 O593 79.6(3) . .
O775 M59 O593 78.5(3) . .
O686 M60 O763 102.8(3) . .
O686 M60 O621 101.4(3) . .
O763 M60 O621 106.3(3) . .
O686 M60 O552 97.4(3) . .
O763 M60 O552 88.8(3) . .
O621 M60 O552 152.4(2) . .
O686 M60 O771 93.4(2) . .
O763 M60 O771 154.0(3) . .
O621 M60 O771 90.0(2) . .
O552 M60 O771 68.7(2) . .
O686 M60 O636 172.7(3) . .
O763 M60 O636 84.0(3) . .
O621 M60 O636 79.2(3) . .
O552 M60 O636 79.7(3) . .
O771 M60 O636 79.3(3) . .
O643 M61 O564 100.1(3) . .
O643 M61 O552 100.6(3) . .
O564 M61 O552 71.6(2) . .
O643 M61 O771 93.1(3) . .
O564 M61 O771 143.0(2) . .
O552 M61 O771 72.1(2) . .
O643 M61 O596 93.8(3) . .
O564 M61 O596 72.0(2) . .
O552 M61 O596 142.7(2) . .
O771 M61 O596 141.7(2) . .
O643 M61 O728 102.1(3) . .
O564 M61 O728 137.9(2) . .
O552 M61 O728 136.9(2) . .
O771 M61 O728 70.5(2) . .
O596 M61 O728 71.2(2) . .
O643 M61 O700 175.9(3) . .
O564 M61 O700 83.3(2) . .
O552 M61 O700 82.5(2) . .
O771 M61 O700 85.2(2) . .
O596 M61 O700 85.3(2) . .
O728 M61 O700 73.9(2) . .
O743 M62 O742 103.9(3) . .
O743 M62 O713 101.8(3) . .
O742 M62 O713 106.7(3) . .
O743 M62 O564 96.0(3) . .
O742 M62 O564 87.6(3) . .
O713 M62 O564 153.6(2) . .
O743 M62 O596 93.7(3) . .
O742 M62 O596 152.2(3) . .
O713 M62 O596 90.2(2) . .
O564 M62 O596 69.1(2) . .
O743 M62 O645 172.1(3) . .
O742 M62 O645 83.1(3) . .
O713 M62 O645 79.3(3) . .
O564 M62 O645 80.5(3) . .
O596 M62 O645 78.5(3) . .
O744 M63 O624 104.3(4) . .
O744 M63 O651 101.0(3) . .
O624 M63 O651 106.3(3) . .
O744 M63 O560 96.2(3) . .
O624 M63 O560 88.4(3) . .
O651 M63 O560 153.6(3) . .
O744 M63 O752 92.8(3) . .
O624 M63 O752 152.9(3) . .
O651 M63 O752 90.6(2) . .
O560 M63 O752 68.6(2) . .
O744 M63 O664 171.1(3) . .
O624 M63 O664 83.5(4) . .
O651 M63 O664 80.7(3) . .
O560 M63 O664 79.4(3) . .
O752 M63 O664 78.4(3) . .
O610 M64 O560 100.4(4) . .
O610 M64 O773 100.1(3) . .
O560 M64 O773 71.6(3) . .
O610 M64 O715 93.8(3) . .
O560 M64 O715 142.7(3) . .
O773 M64 O715 72.0(3) . .
O610 M64 O752 93.9(3) . .
O560 M64 O752 71.9(3) . .
O773 M64 O752 142.7(3) . .
O715 M64 O752 141.6(3) . .
O610 M64 O762 102.0(3) . .
O560 M64 O762 137.4(2) . .
O773 M64 O762 137.5(2) . .
O715 M64 O762 70.7(2) . .
O752 M64 O762 70.8(2) . .
O610 M64 O730 176.2(3) . .
O560 M64 O730 82.7(3) . .
O773 M64 O730 82.9(3) . .
O715 M64 O730 85.0(2) . .
O752 M64 O730 84.9(2) . .
O762 M64 O730 74.2(2) . .
O780 M65 O622 104.2(4) . .
O780 M65 O661 101.2(3) . .
O622 M65 O661 106.2(3) . .
O780 M65 O773 96.4(3) . .
O622 M65 O773 88.4(3) . .
O661 M65 O773 153.3(3) . .
O780 M65 O715 92.5(3) . .
O622 M65 O715 153.1(3) . .
O661 M65 O715 90.6(2) . .
O773 M65 O715 68.6(2) . .
O780 M65 O674 170.7(3) . .
O622 M65 O674 84.0(4) . .
O661 M65 O674 80.2(3) . .
O773 M65 O674 79.3(3) . .
O715 M65 O674 78.3(3) . .
O725 M66 O757 104.1(3) . .
O725 M66 O727 101.2(3) . .
O757 M66 O727 106.8(3) . .
O725 M66 O531 95.9(3) . .
O757 M66 O531 87.6(3) . .
O727 M66 O531 154.0(2) . .
O725 M66 O611 93.5(3) . .
O757 M66 O611 152.1(3) . .
O727 M66 O611 90.4(2) . .
O531 M66 O611 69.0(2) . .
O725 M66 O629 171.9(3) . .
O757 M66 O629 83.1(3) . .
O727 M66 O629 79.8(3) . .
O531 M66 O629 80.6(3) . .
O611 M66 O629 78.4(3) . .
O698 M67 O531 100.3(3) . .
O698 M67 O747 93.1(3) . .
O531 M67 O747 143.0(2) . .
O698 M67 O778 100.4(3) . .
O531 M67 O778 71.7(2) . .
O747 M67 O778 71.9(2) . .
O698 M67 O611 93.9(3) . .
O531 M67 O611 71.9(2) . .
O747 M67 O611 141.7(2) . .
O778 M67 O611 142.8(2) . .
O698 M67 O722 102.2(3) . .
O531 M67 O722 137.6(2) . .
O747 M67 O722 70.7(2) . .
O778 M67 O722 136.9(2) . .
O611 M67 O722 71.1(2) . .
O698 M67 O756 176.3(3) . .
O531 M67 O756 82.9(2) . .
O747 M67 O756 85.4(2) . .
O778 M67 O756 82.3(2) . .
O611 M67 O756 85.3(2) . .
O722 M67 O756 74.1(2) . .
O705 M68 O695 102.4(3) . .
O705 M68 O604 101.6(3) . .
O695 M68 O604 106.3(3) . .
O705 M68 O778 97.2(3) . .
O695 M68 O778 89.0(3) . .
O604 M68 O778 152.4(2) . .
O705 M68 O747 93.6(2) . .
O695 M68 O747 154.1(3) . .
O604 M68 O747 90.1(2) . .
O778 M68 O747 68.6(2) . .
O705 M68 O602 172.7(3) . .
O695 M68 O602 84.4(3) . .
O604 M68 O602 78.9(3) . .
O778 M68 O602 79.9(3) . .
O747 M68 O602 79.1(3) . .
O694 M69 O776 103.3(3) . .
O694 M69 O539 101.1(3) . .
O776 M69 O539 106.0(3) . .
O694 M69 O530 96.6(3) . .
O776 M69 O530 88.9(3) . .
O539 M69 O530 153.3(3) . .
O694 M69 O693 93.2(3) . .
O776 M69 O693 153.5(3) . .
O539 M69 O693 90.6(2) . .
O530 M69 O693 68.5(2) . .
O694 M69 O601 171.5(3) . .
O776 M69 O601 84.2(3) . .
O539 M69 O601 80.1(3) . .
O530 M69 O601 79.6(3) . .
O693 M69 O601 78.4(3) . .
O755 M70 O530 101.1(4) . 4_565
O755 M70 O530 101.1(4) . .
O530 M70 O530 71.1(3) 4_565 .
O755 M70 O693 93.5(2) . 4_565
O530 M70 O693 71.9(2) 4_565 4_565
O530 M70 O693 142.2(2) . 4_565
O755 M70 O693 93.5(2) . .
O530 M70 O693 142.2(2) 4_565 .
O530 M70 O693 71.9(2) . .
O693 M70 O693 142.1(4) 4_565 .
O755 M70 O731 101.3(5) . .
O530 M70 O731 137.5(2) 4_565 .
O530 M70 O731 137.5(2) . .
O693 M70 O731 71.07(18) 4_565 .
O693 M70 O731 71.07(18) . .
O755 M70 O699 175.4(5) . .
O530 M70 O699 82.7(3) 4_565 .
O530 M70 O699 82.7(3) . .
O693 M70 O699 85.01(19) 4_565 .
O693 M70 O699 85.01(19) . .
O731 M70 O699 74.0(3) . .
O709 M71 O630 103.2(3) . .
O709 M71 O595 100.4(3) . .
O630 M71 O595 106.7(3) . .
O709 M71 O510 97.0(3) . .
O630 M71 O510 88.6(2) . .
O595 M71 O510 153.3(2) . .
O709 M71 O714 92.8(3) . .
O630 M71 O714 153.7(3) . .
O595 M71 O714 90.4(2) . .
O510 M71 O714 68.6(2) . .
O709 M71 O907 171.2(3) . 1_454
O630 M71 O907 85.1(3) . 1_454
O595 M71 O907 79.8(3) . 1_454
O510 M71 O907 80.0(2) . 1_454
O714 M71 O907 78.4(2) . 1_454
O702 M72 O724 100.7(3) . .
O702 M72 O510 100.5(3) . .
O724 M72 O510 72.0(2) . .
O702 M72 O707 93.3(2) . .
O724 M72 O707 71.4(2) . .
O510 M72 O707 142.7(2) . .
O702 M72 O714 93.7(3) . .
O724 M72 O714 142.8(2) . .
O510 M72 O714 71.7(2) . .
O707 M72 O714 142.1(2) . .
O702 M72 O527 101.0(3) . .
O724 M72 O527 137.4(2) . .
O510 M72 O527 137.8(2) . .
O707 M72 O527 71.1(2) . .
O714 M72 O527 71.0(2) . .
O702 M72 O582 175.5(3) . .
O724 M72 O582 82.9(2) . .
O510 M72 O582 83.1(2) . .
O707 M72 O582 85.3(2) . .
O714 M72 O582 84.9(2) . .
O527 M72 O582 74.5(2) . .
O644 M73 O637 103.6(3) . .
O644 M73 O547 100.8(3) . .
O637 M73 O547 106.0(2) . .
O644 M73 O724 95.6(2) . .
O637 M73 O724 89.5(2) . .
O547 M73 O724 153.8(2) . .
O644 M73 O707 93.9(3) . .
O637 M73 O707 153.0(3) . .
O547 M73 O707 90.3(2) . .
O724 M73 O707 68.2(2) . .
O644 M73 O901 169.8(3) . 1_454
O637 M73 O901 84.5(3) . 1_454
O547 M73 O901 82.5(3) . 1_454
O724 M73 O901 78.1(2) . 1_454
O707 M73 O901 76.4(2) . 1_454
O535 M74 O753 102.8(3) . .
O535 M74 O603 101.6(3) . .
O753 M74 O603 105.5(3) . .
O535 M74 O766 96.2(3) . .
O753 M74 O766 89.0(2) . .
O603 M74 O766 153.8(2) . .
O535 M74 O746 93.4(3) . .
O753 M74 O746 154.1(3) . .
O603 M74 O746 90.6(2) . .
O766 M74 O746 69.1(2) . .
O535 M74 O585 171.6(3) . .
O753 M74 O585 83.5(3) . .
O603 M74 O585 81.8(3) . .
O766 M74 O585 78.2(3) . .
O746 M74 O585 78.7(2) . .
O733 M75 O718 100.2(3) . .
O733 M75 O766 101.5(3) . .
O718 M75 O766 71.6(2) . .
O733 M75 O740 94.1(3) . .
O718 M75 O740 71.7(2) . .
O766 M75 O740 142.1(2) . .
O733 M75 O746 92.8(3) . .
O718 M75 O746 143.0(2) . .
O766 M75 O746 71.8(2) . .
O740 M75 O746 142.1(2) . .
O733 M75 O504 101.0(3) . .
O718 M75 O504 138.0(2) . .
O766 M75 O504 137.2(2) . .
O740 M75 O504 71.0(2) . .
O746 M75 O504 71.2(2) . .
O733 M75 O726 174.9(2) . .
O718 M75 O726 83.9(2) . .
O766 M75 O726 82.6(2) . .
O740 M75 O726 84.4(2) . .
O746 M75 O726 85.5(2) . .
O504 M75 O726 74.0(2) . .
O652 M76 O551 103.4(3) . .
O652 M76 O538 101.8(3) . .
O551 M76 O538 105.5(3) . .
O652 M76 O718 96.3(3) . .
O551 M76 O718 89.0(2) . .
O538 M76 O718 153.3(2) . .
O652 M76 O740 93.7(3) . .
O551 M76 O740 153.4(3) . .
O538 M76 O740 90.5(2) . .
O718 M76 O740 68.7(2) . .
O652 M76 O597 170.9(3) . .
O551 M76 O597 84.4(3) . .
O538 M76 O597 80.1(3) . .
O718 M76 O597 79.1(2) . .
O740 M76 O597 77.4(2) . .
O689 M77 O566 103.5(3) . .
O689 M77 O545 101.9(3) . .
O566 M77 O545 105.5(3) . .
O689 M77 O729 96.4(3) . .
O566 M77 O729 88.8(2) . .
O545 M77 O729 153.2(2) . .
O689 M77 O739 93.8(3) . .
O566 M77 O739 153.2(3) . .
O545 M77 O739 90.4(2) . .
O729 M77 O739 68.8(2) . .
O689 M77 O617 170.8(3) . .
O566 M77 O617 84.5(3) . .
O545 M77 O617 79.9(3) . .
O729 M77 O617 79.1(2) . .
O739 M77 O617 77.2(2) . .
O696 M78 O544 101.7(3) . .
O696 M78 O729 100.1(3) . .
O544 M78 O729 71.4(2) . .
O696 M78 O739 93.9(3) . .
O544 M78 O739 141.8(2) . .
O729 M78 O739 71.6(2) . .
O696 M78 O768 93.0(3) . .
O544 M78 O768 72.1(2) . .
O729 M78 O768 143.0(2) . .
O739 M78 O768 142.1(2) . .
O696 M78 O507 101.0(3) . .
O544 M78 O507 137.2(2) . .
O729 M78 O507 138.1(2) . .
O739 M78 O507 71.2(2) . .
O768 M78 O507 70.9(2) . .
O696 M78 O765 174.9(2) . .
O544 M78 O765 82.3(2) . .
O729 M78 O765 84.1(2) . .
O739 M78 O765 84.6(2) . .
O768 M78 O765 85.2(2) . .
O507 M78 O765 73.9(2) . .
O586 M79 O774 102.7(3) . .
O586 M79 O574 101.3(3) . .
O774 M79 O574 105.6(3) . .
O586 M79 O544 96.3(3) . .
O774 M79 O544 88.9(2) . .
O574 M79 O544 154.0(2) . .
O586 M79 O768 93.4(3) . .
O774 M79 O768 154.1(3) . .
O574 M79 O768 90.7(2) . .
O544 M79 O768 69.0(2) . .
O586 M79 O587 171.6(3) . .
O774 M79 O587 83.7(3) . .
O574 M79 O587 82.1(3) . .
O544 M79 O587 78.2(3) . .
O768 M79 O587 78.7(2) . .
O625 M80 O592 103.3(3) . .
O625 M80 O608 100.8(3) . .
O592 M80 O608 106.1(2) . .
O625 M80 O761 95.5(2) . .
O592 M80 O761 89.5(2) . .
O608 M80 O761 154.0(2) . .
O625 M80 O719 94.1(3) . .
O592 M80 O719 153.0(3) . .
O608 M80 O719 90.4(2) . .
O761 M80 O719 68.2(2) . .
O625 M80 O902 170.3(3) . 1_556
O592 M80 O902 84.3(3) . 1_556
O608 M80 O902 82.7(3) . 1_556
O761 M80 O902 78.3(2) . 1_556
O719 M80 O902 76.7(2) . 1_556
O697 M81 O761 101.1(3) . .
O697 M81 O525 101.1(3) . .
O761 M81 O525 72.0(2) . .
O697 M81 O735 93.5(3) . .
O761 M81 O735 142.8(2) . .
O525 M81 O735 71.8(2) . .
O697 M81 O719 93.3(3) . .
O761 M81 O719 71.4(2) . .
O525 M81 O719 142.6(2) . .
O735 M81 O719 142.1(2) . .
O697 M81 O522 100.5(3) . .
O761 M81 O522 137.5(2) . .
O525 M81 O522 137.7(2) . .
O735 M81 O522 70.9(2) . .
O719 M81 O522 71.1(2) . .
O697 M81 O656 175.0(3) . .
O761 M81 O656 83.0(2) . .
O525 M81 O656 83.0(2) . .
O735 M81 O656 84.9(2) . .
O719 M81 O656 85.1(2) . .
O522 M81 O656 74.5(2) . .
O712 M82 O682 103.4(3) . .
O712 M82 O647 100.4(3) . .
O682 M82 O647 106.6(3) . .
O712 M82 O525 96.8(3) . .
O682 M82 O525 88.4(2) . .
O647 M82 O525 153.7(2) . .
O712 M82 O735 92.7(3) . .
O682 M82 O735 153.6(3) . .
O647 M82 O735 90.6(2) . .
O525 M82 O735 68.7(2) . .
O712 M82 O904 171.0(3) . 1_556
O682 M82 O904 85.1(3) . 1_556
O647 M82 O904 79.8(3) . 1_556
O525 M82 O904 80.1(2) . 1_556
O735 M82 O904 78.3(2) . 1_556
O687 M83 O769 105.1(4) . .
O687 M83 O758 106.85(19) . .
O769 M83 O758 96.9(2) . .
O687 M83 O758 106.85(19) . 4_565
O769 M83 O758 96.9(2) . 4_565
O758 M83 O758 138.6(3) . 4_565
O687 M83 O502 97.0(4) . .
O769 M83 O502 157.9(4) . .
O758 M83 O502 76.30(19) . .
O758 M83 O502 76.30(19) 4_565 .
O690 M84 O582 104.5(3) . .
O690 M84 O515 106.8(3) . .
O582 M84 O515 97.7(2) . .
O690 M84 O584 105.9(3) . .
O582 M84 O584 97.2(2) . .
O515 M84 O584 139.1(2) . .
O690 M84 O767 97.0(3) . .
O582 M84 O767 158.5(2) . .
O515 M84 O767 76.8(2) . .
O584 M84 O767 75.6(2) . .
O690 M84 O527 177.2(3) . .
O582 M84 O527 72.8(2) . .
O515 M84 O527 74.0(2) . .
O584 M84 O527 74.4(2) . .
O767 M84 O527 85.8(2) . .
O750 M85 O700 104.2(3) . .
O750 M85 O506 106.7(3) . .
O700 M85 O506 96.9(2) . .
O750 M85 O588 106.4(3) . .
O700 M85 O588 97.5(3) . .
O506 M85 O588 139.1(2) . .
O750 M85 O517 97.5(3) . .
O700 M85 O517 158.4(2) . .
O506 M85 O517 76.8(2) . .
O588 M85 O517 75.7(2) . .
O750 M85 O728 177.0(3) . .
O700 M85 O728 72.9(2) . .
O506 M85 O728 74.4(2) . .
O588 M85 O728 73.8(2) . .
O517 M85 O728 85.5(2) . .
O555 M86 O726 104.2(3) . .
O555 M86 O649 106.0(3) . .
O726 M86 O649 97.3(2) . .
O555 M86 O672 107.4(3) . .
O726 M86 O672 96.9(2) . .
O649 M86 O672 139.0(2) . .
O555 M86 O666 97.3(3) . .
O726 M86 O666 158.5(2) . .
O649 M86 O666 76.6(2) . .
O672 M86 O666 76.2(2) . .
O555 M86 O504 177.1(3) . .
O726 M86 O504 72.9(2) . .
O649 M86 O504 74.3(2) . .
O672 M86 O504 73.6(2) . .
O666 M86 O504 85.6(2) . .
O676 M87 O730 104.2(3) . .
O676 M87 O662 106.3(3) . .
O730 M87 O662 97.7(3) . .
O676 M87 O688 106.8(3) . .
O730 M87 O688 97.4(3) . .
O662 M87 O688 138.7(2) . .
O676 M87 O623 97.9(3) . .
O730 M87 O623 157.9(2) . .
O662 M87 O623 75.7(2) . .
O688 M87 O623 76.0(2) . .
O676 M87 O762 176.6(3) . .
O730 M87 O762 72.4(2) . .
O662 M87 O762 74.4(2) . .
O688 M87 O762 74.0(2) . .
O623 M87 O762 85.5(2) . .
O541 M88 O765 104.0(3) . .
O541 M88 O677 106.6(3) . .
O765 M88 O677 97.5(2) . .
O541 M88 O675 106.8(3) . .
O765 M88 O675 97.0(2) . .
O677 M88 O675 139.0(2) . .
O541 M88 O692 97.4(3) . .
O765 M88 O692 158.6(2) . .
O677 M88 O692 76.5(2) . .
O675 M88 O692 76.1(2) . .
O541 M88 O507 177.0(3) . .
O765 M88 O507 73.0(2) . .
O677 M88 O507 74.2(2) . .
O675 M88 O507 73.7(2) . .
O692 M88 O507 85.6(2) . .
O748 M89 O756 104.3(3) . .
O748 M89 O501 106.6(3) . .
O756 M89 O501 97.0(2) . .
O748 M89 O598 106.6(3) . .
O756 M89 O598 97.3(3) . .
O501 M89 O598 139.1(2) . .
O748 M89 O520 97.5(3) . .
O756 M89 O520 158.2(2) . .
O501 M89 O520 76.8(2) . .
O598 M89 O520 75.8(2) . .
O748 M89 O722 177.1(3) . .
O756 M89 O722 72.8(2) . .
O501 M89 O722 74.4(2) . .
O598 M89 O722 73.7(2) . .
O520 M89 O722 85.4(2) . .
O701 M90 O656 104.2(3) . .
O701 M90 O563 107.0(3) . .
O656 M90 O563 97.6(2) . .
O701 M90 O628 105.9(3) . .
O656 M90 O628 97.0(2) . .
O563 M90 O628 139.2(2) . .
O701 M90 O764 97.2(3) . .
O656 M90 O764 158.6(2) . .
O563 M90 O764 76.9(2) . .
O628 M90 O764 75.8(2) . .
O701 M90 O522 177.0(3) . .
O656 M90 O522 72.9(2) . .
O563 M90 O522 74.2(2) . .
O628 M90 O522 74.2(2) . .
O764 M90 O522 85.7(2) . .
O658 M91 O699 105.3(4) . .
O658 M91 O721 106.69(18) . 4_565
O699 M91 O721 97.0(2) . 4_565
O658 M91 O721 106.69(19) . .
O699 M91 O721 97.0(2) . .
O721 M91 O721 138.7(3) 4_565 .
O658 M91 O514 97.0(4) . .
O699 M91 O514 157.7(4) . .
O721 M91 O514 76.21(19) 4_565 .
O721 M91 O514 76.21(19) . .
M1A O11 M1B 2.0(5) . .
M2A O21 M2B 4.2(2) . .
M2B O22 M2A 5.1(3) . .
M3A O31 M3B 1.5(4) . .
M3B O32 M3A 3.6(4) . .
M5A O51 M5B 2.9(2) . .
M5B O52 M5A 3.3(3) . .
M6A O61 M6B 3.6(3) . .
M6B O62 M6A 2.6(3) . .
M7B O72 M7A 3.6(3) . .
M8A O81 M8B 3.0(4) . .
M8B O82 M8A 2.6(3) . .
M9A O91 M9B 3.0(2) . .
M9B O92 M9A 3.1(3) . .
M10A O101 M10B 1.89(19) . .
M12A O121 M12B 4.2(2) . .
M12B O122 M12A 5.2(3) . .
M11A O123 M11B 1.5(4) . .
M14A O211 M14B 1.8(2) . .
M14B O212 M14A 3.59(19) . .
M15A O221 M15B 1.2(4) . .
M15B O222 M15A 1.2(7) . .
M17A O241 M17B 3.0(2) . .
M17B O242 M17A 2.6(2) . .
M19A O261 M19B 1.2(6) . .
M20A O271 M20B 1.1(6) . .
M21A O281 M21B 0.5(2) . .
M21B O282 M21A 2.5(2) . .
M22A O291 M22B 2.9(2) . .
M22B O292 M22A 2.8(2) . .
M25A O321 M25B 1.8(2) . .
M25B O322 M25A 3.4(2) . .
M89 O501 M53 103.2(2) . .
M89 O501 M37 109.0(2) . .
M53 O501 M37 88.68(17) . .
M42 O502 M42 136.9(4) . 4_565
M42 O502 M83 110.2(2) . .
M42 O502 M83 110.2(2) 4_565 .
M7A O503 M7B 27.0(4) . .
M7A O503 M8A 155.4(8) . .
M7B O503 M8A 157.5(7) . .
M7A O503 M8B 157.9(6) . .
M7B O503 M8B 140.3(10) . .
M8A O503 M8B 21.58(19) . .
M48 O504 M47 138.9(3) . .
M48 O504 M75 104.0(2) . .
M47 O504 M75 103.8(2) . .
M48 O504 M86 103.0(2) . .
M47 O504 M86 103.6(2) . .
M75 O504 M86 95.89(19) . .
M7A O505 M7B 27.0(4) . .
M7A O505 M6A 157.9(6) . .
M7B O505 M6A 154.7(8) . .
M7A O505 M6B 155.8(6) . .
M7B O505 M6B 136.7(9) . .
M6A O505 M6B 20.7(2) . .
M85 O506 M46 103.1(2) . .
M85 O506 M30 109.0(2) . .
M46 O506 M30 88.79(17) . .
M51 O507 M52 138.8(3) . .
M51 O507 M78 103.8(2) . .
M52 O507 M78 103.9(2) . .
M51 O507 M88 103.2(2) . .
M52 O507 M88 103.7(2) . .
M78 O507 M88 95.95(19) . .
M5A O508 M6B 141.6(7) . .
M5A O508 M6A 140.6(5) . .
M6B O508 M6A 22.1(2) . .
M5A O508 M5B 23.0(3) . .
M6B O508 M5B 128.8(7) . .
M6A O508 M5B 139.9(6) . .
M48 O509 M49 158.7(3) . .
M72 O510 M15B 108.4(4) . .
M72 O510 M15A 108.3(2) . .
M15B O510 M15A 18(2) . .
M72 O510 M71 110.4(3) . .
M15B O510 M71 134.0(13) . .
M15A O510 M71 140.8(3) . .
M4A O511 M4B 1.3(2) . .
M51 O512 M50 158.7(3) . .
M57 O514 M57 137.2(4) 4_565 .
M57 O514 M91 110.1(2) 4_565 .
M57 O514 M91 110.1(2) . .
M84 O515 M28 103.0(2) . .
M84 O515 M44 109.1(3) . .
M28 O515 M44 89.10(18) . .
M9A O516 M8B 140.9(6) . .
M9A O516 M9B 22.6(3) . .
M8B O516 M9B 129.4(7) . .
M9A O516 M8A 140.3(5) . .
M8B O516 M8A 22.90(19) . .
M9B O516 M8A 141.4(6) . .
M45 O517 M46 138.6(3) . .
M45 O517 M85 110.2(2) . .
M46 O517 M85 108.2(2) . .
M43 O518 M42 158.8(3) . .
M54 O520 M53 138.4(3) . .
M54 O520 M89 110.3(2) . .
M53 O520 M89 108.4(2) . .
M12B O521 M11B 141.6(7) . .
M12B O521 M11A 145.4(6) . .
M11B O521 M11A 12.6(12) . .
M12B O521 M12A 20.2(5) . .
M11B O521 M12A 142.7(5) . .
M11A O521 M12A 139.3(8) . .
M56 O522 M55 139.8(3) . .
M56 O522 M81 104.0(2) . .
M55 O522 M81 103.9(2) . .
M56 O522 M90 102.9(2) . .
M55 O522 M90 102.6(2) . .
M81 O522 M90 95.3(2) . .
M55 O524 M54 158.7(3) . .
M81 O525 M24B 108.3(4) . .
M81 O525 M24A 108.3(2) . .
M24B O525 M24A 19.1(17) . .
M81 O525 M82 110.2(3) . .
M24B O525 M82 133.9(12) . .
M24A O525 M82 141.2(3) . .
M34 O526 M35 158.2(4) . .
M44 O527 M43 139.6(3) . .
M44 O527 M72 104.1(3) . .
M43 O527 M72 103.8(2) . .
M44 O527 M84 102.9(2) . .
M43 O527 M84 103.0(2) . .
M72 O527 M84 95.5(2) . .
M2A O528 M2B 21.3(4) . .
M29 O529 M28 158.8(3) . .
M70 O530 M13A 108.5(3) . .
M70 O530 M13B 110.3(4) . .
M13A O530 M13B 7.9(12) . .
M70 O530 M69 110.1(3) . .
M13A O530 M69 141.2(3) . .
M13B O530 M69 137.8(6) . .
M67 O531 M10B 108.5(3) . .
M67 O531 M66 110.3(3) . .
M10B O531 M66 134.6(4) . .
M67 O531 M10A 108.8(3) . .
M10B O531 M10A 17.17(17) . .
M66 O531 M10A 140.5(3) . .
M47 O532 M31 122.4(3) . .
M3A O533 M3B 12.2(9) . .
M58 O534 M1A 108.3(3) . .
M58 O534 M1B 109.8(3) . .
M1A O534 M1B 6.0(8) . .
M58 O534 M59 110.0(3) . .
M1A O534 M59 141.5(4) . .
M1B O534 M59 138.9(5) . .
M5B O536 M5A 24.9(3) . .
M6A O537 M6B 23.9(3) . .
M76 O538 M49 146.8(3) . .
M69 O539 M40 146.4(3) . .
M8B O540 M8A 24.8(2) . .
M33 O542 M49 122.8(3) . .
M9A O543 M9B 24.8(3) . .
M78 O544 M21A 109.1(3) . .
M78 O544 M79 110.1(2) . .
M21A O544 M79 140.7(3) . .
M78 O544 M21B 110.0(3) . .
M21A O544 M21B 17.6(6) . .
M79 O544 M21B 134.6(5) . .
M77 O545 M50 146.6(3) . .
M11A O546 M11B 13.6(13) . .
M73 O547 M45 147.9(3) . .
M41 O548 M57 122.5(3) . .
M12A O549 M12B 21.0(4) . .
M38 O550 M39 159.1(3) . .
M76 O551 M19A 156.1(4) . .
M76 O551 M19B 146.7(4) . .
M19A O551 M19B 21.8(5) . .
M61 O552 M4B 108.5(3) . .
M61 O552 M4A 109.0(3) . .
M4B O552 M4A 16.54(15) . .
M61 O552 M60 109.9(3) . .
M4B O552 M60 135.6(3) . .
M4A O552 M60 140.7(3) . .
M56 O553 M57 158.7(3) . .
M14B O557 M14A 28.46(17) . .
M26 O558 M42 122.6(3) . .
M52 O559 M36 122.6(3) . .
M64 O560 M7A 108.9(3) . .
M64 O560 M63 110.5(3) . .
M7A O560 M63 140.3(3) . .
M64 O560 M7B 109.1(3) . .
M7A O560 M7B 23.2(4) . .
M63 O560 M7B 130.6(5) . .
M17B O562 M17A 30.03(17) . .
M90 O563 M39 102.9(2) . .
M90 O563 M55 109.0(3) . .
M39 O563 M55 89.09(18) . .
M61 O564 M4B 109.0(3) . .
M61 O564 M62 110.2(3) . .
M4B O564 M62 135.3(4) . .
M61 O564 M4A 108.9(3) . .
M4B O564 M4A 16.47(15) . .
M62 O564 M4A 140.6(3) . .
M33 O565 M32 158.1(4) . .
M77 O566 M20A 156.3(4) . .
M77 O566 M20B 146.5(4) . .
M20A O566 M20B 21.9(6) . .
M19B O567 M19A 24.8(4) . .
M20B O568 M20A 25.0(5) . .
M24B O569 M24A 21.9(19) . .
M24B O569 M25B 139.1(19) . .
M24A O569 M25B 156.0(5) . .
M24B O569 M25A 156.7(11) . .
M24A O569 M25A 156.7(5) . .
M25B O569 M25A 24.39(10) . .
M22B O571 M22A 29.90(16) . .
M79 O574 M53 145.6(3) . .
M10A O575 M10B 19.57(16) . .
M10A O575 M11A 160.1(5) . .
M10B O575 M11A 150.5(12) . .
M10A O575 M11B 156.2(5) . .
M10B O575 M11B 141.4(7) . .
M11A O575 M11B 11.3(12) . .
M23A O576 M23B 29.1(12) . .
M44 O578 M45 158.3(3) . .
M25B O579 M25A 28.06(17) . .
M25A O580 M25A 134.7(7) . 4_565
M25A O580 M25B 26.38(10) . .
M25A O580 M25B 143.4(6) 4_565 .
M25A O580 M25B 143.4(6) . 4_565
M25A O580 M25B 26.38(10) 4_565 4_565
M25B O580 M25B 134.0(7) . 4_565
M84 O582 M72 117.2(3) . .
M15B O583 M15A 20(2) . .
M15B O583 M14B 141(2) . .
M15A O583 M14B 156.5(5) . .
M15B O583 M14A 157.7(10) . .
M15A O583 M14A 156.4(5) . .
M14B O583 M14A 24.44(10) . .
M84 O584 M27 103.2(2) . .
M84 O584 M43 108.4(2) . .
M27 O584 M43 89.28(18) . .
M85 O588 M45 103.0(2) . .
M85 O588 M29 108.1(2) . .
M45 O588 M29 88.58(16) . .
M34 O590 M50 122.8(3) . .
M18B O591 M18A 19.7(9) . .
M18B O591 M17B 146.7(11) . .
M18A O591 M17B 157.6(4) . .
M18B O591 M17A 158.5(4) . .
M18A O591 M17A 149.9(5) . .
M17B O591 M17A 25.96(11) . .
M80 O592 M23A 141.8(3) . .
M80 O592 M23B 154.9(8) . .
M23A O592 M23B 22.5(11) . .
M14A O594 M14A 134.2(7) . 4_565
M14A O594 M14B 26.49(10) . .
M14A O594 M14B 143.4(6) 4_565 .
M14A O594 M14B 143.4(6) . 4_565
M14A O594 M14B 26.49(10) 4_565 4_565
M14B O594 M14B 134.3(8) . 4_565
M71 O595 M42 147.1(3) . .
M30 O596 M61 109.5(2) . .
M30 O596 M62 141.0(3) . .
M61 O596 M62 108.2(2) . .
M89 O598 M54 102.8(2) . .
M89 O598 M38 108.2(2) . .
M54 O598 M38 88.62(16) . .
M13B O599 M13A 8.8(14) . .
M13B O599 M12A 160.8(7) . .
M13A O599 M12A 159.6(5) . .
M13B O599 M12B 147.6(13) . .
M13A O599 M12B 151.8(8) . .
M12A O599 M12B 18.2(3) . .
M74 O603 M46 145.6(3) . .
M68 O604 M39 146.3(3) . .
M21B O605 M21A 20.4(8) . .
M21B O605 M22B 146.2(10) . .
M21A O605 M22B 157.5(4) . .
M21B O605 M22A 158.5(4) . .
M21A O605 M22A 149.8(5) . .
M22B O605 M22A 26.02(11) . .
M1B O606 M1A 6.5(9) . .
M1B O606 M2A 160.6(6) . .
M1A O606 M2A 159.2(5) . .
M1B O606 M2B 148.5(10) . .
M1A O606 M2B 151.3(7) . .
M2A O606 M2B 18.3(3) . .
M52 O607 M53 159.0(3) . .
M80 O608 M54 147.9(3) . .
M37 O611 M67 109.7(2) . .
M37 O611 M66 140.6(3) . .
M67 O611 M66 108.4(2) . .
M23B O618 M23A 5(2) . .
M47 O619 M46 159.0(3) . .
M24A O620 M24B 1.2(4) . .
M60 O621 M28 146.4(3) . .
M65 O622 M8B 145.6(6) . .
M65 O622 M8A 156.7(4) . .
M8B O622 M8A 20.00(18) . .
M49 O623 M50 137.1(3) . .
M49 O623 M87 110.1(3) . .
M50 O623 M87 110.0(3) . .
M63 O624 M6B 143.0(6) . .
M63 O624 M6A 155.3(5) . .
M6B O624 M6A 19.28(18) . .
M10A O626 M10B 19.96(17) . .
M10A O626 M9B 159.2(5) . .
M10B O626 M9B 146.8(8) . .
M10A O626 M9A 153.6(7) . .
M10B O626 M9A 157.5(5) . .
M9B O626 M9A 21.3(2) . .
M90 O628 M40 103.0(2) . .
M90 O628 M56 108.7(2) . .
M40 O628 M56 89.12(18) . .
M71 O630 M14A 157.4(3) . .
M71 O630 M14B 141.8(4) . .
M14A O630 M14B 22.72(10) . .
M18B O633 M18A 2.5(2) . .
M38 O634 M54 123.0(3) . .
M73 O637 M16 141.8(3) . .
M56 O638 M40 122.6(3) . .
M13B O639 M13A 2.8(6) . .
M43 O640 M27 122.6(3) . .
M1B O641 M1A 2.2(4) . .
M4B O642 M4A 0.7(2) . .
M4B O646 M4A 19.15(18) . .
M4B O646 M5B 149.0(7) . .
M4A O646 M5B 159.5(4) . .
M4B O646 M5A 158.0(4) . .
M4A O646 M5A 152.0(8) . .
M5B O646 M5A 21.5(2) . .
M82 O647 M57 146.8(3) . .
M86 O649 M32 102.8(2) . .
M86 O649 M48 108.6(2) . .
M32 O649 M48 89.04(17) . .
M23A O650 M22A 144.0(4) . .
M23A O650 M22B 131.2(5) . .
M22A O650 M22B 27.79(13) . .
M23A O650 M23B 25.8(11) . .
M22A O650 M23B 135.6(15) . .
M22B O650 M23B 140.9(18) . .
M63 O651 M32 146.6(4) . .
M16 O653 M17A 143.9(4) . .
M16 O653 M17B 131.5(5) . .
M17A O653 M17B 27.71(13) . .
M90 O656 M81 117.4(3) . .
M11B O659 M11A 3.7(4) . .
M65 O661 M35 146.2(4) . .
M87 O662 M49 103.5(2) . .
M87 O662 M33 108.4(3) . .
M49 O662 M33 88.99(18) . .
M32 O666 M31 138.4(3) . .
M32 O666 M86 109.3(3) . .
M31 O666 M86 109.6(2) . .
M18A O667 M18B 0.8(2) . .
M37 O668 M53 123.0(3) . .
M2B O669 M3B 141.4(6) . .
M2B O669 M3A 145.4(6) . .
M3B O669 M3A 11.4(8) . .
M2B O669 M2A 20.5(5) . .
M3B O669 M2A 142.4(5) . .
M3A O669 M2A 139.8(6) . .
M30 O671 M31 158.6(3) . .
M86 O672 M31 103.0(2) . .
M86 O672 M47 109.4(2) . .
M31 O672 M47 89.15(17) . .
M13A O673 M13B 2.2(6) . .
M88 O675 M36 103.1(2) . .
M88 O675 M52 109.2(2) . .
M36 O675 M52 89.17(17) . .
M88 O677 M35 102.8(2) . .
M88 O677 M51 108.7(3) . .
M35 O677 M51 89.17(17) . .
M37 O679 M36 159.0(3) . .
M30 O681 M46 123.1(3) . .
M82 O682 M25A 157.4(4) . .
M82 O682 M25B 141.8(4) . .
M25A O682 M25B 22.59(9) . .
M51 O683 M35 122.4(3) . .
M48 O684 M32 122.4(3) . .
M29 O685 M45 123.2(3) . .
M87 O688 M50 103.3(3) . .
M87 O688 M34 108.8(3) . .
M50 O688 M34 89.06(18) . .
M35 O692 M36 138.4(3) . .
M35 O692 M88 109.3(2) . .
M36 O692 M88 109.6(3) . .
M41 O693 M70 109.4(3) . .
M41 O693 M69 139.8(3) . .
M70 O693 M69 108.4(3) . .
M68 O695 M11A 148.8(9) . .
M68 O695 M11B 141.6(4) . .
M11A O695 M11B 10.7(11) . .
M91 O699 M70 118.3(4) . .
M85 O700 M61 117.5(3) . .
M55 O703 M39 123.0(3) . .
M44 O704 M28 123.0(3) . .
M19B O706 M20B 135.7(5) . .
M19B O706 M19A 24.2(5) . .
M20B O706 M19A 148.5(6) . .
M19B O706 M20A 148.3(6) . .
M20B O706 M20A 24.3(6) . .
M19A O706 M20A 144.3(7) . .
M44 O707 M72 109.2(2) . .
M44 O707 M73 140.5(3) . .
M72 O707 M73 108.8(2) . .
M62 O713 M31 145.8(4) . .
M43 O714 M72 109.5(2) . .
M43 O714 M71 140.5(3) . .
M72 O714 M71 108.3(2) . .
M34 O715 M64 109.4(3) . .
M34 O715 M65 140.9(3) . .
M64 O715 M65 108.2(3) . .
M18A O716 M18B 19.8(9) . .
M18A O716 M19B 159.3(4) . .
M18B O716 M19B 151.2(10) . .
M18A O716 M19A 148.7(8) . .
M18B O716 M19A 158.7(6) . .
M19B O716 M19A 22.9(5) . .
M26 O717 M27 159.0(4) . .
M75 O718 M18A 109.0(3) . .
M75 O718 M76 110.3(3) . .
M18A O718 M76 140.1(3) . .
M75 O718 M18B 109.0(3) . .
M18A O718 M18B 16.8(7) . .
M76 O718 M18B 133.7(6) . .
M55 O719 M81 109.4(2) . .
M55 O719 M80 140.4(3) . .
M81 O719 M80 108.7(2) . .
M91 O721 M57 102.9(2) . .
M91 O721 M41 109.3(2) . .
M57 O721 M41 89.22(18) . .
M38 O722 M37 138.4(3) . .
M38 O722 M67 103.8(2) . .
M37 O722 M67 103.7(2) . .
M38 O722 M89 104.6(2) . .
M37 O722 M89 103.1(2) . .
M67 O722 M89 95.53(18) . .
M72 O724 M15B 108.7(4) . .
M72 O724 M15A 108.9(2) . .
M15B O724 M15A 18(2) . .
M72 O724 M73 111.0(2) . .
M15B O724 M73 134.5(10) . .
M15A O724 M73 139.9(3) . .
M86 O726 M75 117.3(3) . .
M66 O727 M36 146.2(3) . .
M29 O728 M30 138.1(3) . .
M29 O728 M61 104.1(2) . .
M30 O728 M61 103.6(2) . .
M29 O728 M85 104.7(2) . .
M30 O728 M85 103.1(2) . .
M61 O728 M85 95.68(18) . .
M78 O729 M21A 109.0(3) . .
M78 O729 M77 110.1(3) . .
M21A O729 M77 140.2(3) . .
M78 O729 M21B 109.0(3) . .
M21A O729 M21B 17.5(6) . .
M77 O729 M21B 133.2(5) . .
M87 O730 M64 117.3(3) . .
M41 O731 M41 139.7(4) 4_565 .
M41 O731 M70 104.1(3) 4_565 .
M41 O731 M70 104.1(3) . .
M56 O735 M81 109.5(2) . .
M56 O735 M82 140.3(3) . .
M81 O735 M82 108.5(2) . .
M15A O737 M15B 20(2) . .
M15A O737 M16 158.8(4) . .
M15B O737 M16 146.6(18) . .
M21A O738 M21B 20.6(7) . .
M21A O738 M20B 159.6(4) . .
M21B O738 M20B 150.2(9) . .
M21A O738 M20A 149.4(8) . .
M21B O738 M20A 159.1(5) . .
M20B O738 M20A 23.0(5) . .
M51 O739 M78 109.0(2) . .
M51 O739 M77 141.0(3) . .
M78 O739 M77 108.8(2) . .
M48 O740 M75 109.2(2) . .
M48 O740 M76 141.0(3) . .
M75 O740 M76 108.7(2) . .
M62 O742 M5A 157.6(5) . .
M62 O742 M5B 143.6(6) . .
M5A O742 M5B 20.2(2) . .
M47 O746 M75 109.1(2) . .
M47 O746 M74 140.8(3) . .
M75 O746 M74 108.3(2) . .
M38 O747 M67 109.0(2) . .
M38 O747 M68 140.4(3) . .
M67 O747 M68 108.6(2) . .
M24A O751 M24B 21.7(18) . .
M24A O751 M23B 155.6(17) . .
M24B O751 M23B 162.7(16) . .
M24A O751 M23A 157.9(4) . .
M24B O751 M23A 144.2(16) . .
M23B O751 M23A 25.1(10) . .
M33 O752 M64 109.3(3) . .
M33 O752 M63 140.9(3) . .
M64 O752 M63 108.3(3) . .
M74 O753 M17B 145.5(4) . .
M74 O753 M17A 158.0(3) . .
M17B O753 M17A 24.88(10) . .
M26 O754 M26 139.8(4) . 4_565
M26 O754 M58 104.1(3) . .
M26 O754 M58 104.1(3) 4_565 .
M89 O756 M67 117.5(2) . .
M66 O757 M9A 157.2(5) . .
M66 O757 M9B 143.3(6) . .
M9A O757 M9B 20.1(2) . .
M83 O758 M42 102.8(2) . .
M83 O758 M26 109.4(2) . .
M42 O758 M26 89.28(19) . .
M81 O761 M24B 108.5(5) . .
M81 O761 M80 111.1(3) . .
M24B O761 M80 133.9(8) . .
M81 O761 M24A 108.7(2) . .
M24B O761 M24A 19.0(16) . .
M80 O761 M24A 140.0(3) . .
M34 O762 M33 138.7(3) . .
M34 O762 M64 103.7(3) . .
M33 O762 M64 103.7(3) . .
M34 O762 M87 103.6(2) . .
M33 O762 M87 103.5(2) . .
M64 O762 M87 96.1(2) . .
M60 O763 M3A 147.9(6) . .
M60 O763 M3B 141.3(4) . .
M3A O763 M3B 9.6(7) . .
M40 O764 M39 138.1(3) . .
M40 O764 M90 110.4(2) . .
M39 O764 M90 108.7(3) . .
M88 O765 M78 117.2(3) . .
M75 O766 M18A 108.7(3) . .
M75 O766 M74 110.2(2) . .
M18A O766 M74 141.0(3) . .
M75 O766 M18B 109.8(3) . .
M18A O766 M18B 16.9(7) . .
M74 O766 M18B 134.9(6) . .
M27 O767 M28 137.9(3) . .
M27 O767 M84 110.4(2) . .
M28 O767 M84 108.9(3) . .
M52 O768 M78 109.4(2) . .
M52 O768 M79 140.7(3) . .
M78 O768 M79 108.3(2) . .
M83 O769 M58 118.0(4) . .
M4B O770 M4A 18.86(17) . .
M4B O770 M3A 151.5(8) . .
M4A O770 M3A 159.7(4) . .
M4B O770 M3B 143.7(6) . .
M4A O770 M3B 157.1(5) . .
M3A O770 M3B 10.1(8) . .
M29 O771 M61 109.1(2) . .
M29 O771 M60 140.6(3) . .
M61 O771 M60 108.4(2) . .
M41 O772 M40 158.6(4) . .
M64 O773 M7A 108.9(3) . .
M64 O773 M65 110.4(3) . .
M7A O773 M65 140.2(4) . .
M64 O773 M7B 109.0(3) . .
M7A O773 M7B 23.2(4) . .
M65 O773 M7B 130.5(5) . .
M79 O774 M22B 145.8(4) . .
M79 O774 M22A 158.3(4) . .
M22B O774 M22A 24.93(10) . .
M26 O775 M58 109.6(3) . .
M26 O775 M59 140.0(3) . .
M58 O775 M59 108.0(3) . .
M69 O776 M12B 139.8(8) . .
M69 O776 M12A 151.8(4) . .
M12B O776 M12A 17.2(4) . .
M59 O777 M2B 139.7(8) . .
M59 O777 M2A 152.1(4) . .
M2B O777 M2A 17.4(4) . .
M67 O778 M10B 108.0(3) . .
M67 O778 M10A 109.1(3) . .
M10B O778 M10A 17.21(16) . .
M67 O778 M68 110.0(3) . .
M10B O778 M68 134.7(4) . .
M10A O778 M68 140.3(3) . .
M59 O779 M27 146.3(3) . .
M10B O903 M10A 0.4(2) . .
M24B O906 M24A 1.1(6) . .

loop_
_geom_bond_atom_site_label_1
_geom_bond_atom_site_label_2
_geom_bond_distance
_geom_bond_site_symmetry_2
M1A O11 1.670(13) .
M1A O606 1.818(8) 4_565
M1A O606 1.818(8) .
M1A O534 2.033(7) .
M1A O534 2.033(7) 4_565
M1A O641 2.414(11) .
M1B O606 1.746(11) 4_565
M1B O606 1.746(11) .
M1B O11 1.88(3) .
M1B O534 2.064(12) .
M1B O534 2.064(12) 4_565
M1B O641 2.22(3) .
M2A O528 1.702(10) .
M2A O21 1.73(2) .
M2A O669 1.890(10) .
M2A O606 1.984(7) .
M2A O777 2.201(8) .
M2A O22 2.22(2) .
M2B O22 1.58(3) .
M2B O669 1.810(10) .
M2B O528 1.822(16) .
M2B O606 2.106(12) .
M2B O777 2.163(9) .
M2B O21 2.37(3) .
M3A O533 1.735(10) .
M3A O669 1.863(10) .
M3A O31 1.95(3) .
M3A O770 1.964(9) .
M3A O32 1.96(3) .
M3A O763 2.144(9) .
M3B O32 1.605(11) .
M3B O533 1.738(11) .
M3B O669 1.845(11) .
M3B O770 2.063(10) .
M3B O763 2.211(9) .
M3B O31 2.315(11) .
M4A O511 1.689(14) .
M4A O646 1.776(8) .
M4A O770 1.800(7) .
M4A O552 2.056(6) .
M4A O564 2.071(6) .
M4A O642 2.341(14) .
M4B O642 1.752(18) .
M4B O646 1.771(8) .
M4B O770 1.801(8) .
M4B O564 2.044(6) .
M4B O552 2.045(6) .
M4B O511 2.278(18) .
M5A O51 1.61(3) .
M5A O536 1.771(14) .
M5A O508 1.838(9) .
M5A O646 2.050(9) .
M5A O742 2.124(7) .
M5A O52 2.32(3) .
M5B O52 1.57(2) .
M5B O536 1.739(12) .
M5B O508 1.926(11) .
M5B O646 1.996(7) .
M5B O742 2.172(7) .
M5B O51 2.36(3) .
M6A O61 1.65(3) .
M6A O537 1.721(12) .
M6A O508 1.897(9) .
M6A O505 1.991(8) .
M6A O624 2.180(8) .
M6A O62 2.25(3) .
M6B O62 1.53(3) .
M6B O537 1.769(12) .
M6B O508 1.875(9) .
M6B O505 2.036(9) .
M6B O624 2.142(9) .
M6B O61 2.37(2) .
M7A O71 1.739(14) .
M7A O503 1.772(8) .
M7A O505 1.772(8) .
M7A O773 2.046(7) .
M7A O560 2.049(7) .
M7A O72 2.306(13) .
M7B O72 1.47(2) .
M7B O503 1.824(12) .
M7B O505 1.828(12) .
M7B O773 2.124(10) .
M7B O560 2.123(10) .
M8A O81 1.52(3) .
M8A O540 1.770(17) .
M8A O516 1.921(11) .
M8A O503 2.008(9) .
M8A O622 2.186(9) .
M8A O82 2.40(3) .
M8B O82 1.65(3) .
M8B O540 1.739(12) .
M8B O516 1.861(9) .
M8B O503 2.016(9) .
M8B O622 2.144(8) .
M8B O81 2.27(3) .
M9A O91 1.62(3) .
M9A O543 1.751(13) .
M9A O516 1.844(9) .
M9A O626 2.052(9) .
M9A O757 2.124(7) .
M9A O92 2.28(3) .
M9B O92 1.54(2) .
M9B O543 1.741(12) .
M9B O516 1.942(11) .
M9B O626 2.001(8) .
M9B O757 2.170(7) .
M9B O91 2.37(2) .
M10A O626 1.756(8) .
M10A O101 1.755(17) .
M10A O575 1.783(7) .
M10A O778 2.054(6) .
M10A O531 2.068(6) .
M10A O903 2.282(17) .
M10B O903 1.67(2) .
M10B O626 1.784(10) .
M10B O575 1.823(9) .
M10B O531 2.042(7) .
M10B O778 2.049(7) .
M10B O101 2.37(2) .
M11A O546 1.728(11) .
M11A O521 1.868(11) .
M11A O123 1.92(5) .
M11A O575 1.962(10) .
M11A O659 2.00(4) .
M11A O695 2.147(9) .
M11B O659 1.606(12) .
M11B O546 1.737(10) .
M11B O521 1.848(11) .
M11B O575 2.061(10) .
M11B O695 2.204(9) .
M11B O123 2.328(12) .
M12A O121 1.73(2) .
M12A O549 1.713(10) .
M12A O521 1.892(10) .
M12A O599 1.978(7) .
M12A O776 2.201(8) .
M12A O122 2.23(2) .
M12B O122 1.60(3) .
M12B O521 1.806(10) .
M12B O549 1.830(16) .
M12B O599 2.102(12) .
M12B O776 2.165(9) .
M12B O121 2.37(3) .
M13A O673 1.678(13) .
M13A O599 1.818(8) .
M13A O599 1.818(8) 4_565
M13A O530 2.031(7) .
M13A O530 2.031(7) 4_565
M13A O639 2.425(11) .
M13B O599 1.733(13) .
M13B O599 1.733(13) 4_565
M13B O673 1.96(4) .
M13B O530 2.072(14) 4_565
M13B O530 2.072(14) .
M13B O639 2.16(4) .
M14A O211 1.530(16) .
M14A O557 1.768(12) .
M14A O594 1.870(5) .
M14A O583 2.052(6) .
M14A O630 2.177(6) .
M14A O212 2.400(15) .
M14B O212 1.544(15) .
M14B O557 1.750(10) .
M14B O594 1.903(6) .
M14B O583 2.034(6) .
M14B O630 2.210(6) .
M14B O211 2.393(16) .
M15A O221 1.686(9) .
M15A O583 1.785(6) .
M15A O737 1.791(6) .
M15A O510 2.056(6) .
M15A O724 2.061(6) .
M15A O222 2.340(10) .
M15B O222 1.71(8) .
M15B O583 1.778(14) .
M15B O737 1.80(2) .
M15B O510 2.046(19) .
M15B O724 2.06(2) .
M15B O221 2.32(8) .
M16 O655 1.709(9) .
M16 O561 1.719(7) .
M16 O653 1.880(7) .
M16 O737 2.032(6) .
M16 O637 2.177(6) .
M16 O648 2.277(9) .
M17A O241 1.460(15) .
M17A O562 1.793(11) .
M17A O653 1.907(7) .
M17A O591 2.074(7) .
M17A O753 2.146(6) .
M17A O242 2.470(15) .
M17B O242 1.551(15) .
M17B O562 1.767(10) .
M17B O653 1.943(7) .
M17B O591 2.029(6) .
M17B O753 2.138(6) .
M17B O241 2.378(14) .
M18A O667 1.696(14) .
M18A O716 1.767(7) .
M18A O591 1.793(7) .
M18A O718 2.054(6) .
M18A O766 2.059(6) .
M18A O633 2.308(14) .
M18B O633 1.71(4) .
M18B O716 1.766(11) .
M18B O591 1.760(10) .
M18B O766 2.070(8) .
M18B O718 2.092(9) .
M18B O667 2.30(4) .
M19A O261 1.42(3) .
M19A O567 1.93(2) .
M19A O706 1.959(12) .
M19A O716 2.047(13) .
M19A O551 2.128(13) .
M19B O567 1.716(8) .
M19B O262 1.735(16) .
M19B O706 1.868(7) .
M19B O716 2.021(6) .
M19B O551 2.145(6) .
M19B O261 2.223(12) .
M20A O271 1.42(3) .
M20A O568 1.92(2) .
M20A O706 1.963(12) .
M20A O738 2.056(13) .
M20A O566 2.128(13) .
M20B O568 1.718(8) .
M20B O272 1.734(16) .
M20B O706 1.879(7) .
M20B O738 2.023(6) .
M20B O566 2.144(6) .
M20B O271 2.228(13) .
M21A O281 1.693(13) .
M21A O738 1.763(7) .
M21A O605 1.797(7) .
M21A O729 2.050(6) .
M21A O544 2.056(6) .
M21A O282 2.301(14) .
M21B O282 1.67(3) .
M21B O738 1.767(12) .
M21B O605 1.777(10) .
M21B O544 2.075(8) .
M21B O729 2.091(9) .
M21B O281 2.32(3) .
M22A O291 1.457(15) .
M22A O571 1.811(11) .
M22A O650 1.899(7) .
M22A O605 2.069(7) .
M22A O774 2.140(6) .
M22A O292 2.468(16) .
M22B O292 1.551(15) .
M22B O571 1.760(9) .
M22B O650 1.938(7) .
M22B O605 2.023(6) .
M22B O774 2.132(6) .
M22B O291 2.374(14) .
M23A O657 1.702(10) .
M23A O576 1.722(7) .
M23A O650 1.886(7) .
M23A O751 2.035(6) .
M23A O592 2.175(5) .
M23A O618 2.272(9) .
M23B O618 1.41(4) .
M23B O576 1.78(6) .
M23B O751 2.03(3) .
M23B O650 2.02(3) .
M23B O592 2.30(6) .
M24A O620 1.685(9) .
M24A O569 1.787(6) .
M24A O751 1.794(6) .
M24A O525 2.053(6) .
M24A O761 2.065(5) .
M24A O906 2.339(9) .
M24B O906 1.66(7) .
M24B O569 1.800(15) .
M24B O751 1.82(2) .
M24B O525 2.046(16) .
M24B O761 2.06(2) .
M24B O620 2.36(7) .
M25A O321 1.557(16) .
M25A O579 1.787(11) .
M25A O580 1.866(5) .
M25A O569 2.046(6) .
M25A O682 2.183(6) .
M25A O322 2.385(15) .
M25B O322 1.530(15) .
M25B O579 1.767(10) .
M25B O580 1.906(6) .
M25B O569 2.034(6) .
M25B O682 2.215(6) .
M25B O321 2.417(16) .
M26 O749 1.681(6) .
M26 O717 1.848(6) .
M26 O558 1.867(7) .
M26 O775 1.991(6) .
M26 O754 2.064(3) .
M26 O758 2.438(6) .
M27 O760 1.666(6) .
M27 O717 1.902(6) .
M27 O640 1.948(7) .
M27 O779 1.986(6) .
M27 O767 1.997(6) .
M27 O584 2.296(6) .
M28 O741 1.679(6) .
M28 O529 1.902(5) .
M28 O704 1.934(6) .
M28 O621 1.984(6) .
M28 O767 2.022(5) .
M28 O515 2.300(6) .
M29 O519 1.687(6) .
M29 O529 1.849(6) .
M29 O685 1.862(6) .
M29 O771 1.995(5) .
M29 O728 2.041(5) .
M29 O588 2.474(5) .
M30 O723 1.678(6) .
M30 O671 1.834(5) .
M30 O681 1.850(6) .
M30 O596 2.005(5) .
M30 O728 2.083(5) .
M30 O506 2.455(5) .
M31 O573 1.687(6) .
M31 O671 1.910(6) .
M31 O532 1.940(6) .
M31 O713 1.996(6) .
M31 O666 2.014(5) .
M31 O672 2.304(5) .
M32 O678 1.674(6) .
M32 O565 1.907(6) .
M32 O684 1.948(7) .
M32 O651 1.981(6) .
M32 O666 2.012(5) .
M32 O649 2.309(5) .
M33 O572 1.686(6) .
M33 O565 1.851(5) .
M33 O542 1.856(7) .
M33 O752 1.991(7) .
M33 O762 2.063(6) .
M33 O662 2.469(6) .
M34 O577 1.687(6) .
M34 O590 1.853(7) .
M34 O526 1.852(5) .
M34 O715 1.987(6) .
M34 O762 2.062(6) .
M34 O688 2.461(6) .
M35 O627 1.674(6) .
M35 O526 1.905(5) .
M35 O683 1.948(6) .
M35 O661 1.984(6) .
M35 O692 2.010(5) .
M35 O677 2.306(5) .
M36 O581 1.681(6) .
M36 O679 1.906(5) .
M36 O559 1.939(6) .
M36 O727 1.992(6) .
M36 O692 2.014(5) .
M36 O675 2.302(5) .
M37 O745 1.676(6) .
M37 O679 1.837(5) .
M37 O668 1.858(6) .
M37 O611 2.004(5) .
M37 O722 2.078(5) .
M37 O501 2.461(5) .
M38 O523 1.685(6) .
M38 O550 1.849(6) .
M38 O634 1.861(6) .
M38 O747 1.996(5) .
M38 O722 2.042(5) .
M38 O598 2.473(5) .
M39 O736 1.687(6) .
M39 O550 1.901(5) .
M39 O703 1.931(6) .
M39 O604 1.984(6) .
M39 O764 2.022(5) .
M39 O563 2.299(6) .
M40 O710 1.675(6) .
M40 O772 1.905(6) .
M40 O638 1.944(7) .
M40 O539 1.984(6) .
M40 O764 1.994(6) .
M40 O628 2.307(6) .
M41 O708 1.682(6) .
M41 O772 1.847(6) .
M41 O548 1.858(7) .
M41 O693 1.999(6) .
M41 O731 2.065(3) .
M41 O721 2.443(6) .
M42 O691 1.679(6) .
M42 O518 1.906(5) .
M42 O558 1.946(7) .
M42 O595 1.966(6) .
M42 O502 2.010(3) .
M42 O758 2.320(6) .
M43 O781 1.688(6) .
M43 O518 1.844(5) .
M43 O640 1.861(6) .
M43 O714 1.986(6) .
M43 O527 2.069(5) .
M43 O584 2.456(6) .
M44 O614 1.681(6) .
M44 O578 1.845(5) .
M44 O704 1.856(6) .
M44 O707 2.001(5) .
M44 O527 2.068(5) .
M44 O515 2.445(6) .
M45 O556 1.680(6) .
M45 O578 1.917(5) .
M45 O685 1.931(6) .
M45 O547 1.982(5) .
M45 O517 1.992(5) .
M45 O588 2.301(6) .
M46 O654 1.683(6) .
M46 O619 1.911(5) .
M46 O681 1.930(6) .
M46 O603 1.992(5) .
M46 O517 2.026(5) .
M46 O506 2.294(5) .
M47 O632 1.682(6) .
M47 O619 1.842(5) .
M47 O532 1.856(6) .
M47 O746 1.999(5) .
M47 O504 2.075(5) .
M47 O672 2.436(6) .
M48 O665 1.679(6) .
M48 O509 1.843(5) .
M48 O684 1.851(6) .
M48 O740 2.004(5) .
M48 O504 2.062(5) .
M48 O649 2.438(6) .
M49 O734 1.688(7) .
M49 O509 1.907(5) .
M49 O542 1.950(6) .
M49 O538 1.989(6) .
M49 O623 2.005(5) .
M49 O662 2.296(6) .
M50 O759 1.686(7) .
M50 O512 1.907(5) .
M50 O590 1.952(6) .
M50 O545 1.986(6) .
M50 O623 2.008(5) .
M50 O688 2.302(6) .
M51 O680 1.683(6) .
M51 O512 1.843(5) .
M51 O683 1.851(6) .
M51 O739 2.007(5) .
M51 O507 2.065(5) .
M51 O677 2.435(6) .
M52 O613 1.683(6) .
M52 O607 1.836(5) .
M52 O559 1.853(6) .
M52 O768 1.998(5) .
M52 O507 2.074(5) .
M52 O675 2.436(6) .
M53 O616 1.683(6) .
M53 O607 1.916(5) .
M53 O668 1.925(6) .
M53 O574 1.996(5) .
M53 O520 2.027(5) .
M53 O501 2.293(6) .
M54 O554 1.676(6) .
M54 O524 1.917(5) .
M54 O634 1.937(6) .
M54 O608 1.981(5) .
M54 O520 1.994(5) .
M54 O598 2.300(6) .
M55 O570 1.687(6) .
M55 O524 1.841(5) .
M55 O703 1.856(6) .
M55 O719 2.000(5) .
M55 O522 2.070(5) .
M55 O563 2.444(6) .
M56 O720 1.692(6) .
M56 O553 1.851(5) .
M56 O638 1.862(6) .
M56 O735 1.994(6) .
M56 O522 2.063(5) .
M56 O628 2.449(6) .
M57 O711 1.679(7) .
M57 O553 1.901(5) .
M57 O548 1.954(7) .
M57 O647 1.975(6) .
M57 O514 2.007(3) .
M57 O721 2.316(6) .
M58 O732 1.684(9) .
M58 O534 2.003(6) 4_565
M58 O534 2.003(6) .
M58 O775 2.014(5) .
M58 O775 2.014(5) 4_565
M58 O754 2.087(10) .
M58 O769 2.219(8) .
M59 O600 1.679(6) .
M59 O777 1.739(7) .
M59 O779 1.837(6) .
M59 O534 2.072(6) .
M59 O775 2.112(6) .
M59 O593 2.289(7) .
M60 O686 1.683(6) .
M60 O763 1.756(6) .
M60 O621 1.840(6) .
M60 O552 2.075(6) .
M60 O771 2.108(5) .
M60 O636 2.296(7) .
M61 O643 1.683(6) .
M61 O564 1.993(6) .
M61 O552 2.004(5) .
M61 O771 2.009(5) .
M61 O596 2.016(5) .
M61 O728 2.095(6) .
M61 O700 2.229(6) .
M62 O743 1.685(7) .
M62 O742 1.761(7) .
M62 O713 1.829(5) .
M62 O564 2.064(6) .
M62 O596 2.091(5) .
M62 O645 2.297(8) .
M63 O744 1.699(7) .
M63 O624 1.751(7) .
M63 O651 1.833(6) .
M63 O560 2.068(6) .
M63 O752 2.101(6) .
M63 O664 2.298(8) .
M64 O610 1.673(7) .
M64 O560 1.989(7) .
M64 O773 1.992(7) .
M64 O715 2.011(5) .
M64 O752 2.013(6) .
M64 O762 2.088(7) .
M64 O730 2.223(6) .
M65 O780 1.695(8) .
M65 O622 1.749(7) .
M65 O661 1.832(6) .
M65 O773 2.068(6) .
M65 O715 2.106(6) .
M65 O674 2.297(8) .
M66 O725 1.688(7) .
M66 O757 1.762(7) .
M66 O727 1.830(5) .
M66 O531 2.060(6) .
M66 O611 2.094(5) .
M66 O629 2.291(8) .
M67 O698 1.679(6) .
M67 O531 1.997(6) .
M67 O747 2.005(5) .
M67 O778 2.005(5) .
M67 O611 2.010(5) .
M67 O722 2.097(6) .
M67 O756 2.225(6) .
M68 O705 1.686(6) .
M68 O695 1.752(6) .
M68 O604 1.840(6) .
M68 O778 2.072(6) .
M68 O747 2.107(5) .
M68 O602 2.300(7) .
M69 O694 1.682(6) .
M69 O776 1.738(7) .
M69 O539 1.836(6) .
M69 O530 2.076(6) .
M69 O693 2.106(6) .
M69 O601 2.288(7) .
M70 O755 1.682(10) .
M70 O530 1.998(6) 4_565
M70 O530 1.998(6) .
M70 O693 2.011(5) 4_565
M70 O693 2.011(5) .
M70 O731 2.084(10) .
M70 O699 2.227(8) .
M71 O709 1.703(6) .
M71 O630 1.742(6) .
M71 O595 1.845(5) .
M71 O510 2.067(5) .
M71 O714 2.108(5) .
M71 O907 2.283(7) 1_454
M72 O702 1.676(6) .
M72 O724 1.983(5) .
M72 O510 2.002(5) .
M72 O707 2.015(5) .
M72 O714 2.015(5) .
M72 O527 2.083(6) .
M72 O582 2.226(6) .
M73 O644 1.703(6) .
M73 O637 1.758(6) .
M73 O547 1.826(5) .
M73 O724 2.070(5) .
M73 O707 2.093(5) .
M73 O901 2.318(7) 1_454
M74 O535 1.704(7) .
M74 O753 1.750(6) .
M74 O603 1.833(5) .
M74 O766 2.064(5) .
M74 O746 2.091(5) .
M74 O585 2.308(8) .
M75 O733 1.677(7) .
M75 O718 1.995(5) .
M75 O766 1.998(5) .
M75 O740 2.008(5) .
M75 O746 2.020(5) .
M75 O504 2.088(6) .
M75 O726 2.227(6) .
M76 O652 1.685(7) .
M76 O551 1.762(6) .
M76 O538 1.825(6) .
M76 O718 2.063(6) .
M76 O740 2.091(5) .
M76 O597 2.339(7) .
M77 O689 1.685(7) .
M77 O566 1.766(6) .
M77 O545 1.829(6) .
M77 O729 2.063(6) .
M77 O739 2.090(5) .
M77 O617 2.339(7) .
M78 O696 1.681(7) .
M78 O544 1.993(5) .
M78 O729 2.001(5) .
M78 O739 2.007(5) .
M78 O768 2.018(5) .
M78 O507 2.090(6) .
M78 O765 2.229(6) .
M79 O586 1.715(7) .
M79 O774 1.756(6) .
M79 O574 1.831(5) .
M79 O544 2.072(6) .
M79 O768 2.094(5) .
M79 O587 2.309(8) .
M80 O625 1.696(6) .
M80 O592 1.761(6) .
M80 O608 1.828(5) .
M80 O761 2.066(5) .
M80 O719 2.097(5) .
M80 O902 2.314(7) 1_556
M81 O697 1.675(6) .
M81 O761 1.984(6) .
M81 O525 2.008(5) .
M81 O735 2.011(5) .
M81 O719 2.013(5) .
M81 O522 2.087(6) .
M81 O656 2.228(6) .
M82 O712 1.704(6) .
M82 O682 1.738(6) .
M82 O647 1.842(6) .
M82 O525 2.066(5) .
M82 O735 2.106(5) .
M82 O904 2.285(7) 1_556
M83 O687 1.675(9) .
M83 O769 1.772(9) .
M83 O758 1.955(5) .
M83 O758 1.955(5) 4_565
M83 O502 2.074(8) .
M84 O690 1.676(6) .
M84 O582 1.766(6) .
M84 O515 1.953(5) .
M84 O584 1.966(5) .
M84 O767 2.077(5) .
M84 O527 2.515(6) .
M85 O750 1.693(6) .
M85 O700 1.759(6) .
M85 O506 1.953(5) .
M85 O588 1.966(5) .
M85 O517 2.088(5) .
M85 O728 2.502(5) .
M86 O555 1.690(7) .
M86 O726 1.763(6) .
M86 O649 1.955(5) .
M86 O672 1.964(5) .
M86 O666 2.081(5) .
M86 O504 2.496(6) .
M87 O676 1.680(6) .
M87 O730 1.785(6) .
M87 O662 1.956(5) .
M87 O688 1.955(5) .
M87 O623 2.076(6) .
M87 O762 2.509(6) .
M88 O541 1.682(7) .
M88 O765 1.761(6) .
M88 O677 1.958(6) .
M88 O675 1.966(5) .
M88 O692 2.082(5) .
M88 O507 2.491(6) .
M89 O748 1.688(6) .
M89 O756 1.766(6) .
M89 O501 1.949(5) .
M89 O598 1.971(5) .
M89 O520 2.082(5) .
M89 O722 2.508(5) .
M90 O701 1.675(6) .
M90 O656 1.760(6) .
M90 O563 1.955(5) .
M90 O628 1.962(5) .
M90 O764 2.081(5) .
M90 O522 2.519(6) .
M91 O658 1.684(9) .
M91 O699 1.757(9) .
M91 O721 1.955(5) 4_565
M91 O721 1.955(5) .
M91 O514 2.075(8) .
O502 M42 2.010(3) 4_565
O514 M57 2.007(3) 4_565
O580 M25A 1.866(5) 4_565
O580 M25B 1.906(6) 4_565
O594 M14A 1.870(5) 4_565
O594 M14B 1.903(6) 4_565
O731 M41 2.065(3) 4_565
O754 M26 2.064(3) 4_565
O901 M73 2.318(7) 1_656
O902 M80 2.314(7) 1_554
O904 M82 2.285(7) 1_554
O907 M71 2.283(7) 1_656
